data_7048948
loop_
_publ_author_name
'Li, Huafeng'
'Wu, Hechen'
'Wan, Rong'
'Wang, Yuan'
'Ma, Pengtao'
'Li, Suzhi'
'Wang, Jingping'
'Niu, Jingyang'

_publ_section_title
;
 Utilizing the adaptive precursor
 [As<sub>2</sub>W<sub>19</sub>O<sub>67</sub>(H<sub>2</sub>O)]<sup>14-</sup>
 to support three hexanuclear lanthanoid-based tungstoarsenate dimers.
;
_journal_issue 8
_journal_name_full 'Dalton transactions (Cambridge, England : 2003)'
_journal_page_first 2813
_journal_page_last 2821
_journal_paper_doi 10.1039/c8dt04944k
_journal_volume 48
_journal_year 2019
_chemical_formula_moiety 'C8 H4 As4 Dy6 K15 O180.5 W38, 8.5(O)'
_chemical_formula_sum 'C8 H4 As4 Dy6 K15 O189 W38'
_chemical_formula_weight 11971.59
_space_group_crystal_system triclinic
_space_group_IT_number 2
_space_group_name_Hall '-P 1'
_space_group_name_H-M_alt 'P -1'
_symmetry_space_group_name_Hall '-P 1'
_symmetry_space_group_name_H-M 'P -1'
_atom_sites_solution_hydrogens geom
_atom_sites_solution_primary dual
_audit_block_doi 10.5517/ccdc.csd.cc124x59
_audit_creation_date 2019-01-11
_audit_creation_method
;
Olex2 1.2
(compiled 2018.05.29 svn.r3508 for OlexSys, GUI svn.r5506)
;
_audit_update_record
;
2019-01-14 deposited with the CCDC.
2019-02-08 downloaded from the CCDC.
;
_cell_angle_alpha 91.6410(10)
_cell_angle_beta 100.0280(10)
_cell_angle_gamma 108.4640(10)
_cell_formula_units_Z 2
_cell_length_a 19.5603(8)
_cell_length_b 22.5308(9)
_cell_length_c 26.0965(11)
_cell_measurement_reflns_used 9960
_cell_measurement_temperature 296(2)
_cell_measurement_theta_max 28.49
_cell_measurement_theta_min 2.24
_cell_volume 10699.0(8)
_computing_cell_refinement 'SAINT V8.38A (?, 2016)'
_computing_data_reduction 'SAINT V8.38A (?, 2016)'
_computing_molecular_graphics 'Olex2 (Dolomanov et al., 2009)'
_computing_publication_material 'Olex2 (Dolomanov et al., 2009)'
_computing_structure_refinement '2018/3 (Sheldrick, 2018)'
_computing_structure_solution 'ShelXS-97 (Sheldrick, 1997)'
_diffrn_ambient_temperature 296.15
_diffrn_measured_fraction_theta_full 0.994
_diffrn_measured_fraction_theta_max 0.994
_diffrn_measurement_device_type 'Bruker APEX-II CCD'
_diffrn_measurement_method '\f and \w scans'
_diffrn_radiation_type MoK\a
_diffrn_radiation_wavelength 0.71073
_diffrn_reflns_av_R_equivalents 0.0374
_diffrn_reflns_av_unetI/netI 0.0672
_diffrn_reflns_Laue_measured_fraction_full 0.994
_diffrn_reflns_Laue_measured_fraction_max 0.994
_diffrn_reflns_limit_h_max 23
_diffrn_reflns_limit_h_min -23
_diffrn_reflns_limit_k_max 26
_diffrn_reflns_limit_k_min -25
_diffrn_reflns_limit_l_max 22
_diffrn_reflns_limit_l_min -31
_diffrn_reflns_number 56635
_diffrn_reflns_point_group_measured_fraction_full 0.994
_diffrn_reflns_point_group_measured_fraction_max 0.994
_diffrn_reflns_theta_full 25.100
_diffrn_reflns_theta_max 25.100
_diffrn_reflns_theta_min 1.737
_diffrn_standards_number 0
_exptl_absorpt_coefficient_mu 23.405
_exptl_absorpt_correction_T_max 0.0137
_exptl_absorpt_correction_T_min 0.0015
_exptl_absorpt_correction_type numerical
_exptl_absorpt_process_details
;
 SADABS 2016/2: Krause, L., Herbst-Irmer, R., Sheldrick G.M. & Stalke D.,
 J. Appl. Cryst. 48 (2015) 3-10
;
_exptl_crystal_colour colourless
_exptl_crystal_colour_primary colourless
_exptl_crystal_density_diffrn 3.716
_exptl_crystal_description block
_exptl_crystal_F_000 10378
_exptl_crystal_size_max 0.37
_exptl_crystal_size_mid 0.26
_exptl_crystal_size_min 0.18
_refine_diff_density_max 3.424
_refine_diff_density_min -1.965
_refine_diff_density_rms 0.432
_refine_ls_extinction_method none
_refine_ls_goodness_of_fit_ref 1.028
_refine_ls_hydrogen_treatment constr
_refine_ls_matrix_type full
_refine_ls_number_parameters 2276
_refine_ls_number_reflns 37889
_refine_ls_number_restraints 19
_refine_ls_restrained_S_all 1.029
_refine_ls_R_factor_all 0.0731
_refine_ls_R_factor_gt 0.0571
_refine_ls_shift/su_max 0.001
_refine_ls_shift/su_mean 0.000
_refine_ls_structure_factor_coef Fsqd
_refine_ls_weighting_details 'w=1/[\s^2^(Fo^2^)+(0.1013P)^2^+15.1993P] where P=(Fo^2^+2Fc^2^)/3'
_refine_ls_weighting_scheme calc
_refine_ls_wR_factor_gt 0.1543
_refine_ls_wR_factor_ref 0.1682
_reflns_Friedel_coverage 0.000
_reflns_number_gt 28895
_reflns_number_total 37889
_reflns_threshold_expression 'I > 2\s(I)'
_cod_data_source_file c8dt04944k2.cif
_cod_data_source_block 987820
_cod_depositor_comments 'Adding full bibliography for 7048946--7048948.cif.'
_cod_database_code 7048948
_shelx_shelxl_version_number 2018/1
_shelx_space_group_comment
;
The symmetry employed for this shelxl refinement is uniquely defined
by the following loop, which should always be used as a source of
symmetry information in preference to the above space-group names.
They are only intended as comments.
;
_shelx_estimated_absorpt_t_max 0.102
_shelx_estimated_absorpt_t_min 0.042
_olex2_refinement_description
;
1. Fixed Uiso
 At 1.2 times of:
  All C(H) groups
2. Rigid bond restraints
 C1, O71
 with sigma for 1-2 distances of 0.01 and sigma for 1-3 distances of 0.01
3. Uiso/Uaniso restraints and constraints
O71 \\sim C1: within 1.5A with sigma of 0.01 and sigma for terminal atoms of
0.02
K9 \\sim O20: within 3A with sigma of 0.01 and sigma for terminal atoms of 0.02
Uanis(K13) \\sim Ueq: with sigma of 0.01 and sigma for terminal atoms of 0.02
4. Others
 Fixed Sof: K11(0.75) K12(0.75) K13(0.75) K14(0.75) K15(0.5) K16(0.5) K17(0.5)
 K18(0.5) O21W(0.5) O34W(0.5) O33W(0.5) O17W(0.5)
5.a Ternary CH refined with riding coordinates:
 C2(H2), C3(H3), C6(H6), C7(H7)
;
_olex2_submission_special_instructions 'No special instructions were received'

loop_
_space_group_symop_operation_xyz
'x, y, z'
'-x, -y, -z'

loop_
_atom_site_label
_atom_site_type_symbol
_atom_site_fract_x
_atom_site_fract_y
_atom_site_fract_z
_atom_site_U_iso_or_equiv
_atom_site_adp_type
_atom_site_occupancy
_atom_site_site_symmetry_order
_atom_site_calc_flag
_atom_site_refinement_flags_posn
_atom_site_refinement_flags_adp
_atom_site_refinement_flags_occupancy
_atom_site_disorder_assembly
_atom_site_disorder_group
W1 W 0.57813(4) -0.43863(3) 0.90083(3) 0.04364(17) Uani 1 1 d . . . . .
W2 W 0.46060(4) -0.43580(4) 0.79300(3) 0.04771(18) Uani 1 1 d . . . . .
W3 W 0.42457(4) -0.40444(4) 0.91277(3) 0.04559(17) Uani 1 1 d . . . . .
W4 W 0.44511(4) -0.28628(4) 0.75242(3) 0.04845(18) Uani 1 1 d . . . . .
W5 W 0.40795(4) -0.25058(4) 0.87096(3) 0.04608(17) Uani 1 1 d . . . . .
W6 W 0.54516(4) -0.15093(3) 0.82193(3) 0.04449(17) Uani 1 1 d . . . . .
W7 W 0.53848(4) -0.25552(4) 0.99132(3) 0.04427(17) Uani 1 1 d . . . . .
W8 W 0.67441(4) -0.15146(3) 0.94364(3) 0.04126(16) Uani 1 1 d . . . . .
W9 W 0.69169(4) -0.29122(3) 0.98138(3) 0.04128(16) Uani 1 1 d . . . . .
W10 W 0.96228(4) -0.30219(4) 0.93385(3) 0.04515(17) Uani 1 1 d . . . . .
W11 W 1.04395(4) -0.14743(4) 0.96100(3) 0.04562(17) Uani 1 1 d . . . . .
W12 W 1.14272(4) -0.23702(4) 0.92766(3) 0.04882(18) Uani 1 1 d . . . . .
W13 W 1.09218(4) -0.04341(4) 0.85833(3) 0.04815(18) Uani 1 1 d . . . . .
W14 W 1.19142(4) -0.13269(4) 0.82181(3) 0.04784(18) Uani 1 1 d . . . . .
W15 W 1.05909(4) -0.10149(3) 0.73378(3) 0.04456(17) Uani 1 1 d . . . . .
W16 W 1.10172(4) -0.30413(4) 0.79108(3) 0.04594(17) Uani 1 1 d . . . . .
W17 W 0.97384(4) -0.27305(3) 0.70174(3) 0.04255(16) Uani 1 1 d . . . . .
W18 W 0.91835(4) -0.36415(3) 0.79618(3) 0.04321(16) Uani 1 1 d . . . . .
W19 W 0.85164(4) -0.17665(3) 0.69937(3) 0.04219(16) Uani 1 1 d . . . . .
W20 W 0.91437(4) 0.30679(4) 0.53657(3) 0.05235(19) Uani 1 1 d . . . . .
W21 W 1.06517(4) 0.26793(4) 0.52721(3) 0.05065(19) Uani 1 1 d . . . . .
W22 W 0.92009(4) 0.15864(4) 0.56087(3) 0.04533(17) Uani 1 1 d . . . . .
W23 W 1.03843(4) 0.13841(3) 0.68072(3) 0.04452(17) Uani 1 1 d . . . . .
W24 W 1.13906(4) 0.26268(4) 0.76460(3) 0.04920(18) Uani 1 1 d . . . . .
W25 W 1.18526(4) 0.24389(4) 0.64556(3) 0.04519(17) Uani 1 1 d . . . . .
W26 W 1.13322(4) 0.41940(4) 0.73900(4) 0.0552(2) Uani 1 1 d . . . . .
W27 W 1.17908(4) 0.40537(4) 0.61934(4) 0.0533(2) Uani 1 1 d . . . . .
W28 W 1.02735(4) 0.44136(4) 0.63115(4) 0.0590(2) Uani 1 1 d . . . . .
W29 W 0.64014(4) 0.31641(4) 0.57684(3) 0.04816(18) Uani 1 1 d . . . . .
W30 W 0.55414(4) 0.16377(4) 0.53778(3) 0.04962(18) Uani 1 1 d . . . . .
W31 W 0.45675(4) 0.25230(4) 0.57509(4) 0.0561(2) Uani 1 1 d . . . . .
W32 W 0.49721(4) 0.05298(4) 0.63477(4) 0.05103(19) Uani 1 1 d . . . . .
W33 W 0.39720(4) 0.13933(4) 0.67359(4) 0.0556(2) Uani 1 1 d . . . . .
W34 W 0.52059(4) 0.09813(4) 0.76130(4) 0.05204(19) Uani 1 1 d . . . . .
W35 W 0.49186(4) 0.30850(4) 0.71405(4) 0.0545(2) Uani 1 1 d . . . . .
W36 W 0.61068(4) 0.26764(4) 0.80369(3) 0.05112(19) Uani 1 1 d . . . . .
W37 W 0.67641(4) 0.36674(3) 0.71692(3) 0.04768(18) Uani 1 1 d . . . . .
W38 W 0.72825(4) 0.16847(4) 0.79898(3) 0.04551(17) Uani 1 1 d . . . . .
Dy1 Dy 0.76198(5) -0.34163(4) 0.85604(3) 0.04318(19) Uani 1 1 d . . . . .
Dy2 Dy 0.82947(4) -0.18997(4) 0.92861(3) 0.04193(18) Uani 1 1 d . . . . .
Dy3 Dy 0.74241(4) -0.14906(4) 0.80721(3) 0.04015(18) Uani 1 1 d . . . . .
Dy4 Dy 0.84061(4) 0.13954(4) 0.69291(3) 0.04155(18) Uani 1 1 d . . . . .
Dy5 Dy 0.76763(5) 0.19967(4) 0.57692(3) 0.04556(19) Uani 1 1 d . . . . .
Dy6 Dy 0.83468(5) 0.34215(4) 0.66255(4) 0.0476(2) Uani 1 1 d . . . . .
As1 As 0.58124(9) -0.29059(8) 0.85823(7) 0.0390(4) Uani 1 1 d . . . . .
As2 As 0.98759(9) -0.20323(8) 0.82961(7) 0.0387(4) Uani 1 1 d . . . . .
As3 As 1.01289(9) 0.28533(8) 0.65900(7) 0.0411(4) Uani 1 1 d . . . . .
As4 As 0.60305(9) 0.20879(8) 0.67309(8) 0.0429(4) Uani 1 1 d . . . . .
K1 K 1.3150(3) 0.3840(2) 0.7327(3) 0.0728(14) Uani 1 1 d . . . . .
K2 K 1.0250(3) -0.1701(3) 0.5944(2) 0.0769(15) Uani 1 1 d . . . . .
K3 K 0.2725(3) -0.4010(2) 0.8010(2) 0.0724(14) Uani 1 1 d . . . . .
K4 K 0.5817(3) -0.0633(3) 0.6074(3) 0.0820(16) Uani 1 1 d . . . . .
K5 K 1.1647(3) 0.0456(3) 0.6560(3) 0.0863(18) Uani 1 1 d . . . . .
K6 K 0.8262(4) 0.3438(3) 0.8206(3) 0.0824(15) Uani 1 1 d . . . . .
K7 K 1.3405(4) 0.3117(4) 0.8794(3) 0.103(2) Uani 1 1 d . . . . .
K8 K 1.2928(4) 0.4429(3) 0.9748(3) 0.0926(19) Uani 1 1 d . . . . .
K9 K 0.4288(4) -0.0517(3) 0.8521(4) 0.104(2) Uani 1 1 d . U . . .
K10 K 0.3507(4) -0.1368(3) 0.5907(3) 0.105(2) Uani 1 1 d . . . . .
K11 K 1.2555(5) -0.0595(5) 0.9689(3) 0.092(2) Uani 0.75 1 d . . P . .
K12 K 1.0801(5) 0.1057(4) 0.5371(3) 0.091(2) Uani 0.75 1 d . . P . .
K13 K 1.4042(6) 0.6262(4) 1.0574(4) 0.101(3) Uani 0.75 1 d . U P . .
K14 K 1.1295(6) -0.2246(5) 1.0674(3) 0.108(3) Uani 0.75 1 d . . P . .
K15 K 0.7602(6) -0.3557(6) 0.6922(5) 0.078(3) Uani 0.5 1 d . . P . .
K16 K 0.9276(10) -0.0012(7) 0.7618(8) 0.122(6) Uani 0.5 1 d . . P . .
K17 K 0.5509(8) 0.1646(5) 0.9060(5) 0.085(4) Uani 0.5 1 d . . P . .
K18 K 0.3036(9) -0.2035(7) 0.7459(5) 0.099(5) Uani 0.5 1 d . . P . .
O1 O 0.6032(7) -0.4995(6) 0.9310(6) 0.061(4) Uani 1 1 d . . . . .
O2 O 0.6489(6) -0.4034(6) 0.8646(5) 0.047(3) Uani 1 1 d . . . . .
O3 O 0.5078(7) -0.4847(6) 0.8411(5) 0.048(3) Uani 1 1 d . . . . .
O4 O 0.4904(7) -0.4486(6) 0.9351(5) 0.049(3) Uani 1 1 d . . . . .
O5 O 0.6275(6) -0.3733(5) 0.9573(5) 0.043(3) Uani 1 1 d . . . . .
O6 O 0.5207(6) -0.3679(5) 0.8678(5) 0.039(3) Uani 1 1 d . . . . .
O7 O 0.4041(7) -0.4961(7) 0.7488(5) 0.056(3) Uani 1 1 d . . . . .
O8 O 0.5398(7) -0.4068(7) 0.7644(5) 0.054(3) Uani 1 1 d . . . . .
O9 O 0.3908(7) -0.4491(6) 0.8463(5) 0.049(3) Uani 1 1 d . . . . .
O10 O 0.4201(7) -0.3699(6) 0.7731(6) 0.053(3) Uani 1 1 d . . . . .
O11 O 0.3533(7) -0.4411(6) 0.9456(6) 0.056(3) Uani 1 1 d . . . . .
O12 O 0.3948(7) -0.3359(6) 0.8865(6) 0.050(3) Uani 1 1 d . . . . .
O13 O 0.4877(7) -0.3398(6) 0.9694(5) 0.052(3) Uani 1 1 d . . . . .
O14 O 0.3819(8) -0.2996(7) 0.6949(6) 0.063(4) Uani 1 1 d . . . . .
O15 O 0.5247(7) -0.2855(6) 0.7325(6) 0.055(3) Uani 1 1 d . . . . .
O16 O 0.3718(7) -0.2781(6) 0.8011(5) 0.053(3) Uani 1 1 d . . . . .
O17 O 0.4752(7) -0.1938(5) 0.7618(5) 0.048(3) Uani 1 1 d . . . . .
O18 O 0.5108(7) -0.2575(6) 0.8375(5) 0.049(3) Uani 1 1 d . . . . .
O19 O 0.3302(8) -0.2398(7) 0.8896(7) 0.071(4) Uani 1 1 d . . . . .
O20 O 0.4587(8) -0.1676(7) 0.8587(7) 0.066(3) Uani 1 1 d . U . . .
O21 O 0.4734(6) -0.2328(6) 0.9401(5) 0.046(3) Uani 1 1 d . . . . .
O22 O 0.5512(8) -0.0751(6) 0.8083(6) 0.059(4) Uani 1 1 d . . . . .
O23 O 0.6227(7) -0.1644(6) 0.8002(5) 0.048(3) Uani 1 1 d . . . . .
O24 O 0.6019(7) -0.1372(6) 0.8945(5) 0.047(3) Uani 1 1 d . . . . .
O25 O 0.5040(7) -0.2455(7) 1.0466(5) 0.056(3) Uani 1 1 d . . . . .
O26 O 0.6092(6) -0.1726(6) 0.9934(5) 0.044(3) Uani 1 1 d . . . . .
O27 O 0.6212(7) -0.2789(6) 1.0218(5) 0.047(3) Uani 1 1 d . . . . .
O28 O 0.6057(7) -0.2584(6) 0.9251(5) 0.045(3) Uani 1 1 d . . . . .
O29 O 0.7271(7) -0.0775(6) 0.9739(5) 0.048(3) Uani 1 1 d . . . . .
O30 O 0.7271(6) -0.1630(6) 0.8931(4) 0.042(3) Uani 1 1 d . . . . .
O31 O 0.7322(6) -0.1992(5) 0.9862(5) 0.040(3) Uani 1 1 d . . . . .
O32 O 0.7497(7) -0.3080(7) 1.0343(5) 0.054(3) Uani 1 1 d . . . . .
O33 O 0.7389(7) -0.2894(6) 0.9250(5) 0.048(3) Uani 1 1 d . . . . .
O34 O 0.9309(8) -0.3611(7) 0.9738(6) 0.058(4) Uani 1 1 d . . . . .
O35 O 0.8811(7) -0.2816(6) 0.9090(5) 0.047(3) Uani 1 1 d . . . . .
O36 O 0.9995(7) -0.2313(6) 0.9846(5) 0.052(3) Uani 1 1 d . . . . .
O37 O 1.0682(7) -0.3004(6) 0.9497(6) 0.055(3) Uani 1 1 d . . . . .
O38 O 0.9532(7) -0.3512(6) 0.8700(5) 0.047(3) Uani 1 1 d . . . . .
O39 O 1.0287(6) -0.2193(6) 0.8922(5) 0.042(3) Uani 1 1 d . . . . .
O40 O 1.0626(7) -0.1040(7) 1.0210(5) 0.056(3) Uani 1 1 d . . . . .
O41 O 0.9544(6) -0.1469(6) 0.9332(5) 0.045(3) Uani 1 1 d . . . . .
O42 O 1.1337(7) -0.1753(7) 0.9739(5) 0.052(3) Uani 1 1 d . . . . .
O43 O 1.0958(7) -0.0868(7) 0.9213(5) 0.054(3) Uani 1 1 d . . . . .
O44 O 1.2188(7) -0.2502(7) 0.9633(6) 0.059(4) Uani 1 1 d . . . . .
O45 O 1.1859(7) -0.1722(6) 0.8852(5) 0.051(3) Uani 1 1 d . . . . .
O46 O 1.1240(7) -0.2926(7) 0.8645(5) 0.053(3) Uani 1 1 d . . . . .
O47 O 1.1331(9) 0.0340(8) 0.8834(6) 0.072(4) Uani 1 1 d . . . . .
O48 O 0.9978(7) -0.0544(7) 0.8514(6) 0.056(3) Uani 1 1 d . . . . .
O49 O 1.1917(7) -0.0577(6) 0.8558(5) 0.052(3) Uani 1 1 d . . . . .
O50 O 1.0906(8) -0.0313(6) 0.7838(5) 0.053(3) Uani 1 1 d . . . . .
O51 O 1.0662(7) -0.1405(6) 0.8169(6) 0.054(3) Uani 1 1 d . . . . .
O52 O 1.2833(7) -0.1149(8) 0.8205(6) 0.067(4) Uani 1 1 d . . . . .
O53 O 1.1607(7) -0.1077(6) 0.7564(5) 0.048(3) Uani 1 1 d . . . . .
O54 O 1.1544(7) -0.2188(5) 0.7889(5) 0.046(3) Uani 1 1 d . . . . .
O55 O 1.0753(7) -0.0662(6) 0.6772(6) 0.053(3) Uani 1 1 d . . . . .
O56 O 1.0341(7) -0.1900(5) 0.7060(5) 0.045(3) Uani 1 1 d . . . . .
O57 O 0.9626(6) -0.1164(5) 0.7302(5) 0.044(3) Uani 1 1 d . . . . .
O58 O 1.1639(8) -0.3408(7) 0.7774(6) 0.060(4) Uani 1 1 d . . . . .
O59 O 1.0551(6) -0.3019(6) 0.7175(5) 0.047(3) Uani 1 1 d . . . . .
O60 O 1.0173(6) -0.3743(5) 0.7927(5) 0.043(3) Uani 1 1 d . . . . .
O61 O 1.0010(7) -0.2668(5) 0.7919(5) 0.043(3) Uani 1 1 d . . . . .
O62 O 0.9546(7) -0.2900(6) 0.6352(5) 0.054(3) Uani 1 1 d . . . . .
O63 O 0.9113(7) -0.3508(5) 0.7219(5) 0.044(3) Uani 1 1 d . . . . .
O64 O 0.8957(6) -0.2386(5) 0.7114(5) 0.041(3) Uani 1 1 d . . . . .
O65 O 0.8714(8) -0.4448(6) 0.7897(6) 0.057(3) Uani 1 1 d . . . . .
O66 O 0.8483(6) -0.3300(6) 0.8035(5) 0.044(3) Uani 1 1 d . . . . .
O67 O 0.8281(6) -0.1600(6) 0.7588(5) 0.044(3) Uani 1 1 d . . . . .
O68 O 0.7669(7) -0.2274(6) 0.6662(6) 0.059(4) Uani 1 1 d . . . . .
O69 O 0.8380(8) -0.0995(7) 0.6725(5) 0.056(4) Uani 1 1 d . . . . .
O70 O 0.8966(8) -0.1669(7) 0.6309(5) 0.053(3) Uani 1 1 d . . . . .
O71 O 0.9395(13) -0.0993(12) 0.5727(8) 0.110(6) Uani 1 1 d . U . . .
O72 O 0.7700(14) -0.0965(11) 0.5664(10) 0.121(8) Uani 1 1 d . . . . .
O73 O 0.8368(9) 0.0419(7) 0.6546(6) 0.062(4) Uani 1 1 d . . . . .
O74 O 0.7319(9) -0.0056(8) 0.6014(7) 0.074(4) Uani 1 1 d . . . . .
O75 O 0.8584(8) 0.3291(8) 0.4863(7) 0.075(5) Uani 1 1 d . . . . .
O76 O 0.8607(7) 0.2984(6) 0.5904(5) 0.054(3) Uani 1 1 d . . . . .
O77 O 0.9838(7) 0.2966(7) 0.4958(5) 0.057(4) Uani 1 1 d . . . . .
O78 O 0.8677(7) 0.2129(7) 0.5232(5) 0.052(3) Uani 1 1 d . . . . .
O79 O 0.9800(7) 0.3835(7) 0.5673(6) 0.058(4) Uani 1 1 d . . . . .
O80 O 0.9921(6) 0.2628(6) 0.5900(5) 0.047(3) Uani 1 1 d . . . . .
O81 O 1.1025(8) 0.2627(8) 0.4723(6) 0.067(4) Uani 1 1 d . . . . .
O82 O 0.9889(7) 0.1852(7) 0.5152(5) 0.053(3) Uani 1 1 d . . . . .
O83 O 1.1238(6) 0.2356(6) 0.5755(5) 0.048(3) Uani 1 1 d . . . . .
O84 O 1.1199(7) 0.3483(7) 0.5591(6) 0.063(4) Uani 1 1 d . . . . .
O85 O 0.8675(7) 0.0883(8) 0.5256(5) 0.061(4) Uani 1 1 d . . . . .
O86 O 0.8670(7) 0.1652(6) 0.6111(4) 0.045(3) Uani 1 1 d . . . . .
O87 O 0.9882(7) 0.1349(6) 0.6080(5) 0.048(3) Uani 1 1 d . . . . .
O88 O 1.0285(8) 0.0604(7) 0.6856(6) 0.063(4) Uani 1 1 d . . . . .
O89 O 0.9602(6) 0.1483(6) 0.7026(5) 0.048(3) Uani 1 1 d . . . . .
O90 O 1.1063(6) 0.1709(6) 0.7451(5) 0.047(3) Uani 1 1 d . . . . .
O91 O 1.1304(7) 0.1603(6) 0.6493(5) 0.047(3) Uani 1 1 d . . . . .
O92 O 1.0808(6) 0.2470(5) 0.6778(5) 0.041(3) Uani 1 1 d . . . . .
O93 O 1.1967(8) 0.2654(9) 0.8239(6) 0.072(4) Uani 1 1 d . . . . .
O94 O 1.0549(7) 0.2605(7) 0.7835(5) 0.058(3) Uani 1 1 d . . . . .
O95 O 1.2142(6) 0.2585(6) 0.7174(5) 0.047(3) Uani 1 1 d . . . . .
O96 O 1.1677(7) 0.3504(5) 0.7521(5) 0.047(3) Uani 1 1 d . . . . .
O97 O 1.2618(7) 0.2362(7) 0.6273(6) 0.059(4) Uani 1 1 d . . . . .
O98 O 1.2035(7) 0.3314(6) 0.6396(6) 0.051(3) Uani 1 1 d . . . . .
O99 O 1.1886(8) 0.4748(8) 0.7896(7) 0.074(5) Uani 1 1 d . . . . .
O100 O 1.0517(7) 0.3879(7) 0.7619(6) 0.057(3) Uani 1 1 d . . . . .
O101 O 1.2085(7) 0.4384(6) 0.6878(6) 0.057(4) Uani 1 1 d . . . . .
O102 O 1.0938(7) 0.4764(6) 0.6955(6) 0.061(4) Uani 1 1 d . . . . .
O103 O 1.0764(6) 0.3629(6) 0.6585(5) 0.049(3) Uani 1 1 d . . . . .
O104 O 1.2552(7) 0.4453(7) 0.5931(7) 0.064(4) Uani 1 1 d . . . . .
O105 O 1.1181(7) 0.4552(6) 0.5997(6) 0.056(3) Uani 1 1 d . . . . .
O106 O 1.0102(10) 0.5095(8) 0.6142(8) 0.087(6) Uani 1 1 d . . . . .
O107 O 0.9532(8) 0.4009(7) 0.6623(6) 0.059(3) Uani 1 1 d . . . . .
O108 O 0.7191(6) 0.2927(6) 0.6022(5) 0.051(3) Uani 1 1 d . . . . .
O109 O 0.6767(8) 0.3789(7) 0.5422(6) 0.064(4) Uani 1 1 d . . . . .
O110 O 0.6043(6) 0.2499(6) 0.5202(5) 0.049(3) Uani 1 1 d . . . . .
O111 O 0.5368(6) 0.3190(7) 0.5595(7) 0.061(4) Uani 1 1 d . . . . .
O112 O 0.6444(7) 0.3593(5) 0.6418(5) 0.048(3) Uani 1 1 d . . . . .
O113 O 0.5662(7) 0.2300(6) 0.6123(5) 0.050(3) Uani 1 1 d . . . . .
O114 O 0.5380(8) 0.1270(7) 0.4763(6) 0.066(4) Uani 1 1 d . . . . .
O115 O 0.6419(6) 0.1598(6) 0.5671(5) 0.047(3) Uani 1 1 d . . . . .
O116 O 0.4659(7) 0.1935(6) 0.5253(6) 0.056(3) Uani 1 1 d . . . . .
O117 O 0.4993(7) 0.1005(6) 0.5750(6) 0.053(3) Uani 1 1 d . . . . .
O118 O 0.3821(7) 0.2704(8) 0.5412(7) 0.070(4) Uani 1 1 d . . . . .
O119 O 0.4115(7) 0.1856(6) 0.6147(6) 0.055(3) Uani 1 1 d . . . . .
O120 O 0.4741(7) 0.3034(6) 0.6432(6) 0.059(4) Uani 1 1 d . . . . .
O121 O 0.5907(7) 0.0642(6) 0.6449(5) 0.051(3) Uani 1 1 d . . . . .
O122 O 0.4577(7) -0.0237(7) 0.6038(6) 0.063(4) Uani 1 1 d . . . . .
O123 O 0.3992(7) 0.0693(7) 0.6360(7) 0.063(4) Uani 1 1 d . . . . .
O124 O 0.4903(8) 0.0319(6) 0.7070(6) 0.056(3) Uani 1 1 d . . . . .
O125 O 0.5220(7) 0.1458(5) 0.6808(6) 0.050(3) Uani 1 1 d . . . . .
O126 O 0.3036(7) 0.1222(7) 0.6692(8) 0.075(5) Uani 1 1 d . . . . .
O127 O 0.4223(7) 0.1085(6) 0.7382(6) 0.060(4) Uani 1 1 d . . . . .
O128 O 0.4354(7) 0.2235(6) 0.7119(6) 0.056(4) Uani 1 1 d . . . . .
O129 O 0.4994(8) 0.0574(7) 0.8149(7) 0.070(4) Uani 1 1 d . . . . .
O130 O 0.5469(7) 0.1860(5) 0.7936(6) 0.053(3) Uani 1 1 d . . . . .
O131 O 0.6180(7) 0.1110(6) 0.7675(6) 0.054(3) Uani 1 1 d . . . . .
O132 O 0.4318(9) 0.3459(7) 0.7294(8) 0.082(5) Uani 1 1 d . . . . .
O133 O 0.5329(7) 0.2991(6) 0.7894(6) 0.052(3) Uani 1 1 d . . . . .
O134 O 0.5792(7) 0.3784(6) 0.7198(6) 0.053(3) Uani 1 1 d . . . . .
O135 O 0.5906(7) 0.2689(6) 0.7134(5) 0.052(3) Uani 1 1 d . . . . .
O136 O 0.6281(9) 0.2777(7) 0.8719(6) 0.065(4) Uani 1 1 d . . . . .
O137 O 0.6859(7) 0.2334(5) 0.7903(5) 0.048(3) Uani 1 1 d . . . . .
O138 O 0.6766(7) 0.3469(6) 0.7890(5) 0.049(3) Uani 1 1 d . . . . .
O139 O 0.7288(7) 0.4480(6) 0.7291(6) 0.057(3) Uani 1 1 d . . . . .
O140 O 0.7429(7) 0.3288(6) 0.7111(5) 0.048(3) Uani 1 1 d . . . . .
O141 O 0.7524(6) 0.1534(5) 0.7376(5) 0.044(3) Uani 1 1 d . . . . .
O142 O 0.8144(8) 0.2185(6) 0.8332(6) 0.059(3) Uani 1 1 d . . . . .
O143 O 0.7372(8) 0.0892(6) 0.8208(5) 0.055(3) Uani 1 1 d . . . . .
O144 O 0.6827(8) 0.1565(6) 0.8690(5) 0.055(3) Uani 1 1 d . . . . .
O145 O 0.6367(10) 0.0857(8) 0.9225(7) 0.077(5) Uani 1 1 d . . . . .
O146 O 0.7893(10) 0.0789(8) 0.9323(7) 0.079(5) Uani 1 1 d . . . . .
O147 O 0.7420(7) -0.0501(6) 0.8370(6) 0.057(3) Uani 1 1 d . . . . .
O148 O 0.8470(8) 0.0040(7) 0.8906(7) 0.068(4) Uani 1 1 d . . . . .
O149 O 0.7877(6) -0.2325(5) 0.8397(5) 0.042(3) Uani 1 1 d . . . . .
O150 O 0.8023(6) 0.2305(5) 0.6670(5) 0.045(3) Uani 1 1 d . . . . .
O151 O 0.8584(7) -0.1034(6) 0.8664(5) 0.049(3) Uani 1 1 d . . . . .
O152 O 0.7276(6) 0.1037(6) 0.6304(5) 0.047(3) Uani 1 1 d . . . . .
C1 C 0.9084(19) -0.1146(18) 0.6105(12) 0.103(7) Uani 1 1 d . U . . .
C2 C 0.8788(19) -0.0648(16) 0.6369(13) 0.100(9) Uiso 1 1 d . . . . .
H2 H 0.919934 -0.029290 0.655552 0.120 Uiso 1 1 calc R . . . .
C3 C 0.8311(13) -0.0423(9) 0.5952(8) 0.055(5) Uani 1 1 d . . . . .
H3 H 0.860746 -0.019618 0.570881 0.066 Uiso 1 1 calc R . . . .
C4 C 0.7968(12) 0.0013(9) 0.6203(9) 0.054(5) Uani 1 1 d . . . . .
C5 C 0.6684(13) 0.1017(12) 0.8849(8) 0.062(6) Uani 1 1 d . . . . .
C6 C 0.6940(10) 0.0564(10) 0.8570(7) 0.051(4) Uani 1 1 d . . . . .
H6 H 0.651579 0.022025 0.838020 0.061 Uiso 1 1 calc R . . . .
C7 C 0.7408(11) 0.0302(9) 0.8979(8) 0.050(4) Uani 1 1 d . . . . .
H7 H 0.707756 0.002124 0.917656 0.059 Uiso 1 1 calc R . . . .
C8 C 0.7793(11) -0.0076(9) 0.8729(8) 0.052(4) Uani 1 1 d . . . . .
O1W O 0.6828(7) -0.3436(7) 0.7750(5) 0.055(3) Uani 1 1 d . . . . .
O2W O 0.7366(9) -0.4449(7) 0.8093(7) 0.074(5) Uani 1 1 d . . . . .
O3W O 0.7843(9) -0.4109(8) 0.9232(7) 0.079(5) Uani 1 1 d . . . . .
O4W O 0.8785(7) -0.2143(8) 1.0124(5) 0.060(4) Uani 1 1 d . . . . .
O5W O 0.8658(8) -0.0884(7) 0.9809(6) 0.064(4) Uani 1 1 d . . . . .
O6W O 0.6729(7) -0.2317(6) 0.7392(6) 0.052(3) Uani 1 1 d . . . . .
O7W O 0.7338(8) -0.0903(7) 0.7326(6) 0.065(4) Uani 1 1 d . . . . .
O8W O 0.9076(7) 0.2120(6) 0.7672(5) 0.051(3) Uani 1 1 d . . . . .
O9W O 0.8262(9) 0.0670(8) 0.7587(6) 0.070(4) Uani 1 1 d . . . . .
O10W O 0.7280(7) 0.1058(7) 0.5147(6) 0.058(4) Uani 1 1 d . . . . .
O11W O 0.7256(7) 0.2355(7) 0.4945(5) 0.057(3) Uani 1 1 d . . . . .
O12W O 0.9047(7) 0.3274(7) 0.7430(6) 0.059(3) Uani 1 1 d . . . . .
O13W O 0.8669(8) 0.4358(7) 0.7235(8) 0.080(5) Uani 1 1 d . . . . .
O14W O 0.8159(9) 0.4229(7) 0.6109(8) 0.080(5) Uani 1 1 d . . . . .
O15W O 1.1492(13) 0.1643(10) 0.8982(8) 0.100(6) Uani 1 1 d . . . . .
O16W O 1.4277(10) 0.4214(9) 0.9497(7) 0.084(5) Uiso 1 1 d . . . . .
O18W O 0.6337(11) -0.0216(10) 0.7211(7) 0.092(6) Uani 1 1 d . . . . .
O19W O 0.5973(10) 0.0132(8) 0.5134(8) 0.089(5) Uani 1 1 d . . . . .
O20W O 0.8969(13) 0.5509(11) 0.6441(9) 0.112(7) Uiso 1 1 d . . . . .
O21W O 1.367(2) 0.3819(18) 0.6294(15) 0.086(10) Uiso 0.5 1 d . . P . .
O23W O 1.3281(12) 0.2298(11) 0.7793(9) 0.105(6) Uiso 1 1 d . . . . .
O24W O 1.1881(11) 0.0891(12) 0.7677(11) 0.123(9) Uani 1 1 d . . . . .
O26W O 0.5433(15) 0.4398(13) 0.6128(11) 0.134(9) Uiso 1 1 d . . . . .
O27W O 1.3148(14) 0.4176(12) 0.8410(10) 0.125(8) Uiso 1 1 d . . . . .
O28W O 1.0043(16) 0.5094(14) 0.7617(12) 0.140(9) Uiso 1 1 d . . . . .
O29W O 0.2211(13) -0.3793(12) 0.8931(10) 0.117(7) Uiso 1 1 d . . . . .
O30W O 1.3553(17) -0.1149(15) 0.9413(12) 0.149(10) Uiso 1 1 d . . . . .
O31W O 0.9898(15) -0.0473(13) 1.0705(12) 0.136(9) Uiso 1 1 d . . . . .
O35W O 1.2653(17) -0.0139(15) 0.7182(13) 0.154(10) Uiso 1 1 d . . . . .
O36W O 1.0187(14) 0.1117(13) 0.8229(11) 0.127(8) Uiso 1 1 d . . . . .
O37W O 1.3288(15) 0.0717(13) 0.5192(11) 0.131(8) Uiso 1 1 d . . . . .
O38W O 1.2173(15) -0.3131(13) 1.0831(11) 0.137(9) Uiso 1 1 d . . . . .
O39W O 1.0612(17) -0.4317(15) 0.8944(12) 0.149(10) Uiso 1 1 d . . . . .
O40W O 1.5175(19) 0.6284(16) 1.1398(14) 0.167(12) Uiso 1 1 d . . . . .
O41W O 0.8555(18) 0.4626(16) 0.8625(14) 0.162(11) Uiso 1 1 d . . . . .
O32W O 1.0232(13) -0.3663(11) 0.5926(10) 0.111(7) Uiso 1 1 d . . . . .
O34W O 0.6356(15) 0.2092(13) 0.9677(11) 0.054(6) Uiso 0.5 1 d . . P . .
O33W O 0.2400(10) 0.2448(9) 0.5129(7) 0.025(4) Uiso 0.5 1 d . . P A 1
O17W O 1.2493(13) 0.1500(11) 0.5444(9) 0.043(5) Uiso 0.5 1 d . . P B 2

loop_
_atom_site_aniso_label
_atom_site_aniso_U_11
_atom_site_aniso_U_22
_atom_site_aniso_U_33
_atom_site_aniso_U_23
_atom_site_aniso_U_13
_atom_site_aniso_U_12
W1 0.0424(4) 0.0366(4) 0.0525(4) 0.0057(3) 0.0133(3) 0.0115(3)
W2 0.0423(4) 0.0439(4) 0.0532(4) 0.0007(3) 0.0096(3) 0.0090(3)
W3 0.0418(4) 0.0410(4) 0.0552(4) 0.0080(3) 0.0157(3) 0.0115(3)
W4 0.0419(4) 0.0495(4) 0.0502(4) 0.0067(3) 0.0063(3) 0.0109(3)
W5 0.0398(4) 0.0458(4) 0.0555(4) 0.0096(3) 0.0133(3) 0.0154(3)
W6 0.0409(4) 0.0414(4) 0.0529(4) 0.0088(3) 0.0110(3) 0.0145(3)
W7 0.0449(4) 0.0439(4) 0.0469(4) 0.0057(3) 0.0155(3) 0.0148(3)
W8 0.0427(4) 0.0378(4) 0.0449(4) 0.0050(3) 0.0115(3) 0.0138(3)
W9 0.0429(4) 0.0392(4) 0.0434(4) 0.0070(3) 0.0111(3) 0.0139(3)
W10 0.0437(4) 0.0489(4) 0.0454(4) 0.0085(3) 0.0097(3) 0.0178(3)
W11 0.0402(4) 0.0512(4) 0.0439(4) -0.0016(3) 0.0043(3) 0.0151(3)
W12 0.0427(4) 0.0584(5) 0.0487(4) 0.0061(4) 0.0077(3) 0.0216(3)
W13 0.0430(4) 0.0413(4) 0.0564(4) -0.0010(3) 0.0105(3) 0.0085(3)
W14 0.0379(4) 0.0507(4) 0.0529(4) 0.0041(4) 0.0099(3) 0.0111(3)
W15 0.0414(4) 0.0402(4) 0.0506(4) 0.0060(3) 0.0113(3) 0.0100(3)
W16 0.0443(4) 0.0473(4) 0.0509(4) 0.0052(3) 0.0117(3) 0.0200(3)
W17 0.0439(4) 0.0401(4) 0.0449(4) 0.0023(3) 0.0102(3) 0.0147(3)
W18 0.0448(4) 0.0363(4) 0.0511(4) 0.0043(3) 0.0136(3) 0.0146(3)
W19 0.0420(4) 0.0407(4) 0.0453(4) 0.0028(3) 0.0090(3) 0.0152(3)
W20 0.0446(4) 0.0583(5) 0.0574(5) 0.0208(4) 0.0136(4) 0.0180(4)
W21 0.0464(4) 0.0594(5) 0.0484(4) 0.0113(4) 0.0154(3) 0.0166(4)
W22 0.0427(4) 0.0487(4) 0.0444(4) 0.0029(3) 0.0108(3) 0.0135(3)
W23 0.0405(4) 0.0417(4) 0.0533(4) 0.0075(3) 0.0110(3) 0.0147(3)
W24 0.0424(4) 0.0523(4) 0.0498(4) 0.0022(4) 0.0076(3) 0.0122(3)
W25 0.0403(4) 0.0445(4) 0.0529(4) 0.0060(3) 0.0121(3) 0.0151(3)
W26 0.0424(4) 0.0440(4) 0.0750(6) -0.0070(4) 0.0120(4) 0.0091(3)
W27 0.0418(4) 0.0433(4) 0.0762(6) 0.0134(4) 0.0183(4) 0.0116(3)
W28 0.0437(4) 0.0411(4) 0.0948(7) 0.0165(4) 0.0191(4) 0.0137(3)
W29 0.0420(4) 0.0429(4) 0.0587(5) 0.0086(3) 0.0075(3) 0.0135(3)
W30 0.0407(4) 0.0472(4) 0.0569(5) 0.0016(4) 0.0036(3) 0.0121(3)
W31 0.0413(4) 0.0519(5) 0.0754(6) 0.0090(4) 0.0070(4) 0.0177(3)
W32 0.0432(4) 0.0399(4) 0.0678(5) 0.0009(4) 0.0124(4) 0.0098(3)
W33 0.0393(4) 0.0442(4) 0.0839(6) 0.0062(4) 0.0176(4) 0.0113(3)
W34 0.0494(4) 0.0422(4) 0.0684(5) 0.0095(4) 0.0226(4) 0.0140(3)
W35 0.0445(4) 0.0422(4) 0.0818(6) 0.0037(4) 0.0198(4) 0.0171(3)
W36 0.0533(4) 0.0439(4) 0.0623(5) 0.0037(4) 0.0223(4) 0.0187(3)
W37 0.0430(4) 0.0366(4) 0.0645(5) 0.0022(3) 0.0152(3) 0.0121(3)
W38 0.0491(4) 0.0437(4) 0.0496(4) 0.0085(3) 0.0169(3) 0.0191(3)
Dy1 0.0416(4) 0.0377(4) 0.0510(5) 0.0034(4) 0.0132(4) 0.0119(3)
Dy2 0.0395(4) 0.0418(4) 0.0434(4) 0.0045(4) 0.0072(3) 0.0121(3)
Dy3 0.0391(4) 0.0385(4) 0.0433(4) 0.0044(3) 0.0090(3) 0.0128(3)
Dy4 0.0412(4) 0.0399(4) 0.0457(4) 0.0060(4) 0.0115(3) 0.0144(3)
Dy5 0.0403(4) 0.0460(5) 0.0481(5) 0.0053(4) 0.0067(4) 0.0119(4)
Dy6 0.0409(4) 0.0377(4) 0.0633(5) 0.0040(4) 0.0122(4) 0.0106(4)
As1 0.0375(8) 0.0363(9) 0.0429(9) 0.0047(7) 0.0087(7) 0.0110(7)
As2 0.0379(8) 0.0353(9) 0.0430(9) 0.0028(7) 0.0089(7) 0.0115(7)
As3 0.0384(8) 0.0371(9) 0.0478(10) 0.0044(8) 0.0097(7) 0.0118(7)
As4 0.0387(8) 0.0362(9) 0.0541(10) 0.0039(8) 0.0111(8) 0.0116(7)
K1 0.046(2) 0.055(3) 0.108(4) -0.010(3) 0.005(3) 0.011(2)
K2 0.085(4) 0.086(4) 0.055(3) -0.004(3) 0.019(3) 0.019(3)
K3 0.060(3) 0.059(3) 0.089(4) 0.001(3) 0.001(3) 0.015(2)
K4 0.073(3) 0.067(3) 0.097(4) -0.006(3) 0.000(3) 0.020(3)
K5 0.066(3) 0.060(3) 0.136(6) 0.026(3) 0.037(3) 0.014(3)
K6 0.088(4) 0.076(4) 0.084(4) 0.005(3) 0.016(3) 0.028(3)
K7 0.084(4) 0.133(6) 0.066(4) 0.023(4) 0.003(3) 0.004(4)
K8 0.100(4) 0.065(3) 0.105(5) 0.028(3) 0.009(4) 0.021(3)
K9 0.078(4) 0.081(4) 0.154(6) 0.024(4) 0.036(4) 0.018(3)
K10 0.102(5) 0.087(4) 0.109(5) 0.008(4) 0.020(4) 0.006(4)
K11 0.082(5) 0.110(7) 0.066(5) -0.003(4) 0.016(4) 0.010(5)
K12 0.104(6) 0.085(5) 0.081(5) 0.009(4) 0.027(5) 0.023(5)
K13 0.134(6) 0.065(4) 0.101(5) 0.006(4) 0.059(5) 0.007(4)
K14 0.143(8) 0.120(8) 0.058(4) 0.025(5) 0.010(5) 0.045(7)
K15 0.068(6) 0.086(8) 0.089(8) 0.014(6) 0.022(6) 0.033(6)
K16 0.123(12) 0.080(9) 0.163(16) 0.040(10) 0.011(11) 0.039(9)
K17 0.122(10) 0.067(6) 0.102(9) 0.032(6) 0.073(8) 0.053(7)
K18 0.132(11) 0.133(12) 0.078(8) 0.030(8) 0.020(8) 0.104(10)
O1 0.048(7) 0.046(8) 0.083(10) -0.007(7) 0.010(7) 0.008(6)
O2 0.042(6) 0.045(7) 0.050(7) -0.001(6) 0.005(5) 0.011(5)
O3 0.053(7) 0.037(6) 0.047(7) -0.006(5) 0.010(6) 0.005(5)
O4 0.045(7) 0.055(8) 0.057(8) 0.018(6) 0.024(6) 0.025(6)
O5 0.048(6) 0.029(6) 0.046(7) -0.002(5) 0.010(5) 0.006(5)
O6 0.038(6) 0.032(6) 0.050(7) 0.009(5) 0.014(5) 0.011(5)
O7 0.055(8) 0.053(8) 0.055(8) 0.009(7) 0.008(6) 0.012(6)
O8 0.047(7) 0.059(8) 0.055(8) -0.002(7) 0.018(6) 0.012(6)
O9 0.059(7) 0.035(6) 0.054(7) 0.007(6) 0.014(6) 0.016(6)
O10 0.049(7) 0.048(7) 0.068(9) 0.016(7) 0.022(7) 0.016(6)
O11 0.052(7) 0.045(7) 0.073(9) 0.017(7) 0.023(7) 0.012(6)
O12 0.052(7) 0.038(6) 0.071(9) 0.008(6) 0.018(6) 0.027(6)
O13 0.043(7) 0.049(7) 0.060(8) 0.003(6) 0.020(6) 0.006(6)
O14 0.058(8) 0.065(9) 0.055(8) -0.005(7) -0.008(7) 0.016(7)
O15 0.051(7) 0.045(7) 0.062(8) 0.000(6) 0.008(6) 0.006(6)
O16 0.044(7) 0.056(8) 0.063(8) 0.011(7) 0.019(6) 0.018(6)
O17 0.052(7) 0.025(6) 0.068(8) 0.021(6) 0.018(6) 0.010(5)
O18 0.048(7) 0.043(7) 0.049(7) -0.001(6) -0.005(6) 0.011(6)
O19 0.055(8) 0.069(10) 0.106(13) 0.027(9) 0.040(9) 0.032(8)
O20 0.053(6) 0.052(6) 0.106(9) 0.022(6) 0.037(6) 0.024(5)
O21 0.043(6) 0.035(6) 0.056(7) 0.011(6) 0.009(6) 0.007(5)
O22 0.058(8) 0.044(7) 0.080(10) 0.021(7) 0.019(7) 0.020(6)
O23 0.046(7) 0.048(7) 0.049(7) 0.002(6) 0.009(6) 0.015(6)
O24 0.043(6) 0.045(7) 0.051(7) 0.010(6) 0.000(6) 0.016(6)
O25 0.051(7) 0.065(9) 0.053(8) 0.002(7) 0.021(6) 0.013(7)
O26 0.046(6) 0.039(6) 0.048(7) 0.006(5) 0.023(6) 0.009(5)
O27 0.047(7) 0.053(7) 0.046(7) 0.016(6) 0.015(6) 0.022(6)
O28 0.054(7) 0.044(7) 0.046(7) 0.008(6) 0.014(6) 0.025(6)
O29 0.054(7) 0.049(7) 0.048(7) 0.016(6) 0.021(6) 0.019(6)
O30 0.045(6) 0.046(7) 0.038(6) 0.007(5) 0.018(5) 0.014(5)
O31 0.040(6) 0.027(5) 0.051(7) 0.002(5) 0.010(5) 0.006(5)
O32 0.060(8) 0.060(8) 0.042(7) 0.007(6) 0.008(6) 0.021(7)
O33 0.062(8) 0.047(7) 0.052(7) 0.015(6) 0.034(6) 0.027(6)
O34 0.060(8) 0.058(8) 0.073(9) 0.021(7) 0.032(7) 0.032(7)
O35 0.050(7) 0.038(6) 0.051(7) -0.001(6) 0.007(6) 0.013(6)
O36 0.050(7) 0.058(8) 0.053(8) -0.002(6) 0.012(6) 0.027(6)
O37 0.056(8) 0.043(7) 0.064(9) 0.007(6) 0.013(7) 0.011(6)
O38 0.050(7) 0.051(7) 0.039(6) -0.007(6) 0.006(5) 0.016(6)
O39 0.035(6) 0.049(7) 0.043(6) 0.008(6) 0.006(5) 0.015(5)
O40 0.042(7) 0.073(9) 0.046(7) -0.011(7) -0.001(6) 0.018(6)
O41 0.037(6) 0.042(7) 0.053(7) -0.006(6) 0.002(5) 0.011(5)
O42 0.042(6) 0.065(9) 0.049(7) 0.011(7) 0.004(6) 0.020(6)
O43 0.050(7) 0.060(8) 0.057(8) 0.004(7) 0.009(6) 0.026(6)
O44 0.038(6) 0.076(10) 0.064(9) 0.003(8) 0.004(6) 0.020(7)
O45 0.043(6) 0.054(8) 0.060(8) -0.001(6) 0.005(6) 0.025(6)
O46 0.046(7) 0.069(9) 0.042(7) 0.003(6) 0.003(6) 0.020(6)
O47 0.071(10) 0.078(11) 0.059(9) -0.002(8) 0.012(8) 0.016(8)
O48 0.052(7) 0.059(8) 0.060(8) 0.011(7) 0.009(6) 0.024(7)
O49 0.041(6) 0.052(8) 0.062(8) 0.000(6) 0.005(6) 0.016(6)
O50 0.062(8) 0.042(7) 0.054(8) 0.006(6) 0.010(6) 0.017(6)
O51 0.046(7) 0.044(7) 0.073(9) 0.012(7) 0.026(7) 0.010(6)
O52 0.041(7) 0.079(10) 0.080(10) 0.011(9) 0.009(7) 0.019(7)
O53 0.044(6) 0.054(7) 0.053(7) 0.016(6) 0.016(6) 0.021(6)
O54 0.046(6) 0.036(6) 0.053(7) 0.006(6) 0.017(6) 0.006(5)
O55 0.045(7) 0.044(7) 0.075(9) 0.010(7) 0.014(6) 0.020(6)
O56 0.046(6) 0.035(6) 0.056(7) 0.006(6) 0.014(6) 0.017(5)
O57 0.044(6) 0.035(6) 0.057(7) 0.008(6) 0.013(6) 0.016(5)
O58 0.061(8) 0.066(9) 0.068(9) -0.003(7) 0.018(7) 0.041(7)
O59 0.041(6) 0.048(7) 0.061(8) 0.010(6) 0.015(6) 0.026(6)
O60 0.046(6) 0.032(6) 0.056(7) 0.006(5) 0.016(6) 0.014(5)
O61 0.055(7) 0.039(6) 0.040(6) 0.003(5) 0.016(5) 0.018(6)
O62 0.056(8) 0.049(8) 0.054(8) 0.011(6) 0.011(6) 0.012(6)
O63 0.049(7) 0.032(6) 0.057(7) 0.006(5) 0.025(6) 0.016(5)
O64 0.036(6) 0.029(6) 0.062(8) -0.001(5) 0.005(5) 0.018(5)
O65 0.057(8) 0.036(7) 0.078(10) 0.008(7) 0.016(7) 0.014(6)
O66 0.045(6) 0.040(6) 0.054(7) 0.012(6) 0.020(6) 0.018(5)
O67 0.044(6) 0.044(7) 0.050(7) 0.012(6) 0.021(6) 0.017(5)
O68 0.051(7) 0.049(8) 0.078(10) -0.008(7) 0.009(7) 0.021(6)
O69 0.068(8) 0.064(9) 0.056(8) 0.032(7) 0.030(7) 0.037(7)
O70 0.068(8) 0.063(8) 0.046(7) 0.012(7) 0.018(6) 0.042(7)
O71 0.125(14) 0.137(16) 0.082(11) 0.013(11) 0.049(10) 0.045(13)
O72 0.134(19) 0.108(17) 0.119(18) -0.028(14) -0.010(15) 0.057(15)
O73 0.075(9) 0.051(8) 0.066(9) -0.001(7) 0.008(8) 0.032(8)
O74 0.062(9) 0.068(10) 0.073(10) -0.008(8) -0.009(8) 0.009(8)
O75 0.059(9) 0.094(12) 0.079(11) 0.052(10) 0.018(8) 0.029(9)
O76 0.045(7) 0.058(8) 0.064(8) 0.009(7) 0.027(6) 0.015(6)
O77 0.041(7) 0.090(10) 0.047(7) 0.024(7) 0.019(6) 0.026(7)
O78 0.050(7) 0.073(9) 0.038(6) 0.016(6) 0.010(6) 0.027(7)
O79 0.048(7) 0.062(9) 0.070(9) 0.028(7) 0.014(7) 0.024(7)
O80 0.042(6) 0.056(8) 0.043(7) 0.013(6) 0.014(5) 0.015(6)
O81 0.055(8) 0.100(12) 0.051(8) 0.019(8) 0.025(7) 0.024(8)
O82 0.043(7) 0.067(9) 0.052(8) 0.011(7) 0.012(6) 0.019(6)
O83 0.040(6) 0.064(8) 0.044(7) 0.007(6) 0.006(5) 0.023(6)
O84 0.048(7) 0.063(9) 0.074(10) 0.017(8) 0.015(7) 0.010(7)
O85 0.051(7) 0.087(11) 0.045(7) 0.002(7) 0.013(6) 0.021(7)
O86 0.048(7) 0.051(7) 0.034(6) 0.001(5) 0.010(5) 0.013(6)
O87 0.042(6) 0.057(8) 0.048(7) 0.013(6) 0.004(5) 0.022(6)
O88 0.052(8) 0.056(8) 0.083(10) 0.013(8) 0.011(7) 0.020(7)
O89 0.039(6) 0.051(7) 0.048(7) -0.001(6) 0.006(5) 0.010(6)
O90 0.041(6) 0.045(7) 0.049(7) -0.002(6) 0.000(5) 0.012(5)
O91 0.046(7) 0.045(7) 0.050(7) 0.006(6) 0.011(6) 0.013(6)
O92 0.035(6) 0.037(6) 0.051(7) -0.007(5) 0.003(5) 0.017(5)
O93 0.053(8) 0.100(12) 0.058(9) 0.004(9) -0.003(7) 0.027(8)
O94 0.042(7) 0.069(9) 0.055(8) -0.018(7) 0.006(6) 0.014(6)
O95 0.026(5) 0.051(7) 0.068(8) 0.012(6) 0.016(5) 0.014(5)
O96 0.058(7) 0.029(6) 0.054(7) 0.001(5) 0.007(6) 0.014(5)
O97 0.042(7) 0.061(8) 0.077(10) 0.004(7) 0.025(7) 0.015(6)
O98 0.040(6) 0.036(6) 0.074(9) 0.008(6) 0.011(6) 0.008(5)
O99 0.049(8) 0.071(10) 0.092(12) -0.035(9) 0.001(8) 0.017(7)
O100 0.052(7) 0.057(8) 0.064(9) -0.013(7) 0.006(7) 0.025(6)
O101 0.041(7) 0.052(8) 0.086(10) 0.016(7) 0.031(7) 0.015(6)
O102 0.044(7) 0.046(8) 0.089(11) 0.008(7) 0.009(7) 0.014(6)
O103 0.032(6) 0.047(7) 0.069(9) 0.001(6) 0.010(6) 0.012(5)
O104 0.039(7) 0.056(8) 0.099(12) 0.029(8) 0.026(7) 0.009(6)
O105 0.046(7) 0.044(7) 0.085(10) 0.019(7) 0.024(7) 0.017(6)
O106 0.074(10) 0.071(11) 0.125(16) 0.038(11) 0.012(10) 0.041(9)
O107 0.053(8) 0.053(8) 0.067(9) 0.000(7) 0.019(7) 0.008(6)
O108 0.034(6) 0.061(8) 0.055(8) -0.007(6) 0.006(6) 0.014(6)
O109 0.062(8) 0.059(9) 0.077(10) 0.014(8) 0.013(8) 0.026(7)
O110 0.040(6) 0.044(7) 0.056(8) 0.010(6) 0.005(6) 0.006(5)
O111 0.028(6) 0.055(8) 0.098(11) 0.016(8) 0.011(7) 0.012(6)
O112 0.043(6) 0.031(6) 0.069(9) 0.004(6) 0.008(6) 0.012(5)
O113 0.050(7) 0.041(7) 0.059(8) 0.001(6) 0.010(6) 0.015(6)
O114 0.062(9) 0.062(9) 0.070(10) 0.010(8) 0.006(7) 0.017(7)
O115 0.038(6) 0.046(7) 0.056(8) 0.003(6) 0.008(6) 0.012(5)
O116 0.047(7) 0.050(8) 0.071(9) 0.014(7) 0.000(6) 0.020(6)
O117 0.053(7) 0.036(7) 0.072(9) 0.012(6) 0.014(7) 0.013(6)
O118 0.041(7) 0.069(10) 0.089(11) 0.011(9) -0.001(7) 0.011(7)
O119 0.039(6) 0.049(7) 0.084(10) 0.018(7) 0.021(7) 0.017(6)
O120 0.055(8) 0.036(7) 0.089(11) 0.005(7) 0.015(7) 0.019(6)
O121 0.050(7) 0.047(7) 0.059(8) 0.013(6) 0.013(6) 0.018(6)
O122 0.043(7) 0.049(8) 0.087(11) -0.004(7) 0.009(7) 0.007(6)
O123 0.033(6) 0.054(8) 0.094(11) -0.006(8) 0.019(7) 0.004(6)
O124 0.062(8) 0.039(7) 0.071(9) 0.007(7) 0.024(7) 0.016(6)
O125 0.046(7) 0.031(6) 0.076(9) 0.005(6) 0.015(6) 0.013(5)
O126 0.039(7) 0.064(9) 0.124(15) 0.027(10) 0.030(8) 0.013(7)
O127 0.048(7) 0.046(7) 0.090(11) 0.009(7) 0.029(7) 0.011(6)
O128 0.042(7) 0.038(7) 0.094(11) 0.007(7) 0.035(7) 0.008(5)
O129 0.061(9) 0.061(9) 0.091(12) 0.034(9) 0.032(8) 0.015(7)
O130 0.057(8) 0.028(6) 0.074(9) 0.005(6) 0.028(7) 0.008(6)
O131 0.052(7) 0.045(7) 0.068(9) 0.005(6) 0.022(7) 0.013(6)
O132 0.068(10) 0.057(9) 0.131(16) -0.011(10) 0.015(10) 0.039(8)
O133 0.055(7) 0.043(7) 0.067(9) 0.004(6) 0.027(7) 0.019(6)
O134 0.047(7) 0.037(7) 0.085(10) 0.001(7) 0.028(7) 0.018(6)
O135 0.058(8) 0.039(7) 0.062(8) 0.007(6) 0.016(7) 0.019(6)
O136 0.087(10) 0.052(8) 0.068(9) -0.001(7) 0.030(8) 0.034(8)
O137 0.051(7) 0.031(6) 0.067(8) 0.004(6) 0.015(6) 0.019(5)
O138 0.058(7) 0.047(7) 0.053(7) -0.009(6) 0.020(6) 0.027(6)
O139 0.050(7) 0.033(6) 0.079(10) 0.009(6) 0.012(7) 0.001(6)
O140 0.055(7) 0.041(7) 0.053(7) -0.002(6) 0.011(6) 0.023(6)
O141 0.043(6) 0.033(6) 0.055(7) 0.010(5) 0.013(6) 0.010(5)
O142 0.067(9) 0.042(7) 0.068(9) 0.001(7) 0.005(7) 0.025(7)
O143 0.072(9) 0.050(8) 0.060(8) 0.031(7) 0.025(7) 0.034(7)
O144 0.074(9) 0.050(8) 0.056(8) 0.014(7) 0.024(7) 0.035(7)
O145 0.099(12) 0.069(10) 0.084(11) 0.016(9) 0.057(10) 0.034(9)
O146 0.089(11) 0.075(11) 0.068(10) -0.024(9) -0.018(9) 0.039(9)
O147 0.053(7) 0.035(7) 0.076(10) -0.008(7) -0.003(7) 0.012(6)
O148 0.054(8) 0.061(9) 0.079(10) -0.016(8) -0.010(7) 0.020(7)
O149 0.040(6) 0.030(6) 0.052(7) 0.008(5) 0.010(5) 0.003(5)
O150 0.044(6) 0.030(6) 0.061(8) 0.013(6) 0.013(6) 0.009(5)
O151 0.041(6) 0.053(7) 0.048(7) 0.000(6) 0.003(5) 0.011(6)
O152 0.037(6) 0.049(7) 0.053(7) 0.005(6) 0.004(5) 0.015(5)
C1 0.116(15) 0.130(17) 0.080(12) 0.009(12) 0.051(11) 0.048(14)
C3 0.079(14) 0.043(10) 0.042(10) -0.005(8) 0.007(10) 0.022(10)
C4 0.069(13) 0.040(10) 0.061(12) 0.013(10) 0.008(11) 0.030(10)
C5 0.071(13) 0.079(16) 0.048(11) -0.004(11) 0.020(10) 0.036(12)
C6 0.047(10) 0.059(12) 0.038(9) 0.000(9) 0.003(8) 0.009(9)
C7 0.059(11) 0.042(10) 0.048(10) 0.010(8) 0.017(9) 0.014(9)
C8 0.054(11) 0.041(10) 0.056(11) 0.006(9) 0.009(9) 0.012(9)
O1W 0.044(7) 0.063(8) 0.052(8) 0.004(7) 0.009(6) 0.011(6)
O2W 0.070(9) 0.052(8) 0.111(13) -0.009(9) 0.043(9) 0.024(7)
O3W 0.068(10) 0.064(10) 0.101(13) 0.030(10) 0.003(9) 0.021(8)
O4W 0.051(7) 0.082(10) 0.040(7) 0.012(7) -0.001(6) 0.017(7)
O5W 0.063(9) 0.062(9) 0.064(9) -0.003(7) 0.016(7) 0.013(7)
O6W 0.046(7) 0.044(7) 0.066(9) -0.006(6) 0.009(6) 0.015(6)
O7W 0.069(9) 0.071(10) 0.068(9) 0.013(8) 0.026(8) 0.036(8)
O8W 0.042(6) 0.046(7) 0.058(8) 0.001(6) 0.009(6) 0.007(6)
O9W 0.089(11) 0.071(10) 0.070(10) 0.026(8) 0.031(9) 0.044(9)
O10W 0.034(6) 0.057(8) 0.071(9) -0.018(7) 0.004(6) 0.003(6)
O11W 0.055(8) 0.057(8) 0.051(8) 0.004(7) 0.003(6) 0.013(7)
O12W 0.047(7) 0.062(9) 0.067(9) 0.003(7) 0.016(7) 0.015(6)
O13W 0.056(8) 0.044(8) 0.136(16) -0.022(9) 0.031(9) 0.007(7)
O14W 0.068(10) 0.037(8) 0.123(15) 0.019(9) 0.001(10) 0.009(7)
O15W 0.127(17) 0.097(14) 0.080(12) -0.011(11) 0.039(12) 0.032(13)
O18W 0.091(13) 0.123(16) 0.074(11) 0.014(11) 0.018(10) 0.050(12)
O19W 0.082(11) 0.068(11) 0.103(14) 0.018(10) 0.006(10) 0.010(9)
O24W 0.078(13) 0.131(19) 0.16(2) 0.054(18) 0.004(14) 0.041(13)

loop_
_atom_type_symbol
_atom_type_description
_atom_type_scat_dispersion_real
_atom_type_scat_dispersion_imag
_atom_type_scat_source
C C 0.0033 0.0016 'International Tables Vol C Tables 4.2.6.8 and 6.1.1.4'
H H 0.0000 0.0000 'International Tables Vol C Tables 4.2.6.8 and 6.1.1.4'
As As 0.0499 2.0058 'International Tables Vol C Tables 4.2.6.8 and 6.1.1.4'
Dy Dy -0.1892 4.4098 'International Tables Vol C Tables 4.2.6.8 and 6.1.1.4'
K K 0.2009 0.2494 'International Tables Vol C Tables 4.2.6.8 and 6.1.1.4'
O O 0.0106 0.0060 'International Tables Vol C Tables 4.2.6.8 and 6.1.1.4'
W W -0.8490 6.8722 'International Tables Vol C Tables 4.2.6.8 and 6.1.1.4'

loop_
_geom_angle_atom_site_label_1
_geom_angle_atom_site_label_2
_geom_angle_atom_site_label_3
_geom_angle
_geom_angle_site_symmetry_1
_geom_angle_site_symmetry_3
O1 W1 K8 46.8(5) . 2_757
O1 W1 O2 105.4(6) . .
O1 W1 O3 100.8(6) . .
O1 W1 O4 95.5(6) . .
O1 W1 O5 97.2(6) . .
O1 W1 O6 167.1(5) . .
O2 W1 K8 95.8(4) . 2_757
O2 W1 O3 95.0(5) . .
O2 W1 O4 158.6(5) . .
O2 W1 O5 89.4(5) . .
O2 W1 O6 87.3(5) . .
O3 W1 K8 147.5(4) . 2_757
O3 W1 O4 85.5(5) . .
O3 W1 O5 159.6(5) . .
O3 W1 O6 75.8(5) . .
O4 W1 K8 95.1(4) . 2_757
O4 W1 O6 72.0(4) . .
O5 W1 K8 50.9(4) . 2_757
O5 W1 O4 83.3(5) . .
O5 W1 O6 84.5(5) . .
O6 W1 K8 135.2(3) . 2_757
O3 W2 K3 126.4(4) . .
O3 W2 O6 74.3(4) . .
O3 W2 O9 82.2(5) . .
O6 W2 K3 90.5(3) . .
O7 W2 K3 83.5(5) . .
O7 W2 O3 98.8(6) . .
O7 W2 O6 165.6(5) . .
O7 W2 O8 103.0(6) . .
O7 W2 O9 95.6(6) . .
O7 W2 O10 100.3(6) . .
O8 W2 K3 139.8(5) . .
O8 W2 O3 92.3(6) . .
O8 W2 O6 90.1(5) . .
O8 W2 O9 161.3(6) . .
O8 W2 O10 95.9(6) . .
O9 W2 K3 44.5(4) . .
O9 W2 O6 71.2(4) . .
O10 W2 K3 44.2(4) . .
O10 W2 O3 156.9(6) . .
O10 W2 O6 84.0(5) . .
O10 W2 O9 83.1(5) . .
K3 W3 K13 119.3(2) . 1_445
O4 W3 K3 142.5(4) . .
O4 W3 K13 90.8(4) . 1_445
O4 W3 O6 74.2(4) . .
O4 W3 O12 156.7(5) . .
O4 W3 O13 84.5(6) . .
O6 W3 K3 96.2(3) . .
O6 W3 K13 133.5(3) . 1_445
O9 W3 K3 49.0(4) . .
O9 W3 K13 151.7(4) . 1_445
O9 W3 O4 93.8(6) . .
O9 W3 O6 74.4(5) . .
O9 W3 O12 90.6(6) . .
O9 W3 O13 159.3(5) . .
O11 W3 K3 85.7(5) . .
O11 W3 K13 49.7(5) . 1_445
O11 W3 O4 100.1(6) . .
O11 W3 O6 172.9(5) . .
O11 W3 O9 102.0(6) . .
O11 W3 O12 101.3(6) . .
O11 W3 O13 98.5(6) . .
O12 W3 K3 48.9(4) . .
O12 W3 K13 96.0(4) . 1_445
O12 W3 O6 85.0(5) . .
O12 W3 O13 83.4(6) . .
O13 W3 K3 131.6(4) . .
O13 W3 K13 49.0(4) . 1_445
O13 W3 O6 85.3(4) . .
K18 W4 K3 72.7(3) . .
O10 W4 K3 45.5(4) . .
O10 W4 K18 118.1(4) . .
O10 W4 O16 82.6(5) . .
O10 W4 O17 156.8(6) . .
O10 W4 O18 85.0(5) . .
O14 W4 K3 81.6(5) . .
O14 W4 K18 63.5(6) . .
O14 W4 O10 99.0(7) . .
O14 W4 O16 95.2(6) . .
O14 W4 O17 99.3(6) . .
O14 W4 O18 165.8(6) . .
O15 W4 K3 141.5(5) . .
O15 W4 K18 144.1(5) . .
O15 W4 O10 96.3(6) . .
O15 W4 O14 103.8(7) . .
O15 W4 O16 160.9(6) . .
O15 W4 O17 93.2(6) . .
O15 W4 O18 89.2(6) . .
O16 W4 K3 43.2(4) . .
O16 W4 K18 45.5(4) . .
O16 W4 O18 71.6(5) . .
O17 W4 K3 124.0(4) . .
O17 W4 K18 59.1(5) . .
O17 W4 O16 81.5(5) . .
O17 W4 O18 74.0(5) . .
O18 W4 K3 91.8(3) . .
O18 W4 K18 102.6(4) . .
K3 W5 K18 73.9(3) . .
O12 W5 K3 50.3(4) . .
O12 W5 K18 124.0(5) . .
O12 W5 O18 84.8(5) . .
O12 W5 O21 82.0(5) . .
O16 W5 K3 46.9(4) . .
O16 W5 K18 40.0(5) . .
O16 W5 O12 89.5(6) . .
O16 W5 O18 75.0(5) . .
O16 W5 O20 94.8(7) . .
O16 W5 O21 159.9(5) . .
O18 W5 K3 96.7(3) . .
O18 W5 K18 98.4(4) . .
O19 W5 K3 84.0(6) . .
O19 W5 K18 75.1(6) . .
O19 W5 O12 100.8(6) . .
O19 W5 O16 100.8(7) . .
O19 W5 O18 173.1(6) . .
O19 W5 O20 100.1(6) . .
O19 W5 O21 98.7(7) . .
O20 W5 K3 141.1(6) . .
O20 W5 K18 70.0(6) . .
O20 W5 O12 157.4(5) . .
O20 W5 O18 75.1(5) . .
O20 W5 O21 86.5(6) . .
O21 W5 K3 131.4(3) . .
O21 W5 K18 153.8(4) . .
O21 W5 O18 86.0(5) . .
O17 W6 K9 92.5(4) . .
O17 W6 O18 74.8(4) . .
O17 W6 O20 86.0(6) . .
O17 W6 O24 158.4(5) . .
O18 W6 K9 120.1(3) . .
O20 W6 K9 47.2(4) . .
O20 W6 O18 73.3(5) . .
O22 W6 K9 49.9(5) . .
O22 W6 O17 98.1(6) . .
O22 W6 O18 168.2(6) . .
O22 W6 O20 97.0(6) . .
O22 W6 O23 105.1(6) . .
O22 W6 O24 101.6(6) . .
O23 W6 K9 154.7(4) . .
O23 W6 O17 95.2(6) . .
O23 W6 O18 85.2(5) . .
O23 W6 O20 157.4(6) . .
O23 W6 O24 88.4(5) . .
O24 W6 K9 93.3(4) . .
O24 W6 O18 84.3(5) . .
O24 W6 O20 82.8(6) . .
O13 W7 K13 51.9(4) . 1_445
O13 W7 O21 89.5(6) . .
O13 W7 O26 158.7(5) . .
O13 W7 O27 88.7(6) . .
O13 W7 O28 86.0(5) . .
O21 W7 K13 100.8(4) . 1_445
O21 W7 O26 89.1(5) . .
O21 W7 O27 159.0(5) . .
O21 W7 O28 86.1(5) . .
O25 W7 K13 49.9(5) . 1_445
O25 W7 O13 101.7(6) . .
O25 W7 O21 100.6(6) . .
O25 W7 O26 99.5(6) . .
O25 W7 O27 100.3(6) . .
O25 W7 O28 169.8(6) . .
O26 W7 K13 148.9(4) . 1_445
O26 W7 O28 72.8(5) . .
O27 W7 K13 94.6(4) . 1_445
O27 W7 O26 85.0(5) . .
O27 W7 O28 72.9(5) . .
O28 W7 K13 136.8(3) . 1_445
O24 W8 Dy2 130.8(4) . .
O24 W8 O26 91.4(5) . .
O24 W8 O28 86.0(5) . .
O24 W8 O30 92.8(5) . .
O24 W8 O31 159.1(5) . .
O26 W8 Dy2 132.9(4) . .
O26 W8 O28 72.9(5) . .
O26 W8 O31 85.7(5) . .
O28 W8 Dy2 88.1(3) . .
O29 W8 Dy2 92.4(4) . .
O29 W8 O24 104.7(6) . .
O29 W8 O26 96.2(5) . .
O29 W8 O28 165.1(5) . .
O29 W8 O30 102.6(5) . .
O29 W8 O31 96.2(5) . .
O30 W8 Dy2 38.1(4) . .
O30 W8 O26 159.0(5) . .
O30 W8 O28 86.8(5) . .
O30 W8 O31 83.1(5) . .
O31 W8 Dy2 47.3(3) . .
O31 W8 O28 73.3(4) . .
Dy2 W9 K7 133.22(11) . 2_757
Dy2 W9 K8 120.52(11) . 2_757
K8 W9 K7 68.44(18) 2_757 2_757
O5 W9 Dy2 131.0(3) . .
O5 W9 K7 92.2(4) . 2_757
O5 W9 K8 52.1(4) . 2_757
O5 W9 O27 90.0(5) . .
O5 W9 O28 84.8(5) . .
O5 W9 O31 158.8(5) . .
O27 W9 Dy2 133.6(4) . .
O27 W9 K7 43.6(4) . 2_757
O27 W9 K8 100.8(4) . 2_757
O27 W9 O28 72.4(4) . .
O27 W9 O31 85.9(5) . .
O28 W9 Dy2 88.8(3) . .
O28 W9 K7 115.9(3) . 2_757
O28 W9 K8 136.7(3) . 2_757
O31 W9 Dy2 47.8(3) . .
O31 W9 K7 99.0(4) . 2_757
O31 W9 K8 149.1(4) . 2_757
O31 W9 O28 74.2(5) . .
O32 W9 Dy2 96.4(4) . .
O32 W9 K7 52.8(4) . 2_757
O32 W9 K8 48.6(5) . 2_757
O32 W9 O5 100.2(6) . .
O32 W9 O27 96.0(6) . .
O32 W9 O28 167.4(5) . .
O32 W9 O31 101.0(6) . .
O32 W9 O33 105.1(6) . .
O33 W9 Dy2 40.2(4) . .
O33 W9 K7 157.8(4) . 2_757
O33 W9 K8 96.6(4) . 2_757
O33 W9 O5 90.8(5) . .
O33 W9 O27 158.5(5) . .
O33 W9 O28 86.3(5) . .
O33 W9 O31 85.5(5) . .
O34 W10 O35 103.1(6) . .
O34 W10 O36 99.7(7) . .
O34 W10 O37 95.4(6) . .
O34 W10 O38 100.9(6) . .
O34 W10 O39 167.6(6) . .
O35 W10 O36 92.0(5) . .
O35 W10 O37 161.3(5) . .
O35 W10 O38 92.6(6) . .
O35 W10 O39 88.0(5) . .
O36 W10 O37 82.4(5) . .
O36 W10 O38 157.3(5) . .
O36 W10 O39 74.1(5) . .
O37 W10 O39 73.4(5) . .
O38 W10 O37 86.2(6) . .
O38 W10 O39 83.9(5) . .
K14 W11 K11 78.0(2) . .
O36 W11 K11 126.3(4) . .
O36 W11 K14 52.8(4) . .
O36 W11 O39 73.6(5) . .
O36 W11 O42 80.9(5) . .
O39 W11 K11 96.9(3) . .
O39 W11 K14 98.5(3) . .
O40 W11 K11 81.4(4) . .
O40 W11 K14 69.3(5) . .
O40 W11 O36 97.5(6) . .
O40 W11 O39 167.7(6) . .
O40 W11 O41 102.7(6) . .
O40 W11 O42 96.5(6) . .
O40 W11 O43 101.1(6) . .
O41 W11 K11 143.8(4) . .
O41 W11 K14 137.5(4) . .
O41 W11 O36 89.2(5) . .
O41 W11 O39 85.9(5) . .
O41 W11 O42 159.4(6) . .
O41 W11 O43 97.1(6) . .
O42 W11 K11 46.6(4) . .
O42 W11 K14 44.8(4) . .
O42 W11 O39 74.0(5) . .
O43 W11 K11 47.4(4) . .
O43 W11 K14 125.3(4) . .
O43 W11 O36 158.5(5) . .
O43 W11 O39 86.3(5) . .
O43 W11 O42 86.3(5) . .
K14 W12 K11 78.8(2) . .
O37 W12 K11 137.7(5) . .
O37 W12 K14 62.8(5) . .
O37 W12 O39 73.8(5) . .
O37 W12 O42 92.0(6) . .
O37 W12 O45 157.4(6) . .
O37 W12 O46 86.8(6) . .
O39 W12 K11 95.5(3) . .
O39 W12 K14 97.1(3) . .
O42 W12 K11 46.2(4) . .
O42 W12 K14 44.7(4) . .
O42 W12 O39 73.4(5) . .
O42 W12 O45 89.4(6) . .
O42 W12 O46 159.3(5) . .
O44 W12 K11 84.2(5) . .
O44 W12 K14 72.9(5) . .
O44 W12 O37 99.7(7) . .
O44 W12 O39 169.9(5) . .
O44 W12 O42 99.5(6) . .
O44 W12 O45 102.4(6) . .
O44 W12 O46 101.0(6) . .
O45 W12 K11 50.8(4) . .
O45 W12 K14 129.4(4) . .
O45 W12 O39 85.0(4) . .
O45 W12 O46 84.0(6) . .
O46 W12 K11 134.2(4) . .
O46 W12 K14 146.5(4) . .
O46 W12 O39 86.5(5) . .
K11 W13 K16 170.3(3) . .
O43 W13 K11 45.6(4) . .
O43 W13 K16 133.5(5) . .
O43 W13 O49 84.1(5) . .
O43 W13 O50 157.1(6) . .
O43 W13 O51 84.2(5) . .
O47 W13 K11 79.8(6) . .
O47 W13 K16 91.6(6) . .
O47 W13 O43 101.5(7) . .
O47 W13 O48 103.2(7) . .
O47 W13 O49 93.9(7) . .
O47 W13 O50 98.6(6) . .
O47 W13 O51 164.8(6) . .
O48 W13 K11 137.7(5) . .
O48 W13 K16 39.9(5) . .
O48 W13 O43 93.6(6) . .
O48 W13 O49 162.8(6) . .
O48 W13 O50 92.3(6) . .
O48 W13 O51 90.4(6) . .
O49 W13 K11 46.5(4) . .
O49 W13 K16 139.8(5) . .
O49 W13 O51 72.4(5) . .
O50 W13 K11 129.4(4) . .
O50 W13 K16 56.1(5) . .
O50 W13 O49 83.7(6) . .
O50 W13 O51 73.7(5) . .
O51 W13 K11 94.8(4) . .
O51 W13 K16 94.6(4) . .
K18 W14 K11 125.0(3) 1_655 .
O45 W14 K11 49.6(4) . .
O45 W14 K18 107.2(4) . 1_655
O45 W14 O51 87.2(5) . .
O45 W14 O54 84.2(5) . .
O49 W14 K11 46.8(4) . .
O49 W14 K18 143.3(5) . 1_655
O49 W14 O45 90.3(6) . .
O49 W14 O51 73.4(5) . .
O49 W14 O54 159.4(5) . .
O51 W14 K11 95.0(4) . .
O51 W14 K18 137.6(4) . 1_655
O52 W14 K11 86.2(6) . .
O52 W14 K18 45.3(6) . 1_655
O52 W14 O45 101.0(6) . .
O52 W14 O49 100.5(7) . .
O52 W14 O51 170.0(6) . .
O52 W14 O53 98.8(6) . .
O52 W14 O54 99.9(7) . .
O53 W14 K11 137.9(4) . .
O53 W14 K18 83.1(4) . 1_655
O53 W14 O45 159.5(5) . .
O53 W14 O49 91.4(6) . .
O53 W14 O51 73.7(5) . .
O53 W14 O54 87.1(6) . .
O54 W14 K11 133.5(4) . .
O54 W14 K18 56.8(4) . 1_655
O54 W14 O51 86.5(5) . .
K2 W15 K5 75.34(14) . .
K2 W15 K16 115.1(3) . .
K16 W15 K5 87.3(2) . .
O50 W15 K2 150.4(4) . .
O50 W15 K5 75.8(4) . .
O50 W15 K16 57.0(5) . .
O50 W15 O51 73.1(5) . .
O50 W15 O53 86.0(6) . .
O50 W15 O56 158.2(5) . .
O51 W15 K2 135.9(3) . .
O51 W15 K5 141.4(3) . .
O51 W15 K16 94.4(4) . .
O53 W15 K2 97.3(4) . .
O53 W15 K5 84.0(3) . .
O53 W15 K16 143.0(5) . .
O53 W15 O51 71.7(4) . .
O55 W15 K2 48.7(5) . .
O55 W15 K5 28.1(5) . .
O55 W15 K16 92.5(5) . .
O55 W15 O50 101.8(6) . .
O55 W15 O51 167.0(5) . .
O55 W15 O53 96.3(5) . .
O55 W15 O56 98.4(6) . .
O55 W15 O57 103.3(6) . .
O56 W15 K2 50.5(4) . .
O56 W15 K5 121.8(4) . .
O56 W15 K16 130.6(4) . .
O56 W15 O51 85.4(5) . .
O56 W15 O53 83.6(5) . .
O57 W15 K2 91.1(4) . .
O57 W15 K5 116.3(4) . .
O57 W15 K16 43.1(4) . .
O57 W15 O50 95.9(6) . .
O57 W15 O51 89.3(5) . .
O57 W15 O53 159.5(5) . .
O57 W15 O56 87.5(5) . .
O46 W16 O59 161.0(5) . .
O46 W16 O60 91.0(6) . .
O46 W16 O61 89.3(5) . .
O54 W16 O46 89.3(6) . .
O54 W16 O59 86.2(5) . .
O54 W16 O60 155.7(5) . .
O54 W16 O61 83.7(5) . .
O58 W16 O46 102.0(6) . .
O58 W16 O54 102.1(6) . .
O58 W16 O59 96.9(6) . .
O58 W16 O60 101.6(6) . .
O58 W16 O61 167.2(6) . .
O59 W16 O61 71.9(4) . .
O60 W16 O59 85.7(5) . .
O60 W16 O61 72.0(4) . .
K2 W17 K15 114.9(2) . .
O56 W17 K2 50.4(4) . .
O56 W17 K15 134.1(4) . .
O56 W17 O59 92.2(5) . .
O56 W17 O61 87.8(5) . .
O56 W17 O63 160.2(5) . .
O56 W17 O64 86.0(5) . .
O59 W17 K2 101.5(4) . .
O59 W17 K15 132.8(4) . .
O59 W17 O61 75.2(5) . .
O59 W17 O63 89.8(5) . .
O59 W17 O64 160.4(5) . .
O61 W17 K2 138.1(3) . .
O61 W17 K15 94.5(4) . .
O62 W17 K2 49.3(4) . .
O62 W17 K15 84.8(5) . .
O62 W17 O56 99.6(6) . .
O62 W17 O59 98.3(6) . .
O62 W17 O61 170.5(5) . .
O62 W17 O63 99.7(6) . .
O62 W17 O64 101.2(6) . .
O63 W17 K2 148.0(4) . .
O63 W17 K15 43.8(4) . .
O63 W17 O61 73.7(5) . .
O63 W17 O64 85.6(5) . .
O64 W17 K2 92.4(4) . .
O64 W17 K15 48.7(4) . .
O64 W17 O61 85.2(5) . .
O38 W18 K15 141.3(4) . .
O38 W18 O60 85.2(5) . .
O38 W18 O61 86.7(5) . .
O38 W18 O63 160.2(5) . .
O60 W18 K15 133.0(4) . .
O60 W18 O61 71.6(4) . .
O61 W18 K15 98.9(4) . .
O63 W18 K15 48.1(4) . .
O63 W18 O60 85.9(5) . .
O63 W18 O61 73.7(5) . .
O65 W18 K15 85.1(5) . .
O65 W18 O38 99.9(6) . .
O65 W18 O60 94.2(5) . .
O65 W18 O61 163.9(5) . .
O65 W18 O63 98.4(6) . .
O65 W18 O66 103.4(6) . .
O66 W18 K15 52.1(4) . .
O66 W18 O38 89.8(5) . .
O66 W18 O60 162.2(5) . .
O66 W18 O61 91.1(5) . .
O66 W18 O63 93.3(5) . .
K15 W19 K16 157.5(3) . .
O57 W19 K15 131.9(3) . .
O57 W19 K16 49.2(4) . .
O64 W19 K15 51.2(4) . .
O64 W19 K16 127.2(4) . .
O64 W19 O57 81.5(5) . .
O64 W19 O69 157.4(5) . .
O64 W19 O70 84.7(5) . .
O67 W19 K15 96.0(4) . .
O67 W19 K16 61.9(5) . .
O67 W19 O57 88.4(5) . .
O67 W19 O64 105.7(5) . .
O67 W19 O69 91.3(5) . .
O67 W19 O70 162.5(6) . .
O68 W19 K15 47.4(5) . .
O68 W19 K16 135.8(5) . .
O68 W19 O57 171.5(6) . .
O68 W19 O64 95.8(6) . .
O68 W19 O67 100.2(6) . .
O68 W19 O69 95.7(7) . .
O68 W19 O70 92.5(6) . .
O69 W19 K15 143.1(5) . .
O69 W19 K16 49.0(5) . .
O69 W19 O57 84.3(5) . .
O69 W19 O70 75.4(5) . .
O70 W19 K15 101.4(4) . .
O70 W19 K16 100.6(5) . .
O70 W19 O57 79.2(5) . .
O75 W20 Dy5 93.7(5) . .
O75 W20 O76 102.1(7) . .
O75 W20 O77 96.7(7) . .
O75 W20 O78 98.9(7) . .
O75 W20 O79 102.4(7) . .
O75 W20 O80 167.9(7) . .
O76 W20 Dy5 40.0(4) . .
O76 W20 O77 159.9(6) . .
O76 W20 O78 84.6(5) . .
O76 W20 O80 86.8(5) . .
O77 W20 Dy5 132.2(5) . .
O77 W20 O78 85.4(6) . .
O77 W20 O80 73.6(5) . .
O78 W20 Dy5 46.8(3) . .
O78 W20 O80 73.5(5) . .
O79 W20 Dy5 132.0(4) . .
O79 W20 O76 92.1(6) . .
O79 W20 O77 90.8(6) . .
O79 W20 O78 158.7(5) . .
O79 W20 O80 85.3(5) . .
O80 W20 Dy5 87.9(3) . .
K2 W21 K12 69.45(18) 2_756 .
O77 W21 K2 72.8(5) . 2_756
O77 W21 K12 131.7(5) . .
O77 W21 O80 73.4(5) . .
O80 W21 K2 115.6(3) . 2_756
O80 W21 K12 97.0(3) . .
O81 W21 K2 52.7(5) . 2_756
O81 W21 K12 81.0(6) . .
O81 W21 O77 99.1(6) . .
O81 W21 O80 168.2(6) . .
O81 W21 O82 97.7(7) . .
O81 W21 O83 100.1(6) . .
O81 W21 O84 103.6(7) . .
O82 W21 K2 50.4(4) . 2_756
O82 W21 K12 49.4(4) . .
O82 W21 O77 83.2(6) . .
O82 W21 O80 72.6(5) . .
O83 W21 K2 116.0(4) . 2_756
O83 W21 K12 47.9(4) . .
O83 W21 O77 160.1(5) . .
O83 W21 O80 86.8(5) . .
O83 W21 O82 89.5(6) . .
O84 W21 K2 147.0(5) . 2_756
O84 W21 K12 135.6(5) . .
O84 W21 O77 91.8(7) . .
O84 W21 O80 86.0(5) . .
O84 W21 O82 158.6(6) . .
O84 W21 O83 88.4(6) . .
Dy5 W22 K12 176.57(15) . .
O78 W22 Dy5 46.5(3) . .
O78 W22 K12 133.1(4) . .
O78 W22 O80 73.8(5) . .
O80 W22 Dy5 87.6(3) . .
O80 W22 K12 95.5(3) . .
O82 W22 Dy5 132.2(4) . .
O82 W22 K12 47.8(4) . .
O82 W22 O78 85.9(5) . .
O82 W22 O80 73.1(5) . .
O85 W22 Dy5 93.3(5) . .
O85 W22 K12 83.4(5) . .
O85 W22 O78 97.5(6) . .
O85 W22 O80 166.9(5) . .
O85 W22 O82 96.9(6) . .
O85 W22 O86 103.0(6) . .
O85 W22 O87 102.2(7) . .
O86 W22 Dy5 39.2(4) . .
O86 W22 K12 142.4(4) . .
O86 W22 O78 83.4(5) . .
O86 W22 O80 85.9(5) . .
O86 W22 O82 158.4(6) . .
O86 W22 O87 92.7(5) . .
O87 W22 Dy5 131.9(4) . .
O87 W22 K12 50.0(4) . .
O87 W22 O78 160.3(6) . .
O87 W22 O80 86.7(5) . .
O87 W22 O82 91.1(5) . .
K5 W23 K12 56.67(18) . .
K5 W23 K16 90.8(3) . .
K12 W23 K16 123.1(3) . .
O87 W23 K5 97.9(4) . .
O87 W23 K12 44.1(4) . .
O87 W23 K16 113.4(5) . .
O87 W23 O91 83.8(5) . .
O87 W23 O92 86.1(5) . .
O88 W23 K5 49.6(5) . .
O88 W23 K12 84.0(6) . .
O88 W23 K16 44.0(6) . .
O88 W23 O87 100.3(7) . .
O88 W23 O89 104.7(6) . .
O88 W23 O90 97.6(7) . .
O88 W23 O91 96.5(6) . .
O88 W23 O92 166.7(5) . .
O89 W23 K5 154.0(4) . .
O89 W23 K12 133.2(4) . .
O89 W23 K16 63.6(5) . .
O89 W23 O87 89.4(5) . .
O89 W23 O90 96.0(5) . .
O89 W23 O91 158.6(5) . .
O89 W23 O92 87.0(5) . .
O90 W23 K5 86.0(4) . .
O90 W23 K12 128.9(4) . .
O90 W23 K16 86.7(5) . .
O90 W23 O87 159.4(5) . .
O90 W23 O91 84.0(5) . .
O90 W23 O92 74.3(5) . .
O91 W23 K5 47.4(4) . .
O91 W23 K12 45.4(4) . .
O91 W23 K16 137.6(4) . .
O91 W23 O92 72.3(4) . .
O92 W23 K5 118.2(3) . .
O92 W23 K12 92.8(3) . .
O92 W23 K16 143.3(4) . .
O90 W24 K1 124.9(4) . .
O90 W24 O92 73.5(5) . .
O90 W24 O95 79.7(5) . .
O92 W24 K1 91.7(3) . .
O93 W24 K1 83.0(6) . .
O93 W24 O90 98.7(7) . .
O93 W24 O92 165.7(6) . .
O93 W24 O94 103.0(7) . .
O93 W24 O95 96.3(6) . .
O93 W24 O96 101.1(7) . .
O94 W24 K1 139.7(5) . .
O94 W24 O90 94.0(6) . .
O94 W24 O92 89.7(5) . .
O94 W24 O95 160.4(6) . .
O94 W24 O96 95.2(6) . .
O95 W24 K1 45.7(4) . .
O95 W24 O92 70.8(4) . .
O96 W24 K1 45.1(4) . .
O96 W24 O90 155.7(5) . .
O96 W24 O92 84.1(5) . .
O96 W24 O95 84.2(5) . .
K1 W25 K12 168.42(16) . .
O83 W25 K1 132.3(4) . .
O83 W25 K12 44.7(4) . .
O83 W25 O92 85.8(4) . .
O91 W25 K1 140.1(4) . .
O91 W25 K12 48.2(4) . .
O91 W25 O83 85.9(6) . .
O91 W25 O92 74.4(5) . .
O91 W25 O98 157.4(5) . .
O92 W25 K1 94.6(3) . .
O92 W25 K12 96.2(3) . .
O95 W25 K1 47.8(4) . .
O95 W25 K12 140.4(4) . .
O95 W25 O83 159.1(5) . .
O95 W25 O91 92.6(5) . .
O95 W25 O92 73.8(4) . .
O95 W25 O98 90.6(6) . .
O97 W25 K1 85.7(5) . .
O97 W25 K12 84.1(5) . .
O97 W25 O83 98.6(6) . .
O97 W25 O91 101.5(6) . .
O97 W25 O92 173.8(6) . .
O97 W25 O95 102.1(6) . .
O97 W25 O98 99.8(6) . .
O98 W25 K1 49.4(4) . .
O98 W25 K12 127.3(5) . .
O98 W25 O83 83.3(6) . .
O98 W25 O92 85.0(5) . .
O96 W26 K1 44.3(4) . .
O96 W26 O101 82.7(5) . .
O96 W26 O102 156.1(6) . .
O96 W26 O103 83.9(5) . .
O99 W26 K1 83.7(5) . .
O99 W26 O96 101.7(7) . .
O99 W26 O100 103.1(7) . .
O99 W26 O101 96.6(7) . .
O99 W26 O102 98.0(7) . .
O99 W26 O103 165.5(7) . .
O100 W26 K1 139.8(5) . .
O100 W26 O96 95.9(6) . .
O100 W26 O101 160.1(6) . .
O100 W26 O102 92.7(6) . .
O100 W26 O103 89.5(5) . .
O101 W26 K1 44.9(4) . .
O101 W26 O103 70.6(5) . .
O102 W26 K1 126.0(4) . .
O102 W26 O101 81.6(6) . .
O102 W26 O103 73.9(5) . .
O103 W26 K1 91.4(3) . .
O84 W27 K1 130.9(4) . .
O84 W27 O103 84.6(5) . .
O98 W27 K1 49.2(4) . .
O98 W27 O84 82.0(6) . .
O98 W27 O103 84.7(5) . .
O101 W27 K1 46.6(4) . .
O101 W27 O84 158.0(5) . .
O101 W27 O98 89.3(6) . .
O101 W27 O103 74.5(5) . .
O101 W27 O105 95.2(6) . .
O103 W27 K1 94.5(3) . .
O104 W27 K1 86.2(5) . .
O104 W27 O84 99.9(7) . .
O104 W27 O98 100.6(6) . .
O104 W27 O101 101.5(7) . .
O104 W27 O103 173.4(6) . .
O104 W27 O105 100.1(6) . .
O105 W27 K1 141.5(5) . .
O105 W27 O84 85.8(6) . .
O105 W27 O98 157.4(5) . .
O105 W27 O103 75.3(5) . .
O79 W28 O103 84.5(5) . .
O79 W28 O105 82.7(6) . .
O102 W28 O79 158.6(5) . .
O102 W28 O103 74.9(5) . .
O102 W28 O105 86.0(6) . .
O105 W28 O103 73.6(5) . .
O106 W28 O79 102.8(8) . .
O106 W28 O102 96.6(8) . .
O106 W28 O103 167.9(7) . .
O106 W28 O105 97.5(7) . .
O106 W28 O107 104.5(8) . .
O107 W28 O79 89.8(6) . .
O107 W28 O102 94.0(6) . .
O107 W28 O103 85.0(6) . .
O107 W28 O105 157.8(6) . .
O108 W29 O110 92.6(6) . .
O108 W29 O111 162.1(6) . .
O108 W29 O112 93.0(6) . .
O108 W29 O113 88.7(5) . .
O109 W29 O108 102.8(6) . .
O109 W29 O110 99.1(7) . .
O109 W29 O111 95.1(6) . .
O109 W29 O112 100.7(7) . .
O109 W29 O113 167.6(6) . .
O110 W29 O111 83.3(6) . .
O110 W29 O113 75.5(5) . .
O111 W29 O113 73.3(5) . .
O112 W29 O110 157.6(5) . .
O112 W29 O111 84.7(6) . .
O112 W29 O113 83.0(5) . .
O110 W30 O113 74.8(5) . .
O110 W30 O116 82.1(5) . .
O114 W30 O110 96.8(6) . .
O114 W30 O113 167.5(6) . .
O114 W30 O115 103.6(7) . .
O114 W30 O116 95.8(7) . .
O114 W30 O117 103.3(7) . .
O115 W30 O110 88.5(5) . .
O115 W30 O113 85.7(5) . .
O115 W30 O116 159.3(6) . .
O115 W30 O117 95.8(6) . .
O116 W30 O113 74.1(5) . .
O117 W30 O110 157.8(6) . .
O117 W30 O113 83.8(5) . .
O117 W30 O116 86.6(6) . .
O111 W31 O113 73.9(5) . .
O111 W31 O119 154.6(6) . .
O111 W31 O120 85.7(6) . .
O116 W31 O111 93.2(6) . .
O116 W31 O113 74.9(5) . .
O116 W31 O119 90.8(6) . .
O116 W31 O120 159.3(5) . .
O118 W31 O111 101.1(6) . .
O118 W31 O113 172.9(6) . .
O118 W31 O116 100.6(7) . .
O118 W31 O119 102.8(6) . .
O118 W31 O120 99.9(7) . .
O119 W31 O113 83.0(5) . .
O119 W31 O120 81.8(6) . .
O120 W31 O113 85.0(5) . .
O117 W32 K4 104.9(4) . .
O117 W32 O123 84.1(6) . .
O117 W32 O124 159.0(6) . .
O117 W32 O125 85.1(5) . .
O121 W32 K4 53.6(5) . .
O121 W32 O117 93.4(6) . .
O121 W32 O122 103.1(6) . .
O121 W32 O123 160.7(6) . .
O121 W32 O124 93.1(6) . .
O121 W32 O125 89.2(6) . .
O122 W32 K4 49.7(5) . .
O122 W32 O117 100.1(7) . .
O122 W32 O123 96.2(6) . .
O122 W32 O124 97.8(7) . .
O122 W32 O125 166.3(5) . .
O123 W32 K4 145.4(4) . .
O123 W32 O125 71.5(5) . .
O124 W32 K4 94.9(4) . .
O124 W32 O123 83.2(6) . .
O124 W32 O125 75.1(5) . .
O125 W32 K4 141.4(3) . .
O119 W33 O125 85.3(5) . .
O119 W33 O128 83.2(6) . .
O123 W33 O119 89.7(7) . .
O123 W33 O125 72.4(5) . .
O123 W33 O127 92.5(7) . .
O123 W33 O128 157.8(5) . .
O126 W33 O119 100.5(7) . .
O126 W33 O123 100.6(7) . .
O126 W33 O125 171.0(6) . .
O126 W33 O127 100.7(7) . .
O126 W33 O128 101.4(7) . .
O127 W33 O119 157.9(6) . .
O127 W33 O125 74.5(5) . .
O127 W33 O128 86.5(6) . .
O128 W33 O125 86.0(5) . .
O124 W34 K17 153.3(4) . .
O124 W34 O125 73.1(5) . .
O124 W34 O127 86.6(6) . .
O124 W34 O130 157.4(6) . .
O125 W34 K17 133.0(3) . .
O127 W34 K17 96.4(5) . .
O127 W34 O125 72.3(5) . .
O127 W34 O130 82.9(6) . .
O129 W34 K17 51.6(6) . .
O129 W34 O124 101.7(7) . .
O129 W34 O125 167.7(6) . .
O129 W34 O127 96.5(6) . .
O129 W34 O130 99.3(7) . .
O129 W34 O131 102.8(7) . .
O130 W34 K17 48.5(4) . .
O130 W34 O125 84.6(5) . .
O131 W34 K17 90.8(5) . .
O131 W34 O124 95.5(6) . .
O131 W34 O125 88.9(5) . .
O131 W34 O127 159.7(6) . .
O131 W34 O130 87.8(6) . .
O120 W35 O128 90.0(6) . .
O120 W35 O133 162.1(5) . .
O120 W35 O134 92.9(6) . .
O120 W35 O135 89.9(5) . .
O128 W35 O133 85.3(6) . .
O128 W35 O134 156.3(5) . .
O128 W35 O135 84.2(5) . .
O132 W35 O120 102.6(8) . .
O132 W35 O128 101.8(7) . .
O132 W35 O133 95.2(8) . .
O132 W35 O134 100.4(7) . .
O132 W35 O135 166.0(7) . .
O133 W35 O135 72.5(5) . .
O134 W35 O133 84.7(6) . .
O134 W35 O135 72.3(5) . .
K17 W36 K6 114.2(3) . .
O130 W36 K6 134.0(4) . .
O130 W36 K17 53.2(5) . .
O130 W36 O133 91.3(6) . .
O130 W36 O135 87.5(6) . .
O130 W36 O137 86.9(5) . .
O130 W36 O138 160.2(6) . .
O133 W36 K6 133.7(4) . .
O133 W36 K17 99.8(4) . .
O133 W36 O135 76.7(5) . .
O133 W36 O137 158.4(6) . .
O133 W36 O138 89.6(5) . .
O135 W36 K6 93.7(3) . .
O135 W36 K17 140.7(4) . .
O136 W36 K6 84.2(5) . .
O136 W36 K17 46.1(6) . .
O136 W36 O130 99.3(7) . .
O136 W36 O133 99.3(6) . .
O136 W36 O135 172.2(5) . .
O136 W36 O137 102.2(6) . .
O136 W36 O138 100.0(6) . .
O137 W36 K6 48.1(4) . .
O137 W36 K17 96.4(4) . .
O137 W36 O135 81.8(5) . .
O138 W36 K6 44.9(4) . .
O138 W36 K17 145.8(5) . .
O138 W36 O135 73.5(5) . .
O138 W36 O137 85.0(5) . .
O112 W37 K6 141.0(4) . .
O112 W37 O134 85.3(6) . .
O112 W37 O135 85.2(5) . .
O112 W37 O138 158.8(5) . .
O134 W37 K6 133.0(4) . .
O134 W37 O135 72.2(5) . .
O135 W37 K6 98.2(4) . .
O138 W37 K6 49.0(4) . .
O138 W37 O134 84.8(6) . .
O138 W37 O135 73.9(5) . .
O139 W37 K6 84.9(5) . .
O139 W37 O112 101.2(6) . .
O139 W37 O134 95.5(6) . .
O139 W37 O135 165.7(6) . .
O139 W37 O138 98.4(6) . .
O139 W37 O140 104.2(6) . .
O140 W37 K6 50.0(4) . .
O140 W37 O112 91.5(5) . .
O140 W37 O134 160.3(5) . .
O140 W37 O135 88.2(5) . .
O140 W37 O138 91.6(5) . .
K6 W38 K14 65.52(18) . 2_757
O131 W38 K6 134.2(4) . .
O131 W38 K14 141.8(4) . 2_757
O131 W38 O144 79.5(5) . .
O137 W38 K6 52.5(4) . .
O137 W38 K14 103.3(4) . 2_757
O137 W38 O131 82.0(5) . .
O137 W38 O143 156.8(5) . .
O137 W38 O144 84.1(5) . .
O141 W38 K6 98.9(4) . .
O141 W38 K14 124.3(4) . 2_757
O141 W38 O131 88.6(5) . .
O141 W38 O137 106.7(5) . .
O141 W38 O143 90.2(5) . .
O141 W38 O144 162.8(5) . .
O142 W38 K6 44.0(4) . .
O142 W38 K14 31.5(5) . 2_757
O142 W38 O131 171.6(6) . .
O142 W38 O137 94.7(6) . .
O142 W38 O141 99.8(6) . .
O142 W38 O143 98.1(6) . .
O142 W38 O144 92.5(6) . .
O143 W38 K6 141.9(5) . .
O143 W38 K14 78.8(5) . 2_757
O143 W38 O131 82.6(6) . .
O143 W38 O144 76.0(5) . .
O144 W38 K6 98.4(4) . .
O144 W38 K14 63.8(4) . 2_757
Dy2 Dy1 K15 119.79(17) . .
O2 Dy1 Dy2 115.8(3) . .
O2 Dy1 K15 104.9(4) . .
O2 Dy1 O33 77.1(5) . .
O2 Dy1 O35 140.7(4) . .
O2 Dy1 O66 142.1(5) . .
O2 Dy1 O149 122.1(4) . .
O2 Dy1 O1W 74.3(4) . .
O2 Dy1 O2W 71.9(5) . .
O2 Dy1 O3W 75.0(5) . .
O33 Dy1 Dy2 40.3(3) . .
O33 Dy1 K15 146.8(3) . .
O33 Dy1 O35 73.4(4) . .
O33 Dy1 O66 140.5(5) . .
O33 Dy1 O149 71.6(4) . .
O33 Dy1 O1W 113.5(5) . .
O33 Dy1 O2W 144.8(5) . .
O33 Dy1 O3W 82.3(6) . .
O35 Dy1 Dy2 47.4(3) . .
O35 Dy1 K15 114.1(3) . .
O35 Dy1 O2W 123.5(5) . .
O35 Dy1 O3W 75.8(5) . .
O66 Dy1 Dy2 100.6(3) . .
O66 Dy1 K15 43.6(4) . .
O66 Dy1 O35 72.7(4) . .
O66 Dy1 O149 79.0(4) . .
O66 Dy1 O1W 82.8(4) . .
O66 Dy1 O2W 72.9(5) . .
O66 Dy1 O3W 108.1(5) . .
O149 Dy1 Dy2 41.2(3) . .
O149 Dy1 K15 80.1(3) . .
O149 Dy1 O35 71.7(4) . .
O149 Dy1 O2W 140.3(5) . .
O149 Dy1 O3W 142.8(5) . .
O1W Dy1 Dy2 112.6(4) . .
O1W Dy1 K15 40.3(3) . .
O1W Dy1 O35 142.0(4) . .
O1W Dy1 O149 75.5(5) . .
O1W Dy1 O2W 73.7(6) . .
O1W Dy1 O3W 140.8(5) . .
O2W Dy1 Dy2 170.7(4) . .
O2W Dy1 K15 60.2(5) . .
O3W Dy1 Dy2 102.4(5) . .
O3W Dy1 K15 130.7(5) . .
O3W Dy1 O2W 74.0(6) . .
W8 Dy2 Dy1 105.97(3) . .
W9 Dy2 W8 59.12(2) . .
W9 Dy2 Dy1 69.67(2) . .
O30 Dy2 W8 29.8(3) . .
O30 Dy2 W9 77.3(3) . .
O30 Dy2 Dy1 93.6(3) . .
O30 Dy2 O31 63.2(4) . .
O30 Dy2 O33 81.4(4) . .
O30 Dy2 O35 135.3(4) . .
O30 Dy2 O149 70.7(4) . .
O30 Dy2 O151 67.4(4) . .
O30 Dy2 O4W 135.5(4) . .
O30 Dy2 O5W 83.5(5) . .
O31 Dy2 W8 35.0(3) . .
O31 Dy2 W9 34.2(2) . .
O31 Dy2 Dy1 101.9(2) . .
O31 Dy2 O35 123.6(4) . .
O33 Dy2 W8 77.2(3) . .
O33 Dy2 W9 30.6(3) . .
O33 Dy2 Dy1 39.2(3) . .
O33 Dy2 O31 63.2(4) . .
O33 Dy2 O35 68.8(4) . .
O33 Dy2 O149 71.2(4) . .
O33 Dy2 O151 135.5(4) . .
O33 Dy2 O4W 84.7(5) . .
O33 Dy2 O5W 136.2(4) . .
O35 Dy2 W8 145.7(3) . .
O35 Dy2 W9 91.2(3) . .
O35 Dy2 Dy1 42.7(3) . .
O41 Dy2 W8 142.5(3) . .
O41 Dy2 W9 145.9(3) . .
O41 Dy2 Dy1 109.9(3) . .
O41 Dy2 O30 135.4(4) . .
O41 Dy2 O31 140.0(4) . .
O41 Dy2 O33 139.6(4) . .
O41 Dy2 O35 71.7(4) . .
O41 Dy2 O149 101.9(4) . .
O41 Dy2 O151 69.0(4) . .
O41 Dy2 O4W 77.4(5) . .
O41 Dy2 O5W 74.8(5) . .
O149 Dy2 W8 97.3(3) . .
O149 Dy2 W9 98.5(3) . .
O149 Dy2 Dy1 41.9(3) . .
O149 Dy2 O31 118.0(4) . .
O149 Dy2 O35 68.6(4) . .
O149 Dy2 O151 69.0(4) . .
O149 Dy2 O5W 139.5(5) . .
O151 Dy2 W8 88.8(3) . .
O151 Dy2 W9 144.6(3) . .
O151 Dy2 Dy1 110.0(3) . .
O151 Dy2 O31 121.8(4) . .
O151 Dy2 O35 112.7(4) . .
O4W Dy2 W8 105.9(3) . .
O4W Dy2 W9 69.7(3) . .
O4W Dy2 Dy1 101.6(4) . .
O4W Dy2 O31 72.8(4) . .
O4W Dy2 O35 75.2(5) . .
O4W Dy2 O149 141.8(5) . .
O4W Dy2 O151 139.8(5) . .
O4W Dy2 O5W 78.0(5) . .
O5W Dy2 W8 69.7(3) . .
O5W Dy2 W9 105.8(3) . .
O5W Dy2 Dy1 175.2(3) . .
O5W Dy2 O31 73.4(4) . .
O5W Dy2 O35 140.7(5) . .
O5W Dy2 O151 72.5(5) . .
Dy2 Dy3 K16 102.1(2) . .
O23 Dy3 Dy2 114.7(3) . .
O23 Dy3 K16 134.3(4) . .
O23 Dy3 O30 78.2(4) . .
O23 Dy3 O67 141.7(5) . .
O23 Dy3 O147 77.9(5) . .
O23 Dy3 O149 117.5(4) . .
O23 Dy3 O151 141.7(4) . .
O23 Dy3 O6W 70.2(4) . .
O23 Dy3 O7W 85.2(5) . .
O30 Dy3 Dy2 38.9(3) . .
O30 Dy3 K16 124.2(4) . .
O30 Dy3 O67 134.8(4) . .
O30 Dy3 O147 77.7(5) . .
O30 Dy3 O149 69.7(4) . .
O30 Dy3 O151 69.9(4) . .
O30 Dy3 O6W 119.3(4) . .
O30 Dy3 O7W 148.4(5) . .
O67 Dy3 Dy2 95.8(3) . .
O67 Dy3 K16 51.0(4) . .
O67 Dy3 O147 121.7(5) . .
O67 Dy3 O149 71.2(4) . .
O67 Dy3 O151 76.4(4) . .
O67 Dy3 O6W 75.2(4) . .
O67 Dy3 O7W 72.3(4) . .
O147 Dy3 Dy2 98.2(4) . .
O147 Dy3 K16 70.7(4) . .
O147 Dy3 O149 138.9(5) . .
O147 Dy3 O151 75.1(5) . .
O147 Dy3 O6W 138.4(5) . .
O147 Dy3 O7W 72.6(5) . .
O149 Dy3 Dy2 40.9(3) . .
O149 Dy3 K16 108.0(3) . .
O151 Dy3 Dy2 45.0(3) . .
O151 Dy3 K16 58.3(4) . .
O151 Dy3 O149 70.7(4) . .
O151 Dy3 O6W 145.0(4) . .
O6W Dy3 Dy2 118.9(3) . .
O6W Dy3 K16 114.9(4) . .
O6W Dy3 O149 80.9(4) . .
O7W Dy3 Dy2 156.4(4) . .
O7W Dy3 K16 54.4(4) . .
O7W Dy3 O149 141.6(4) . .
O7W Dy3 O151 111.4(5) . .
O7W Dy3 O6W 78.7(5) . .
Dy5 Dy4 K16 148.4(3) . .
O73 Dy4 Dy5 98.5(4) . .
O73 Dy4 K16 50.7(5) . .
O73 Dy4 O150 138.6(5) . .
O73 Dy4 O152 74.9(5) . .
O73 Dy4 O8W 138.7(5) . .
O73 Dy4 O9W 72.5(5) . .
O86 Dy4 Dy5 40.1(3) . .
O86 Dy4 K16 115.4(4) . .
O86 Dy4 O73 78.0(5) . .
O86 Dy4 O141 132.6(4) . .
O86 Dy4 O150 70.1(4) . .
O86 Dy4 O152 72.1(4) . .
O86 Dy4 O8W 118.4(4) . .
O86 Dy4 O9W 149.9(5) . .
O89 Dy4 Dy5 115.1(3) . .
O89 Dy4 K16 57.5(4) . .
O89 Dy4 O73 76.9(5) . .
O89 Dy4 O86 77.1(4) . .
O89 Dy4 O141 143.2(5) . .
O89 Dy4 O150 119.0(4) . .
O89 Dy4 O152 141.6(4) . .
O89 Dy4 O8W 71.4(4) . .
O89 Dy4 O9W 90.1(5) . .
O141 Dy4 Dy5 92.7(3) . .
O141 Dy4 K16 109.8(4) . .
O141 Dy4 O73 124.5(5) . .
O141 Dy4 O150 67.3(4) . .
O141 Dy4 O152 75.1(4) . .
O141 Dy4 O8W 74.2(4) . .
O141 Dy4 O9W 72.0(5) . .
O150 Dy4 Dy5 40.4(3) . .
O150 Dy4 K16 170.6(4) . .
O152 Dy4 Dy5 45.9(3) . .
O152 Dy4 K16 117.8(4) . .
O152 Dy4 O150 70.7(4) . .
O8W Dy4 Dy5 118.5(3) . .
O8W Dy4 K16 89.5(4) . .
O8W Dy4 O150 81.1(4) . .
O8W Dy4 O152 144.4(4) . .
O8W Dy4 O9W 81.7(5) . .
O9W Dy4 Dy5 151.1(4) . .
O9W Dy4 K16 37.9(4) . .
O9W Dy4 O150 138.7(5) . .
O9W Dy4 O152 105.5(5) . .
W20 Dy5 W22 59.61(2) . .
W20 Dy5 Dy6 69.76(3) . .
W22 Dy5 Dy6 106.78(3) . .
O76 Dy5 W20 30.8(3) . .
O76 Dy5 W22 78.4(3) . .
O76 Dy5 Dy6 39.0(3) . .
O76 Dy5 O78 64.4(5) . .
O76 Dy5 O86 82.2(5) . .
O76 Dy5 O108 67.5(4) . .
O76 Dy5 O152 136.2(4) . .
O76 Dy5 O10W 137.0(4) . .
O76 Dy5 O11W 84.8(5) . .
O78 Dy5 W20 35.2(3) . .
O78 Dy5 W22 34.8(3) . .
O78 Dy5 Dy6 103.0(3) . .
O78 Dy5 O108 123.4(4) . .
O78 Dy5 O152 121.9(4) . .
O86 Dy5 W20 77.2(3) . .
O86 Dy5 W22 29.5(3) . .
O86 Dy5 Dy6 94.1(3) . .
O86 Dy5 O78 62.8(4) . .
O86 Dy5 O108 135.9(4) . .
O86 Dy5 O152 68.2(4) . .
O86 Dy5 O10W 85.2(4) . .
O86 Dy5 O11W 135.2(4) . .
O108 Dy5 W20 90.2(3) . .
O108 Dy5 W22 145.8(3) . .
O108 Dy5 Dy6 42.5(3) . .
O115 Dy5 W20 145.9(3) . .
O115 Dy5 W22 142.4(3) . .
O115 Dy5 Dy6 109.2(3) . .
O115 Dy5 O76 138.5(4) . .
O115 Dy5 O78 139.8(4) . .
O115 Dy5 O86 135.6(4) . .
O115 Dy5 O108 71.8(4) . .
O115 Dy5 O150 101.3(4) . .
O115 Dy5 O152 68.4(4) . .
O115 Dy5 O10W 73.9(4) . .
O115 Dy5 O11W 77.2(5) . .
O150 Dy5 W20 98.5(3) . .
O150 Dy5 W22 98.2(3) . .
O150 Dy5 Dy6 41.4(3) . .
O150 Dy5 O76 71.2(4) . .
O150 Dy5 O78 118.8(4) . .
O150 Dy5 O86 71.6(4) . .
O150 Dy5 O108 68.7(4) . .
O150 Dy5 O152 69.2(4) . .
O150 Dy5 O10W 141.2(5) . .
O150 Dy5 O11W 141.8(4) . .
O152 Dy5 W20 145.3(3) . .
O152 Dy5 W22 89.2(3) . .
O152 Dy5 Dy6 109.8(3) . .
O152 Dy5 O108 113.1(4) . .
O10W Dy5 W20 106.3(3) . .
O10W Dy5 W22 70.8(3) . .
O10W Dy5 Dy6 176.1(3) . .
O10W Dy5 O78 73.3(4) . .
O10W Dy5 O108 138.7(4) . .
O10W Dy5 O152 73.5(5) . .
O11W Dy5 W20 70.1(3) . .
O11W Dy5 W22 105.8(3) . .
O11W Dy5 Dy6 102.2(3) . .
O11W Dy5 O78 72.9(4) . .
O11W Dy5 O108 74.8(5) . .
O11W Dy5 O152 138.9(4) . .
O11W Dy5 O10W 75.9(5) . .
Dy5 Dy6 K6 122.43(9) . .
O76 Dy6 Dy5 40.1(3) . .
O76 Dy6 K6 149.3(4) . .
O76 Dy6 O108 72.5(4) . .
O76 Dy6 O140 141.6(5) . .
O76 Dy6 O150 71.1(5) . .
O76 Dy6 O12W 112.8(5) . .
O76 Dy6 O13W 145.8(5) . .
O76 Dy6 O14W 87.9(6) . .
O107 Dy6 Dy5 114.4(4) . .
O107 Dy6 K6 103.1(4) . .
O107 Dy6 O76 76.4(5) . .
O107 Dy6 O108 140.1(5) . .
O107 Dy6 O140 141.8(5) . .
O107 Dy6 O150 120.0(5) . .
O107 Dy6 O12W 74.4(5) . .
O107 Dy6 O13W 72.0(5) . .
O107 Dy6 O14W 79.6(6) . .
O108 Dy6 Dy5 48.0(3) . .
O108 Dy6 K6 116.4(3) . .
O108 Dy6 O13W 127.3(5) . .
O140 Dy6 Dy5 102.3(3) . .
O140 Dy6 K6 44.6(3) . .
O140 Dy6 O108 73.7(4) . .
O140 Dy6 O150 81.6(4) . .
O140 Dy6 O12W 83.5(4) . .
O140 Dy6 O13W 71.5(5) . .
O140 Dy6 O14W 100.5(5) . .
O150 Dy6 Dy5 40.3(3) . .
O150 Dy6 K6 83.5(3) . .
O150 Dy6 O108 72.2(4) . .
O150 Dy6 O13W 137.3(6) . .
O12W Dy6 Dy5 110.3(4) . .
O12W Dy6 K6 41.0(3) . .
O12W Dy6 O108 141.3(5) . .
O12W Dy6 O150 73.9(5) . .
O12W Dy6 O13W 70.8(6) . .
O13W Dy6 Dy5 173.6(3) . .
O13W Dy6 K6 54.1(5) . .
O14W Dy6 Dy5 106.5(5) . .
O14W Dy6 K6 122.6(5) . .
O14W Dy6 O108 74.9(5) . .
O14W Dy6 O150 144.9(5) . .
O14W Dy6 O12W 141.2(6) . .
O14W Dy6 O13W 74.1(7) . .
O18 As1 O6 96.5(5) . .
O18 As1 O28 97.6(6) . .
O28 As1 O6 97.7(6) . .
O39 As2 O51 98.2(6) . .
O39 As2 O61 96.4(5) . .
O51 As2 O61 97.0(6) . .
O80 As3 O92 98.3(5) . .
O80 As3 O103 98.2(6) . .
O103 As3 O92 96.8(5) . .
O113 As4 O125 97.5(6) . .
O113 As4 O135 97.0(6) . .
O135 As4 O125 97.4(6) . .
W24 K1 W26 55.68(7) . .
W25 K1 W24 53.31(7) . .
W25 K1 W26 82.38(9) . .
W25 K1 W27 59.94(9) . .
W27 K1 W24 82.32(9) . .
W27 K1 W26 52.99(7) . .
O7 K1 W24 145.4(4) 1_665 .
O7 K1 W25 152.1(4) 1_665 .
O7 K1 W26 96.5(3) 1_665 .
O7 K1 W27 97.1(3) 1_665 .
O7 K1 O95 176.9(4) 1_665 .
O7 K1 O96 120.7(4) 1_665 .
O7 K1 O98 124.4(4) 1_665 .
O7 K1 O101 83.4(4) 1_665 .
O7 K1 O132 89.8(5) 1_665 1_655
O7 K1 O21W 85.6(8) 1_665 .
O7 K1 O27W 77.2(6) 1_665 .
O95 K1 W24 31.7(2) . .
O95 K1 W25 28.6(3) . .
O95 K1 W26 80.5(2) . .
O95 K1 W27 81.8(3) . .
O95 K1 O96 56.2(3) . .
O95 K1 O98 55.2(4) . .
O95 K1 O21W 96.5(8) . .
O95 K1 O27W 101.0(6) . .
O96 K1 W24 28.3(2) . .
O96 K1 W25 67.4(3) . .
O96 K1 W26 27.5(2) . .
O96 K1 W27 66.8(3) . .
O96 K1 O98 66.8(4) . .
O96 K1 O21W 129.4(8) . .
O96 K1 O27W 68.8(6) . .
O98 K1 W24 68.0(3) . .
O98 K1 W25 29.9(2) . .
O98 K1 W26 68.0(3) . .
O98 K1 W27 30.4(2) . .
O98 K1 O21W 62.8(8) . .
O98 K1 O27W 135.5(6) . .
O101 K1 W24 80.3(3) . .
O101 K1 W25 81.3(3) . .
O101 K1 W26 31.7(3) . .
O101 K1 W27 28.0(3) . .
O101 K1 O95 94.4(4) . .
O101 K1 O96 55.3(4) . .
O101 K1 O98 55.0(4) . .
O101 K1 O21W 90.9(8) . .
O101 K1 O27W 96.4(6) . .
O132 K1 W24 117.9(4) 1_655 .
O132 K1 W25 92.8(4) 1_655 .
O132 K1 W26 173.5(4) 1_655 .
O132 K1 W27 127.9(5) 1_655 .
O132 K1 O95 93.1(4) 1_655 .
O132 K1 O96 146.2(5) 1_655 .
O132 K1 O98 109.6(5) 1_655 .
O132 K1 O101 151.9(6) 1_655 .
O132 K1 O21W 61.4(9) 1_655 .
O132 K1 O27W 108.6(7) 1_655 .
O21W K1 W24 124.7(8) . .
O21W K1 W25 71.5(7) . .
O21W K1 W26 120.5(7) . .
O21W K1 W27 67.7(7) . .
O27W K1 W24 74.5(5) . .
O27W K1 W25 127.6(5) . .
O27W K1 W26 71.4(5) . .
O27W K1 W27 123.3(5) . .
O27W K1 O21W 160.4(9) . .
W15 K2 K12 125.3(2) . 2_756
W17 K2 W15 58.80(8) . .
W17 K2 K12 138.7(2) . 2_756
W21 K2 W15 160.50(17) 2_756 .
W21 K2 W17 105.83(15) 2_756 .
W21 K2 K12 56.74(15) 2_756 2_756
O55 K2 W15 26.2(3) . .
O55 K2 W17 85.0(3) . .
O55 K2 W21 162.7(3) . 2_756
O55 K2 K12 106.3(3) . 2_756
O55 K2 O56 57.1(4) . .
O55 K2 O62 110.9(4) . .
O55 K2 C1 66.2(8) . .
O56 K2 W15 31.3(2) . .
O56 K2 W17 29.1(2) . .
O56 K2 W21 134.9(3) . 2_756
O56 K2 K12 146.8(3) . 2_756
O56 K2 C1 84.1(7) . .
O62 K2 W15 84.8(3) . .
O62 K2 W17 26.3(3) . .
O62 K2 W21 79.6(3) . 2_756
O62 K2 K12 122.2(3) . 2_756
O62 K2 O56 55.3(4) . .
O62 K2 C1 94.4(8) . .
O70 K2 W15 65.1(3) . .
O70 K2 W17 64.4(3) . .
O70 K2 W21 98.2(3) . 2_756
O70 K2 K12 80.4(3) . 2_756
O70 K2 O55 74.0(4) . .
O70 K2 O56 67.7(4) . .
O70 K2 O62 69.6(4) . .
O70 K2 O81 72.1(4) . 2_756
O70 K2 C1 25.0(7) . .
O71 K2 W15 85.7(5) . .
O71 K2 W17 112.2(4) . .
O71 K2 W21 90.2(5) . 2_756
O71 K2 K12 41.0(5) . 2_756
O71 K2 O55 73.1(6) . .
O71 K2 O56 106.8(5) . .
O71 K2 O62 114.6(6) . .
O71 K2 O70 48.1(5) . .
O71 K2 O81 80.6(7) . 2_756
O71 K2 O82 84.3(5) . 2_756
O71 K2 C1 24.4(7) . .
O81 K2 W15 132.5(3) 2_756 .
O81 K2 W17 85.1(3) 2_756 .
O81 K2 W21 28.1(2) 2_756 2_756
O81 K2 K12 63.0(3) 2_756 2_756
O81 K2 O55 145.8(4) 2_756 .
O81 K2 O56 112.8(4) 2_756 .
O81 K2 O62 61.2(4) 2_756 .
O81 K2 C1 80.8(8) 2_756 .
O82 K2 W15 163.8(4) 2_756 .
O82 K2 W17 137.2(3) 2_756 .
O82 K2 W21 32.3(3) 2_756 2_756
O82 K2 K12 43.3(3) 2_756 2_756
O82 K2 O55 137.6(4) 2_756 .
O82 K2 O56 164.8(4) 2_756 .
O82 K2 O62 111.0(4) 2_756 .
O82 K2 O70 115.9(4) 2_756 .
O82 K2 O81 57.9(4) 2_756 2_756
O82 K2 C1 104.7(7) 2_756 .
C1 K2 W15 69.2(7) . .
C1 K2 W17 88.0(6) . .
C1 K2 W21 100.3(7) . 2_756
C1 K2 K12 62.7(6) . 2_756
W2 K3 K18 105.8(2) . .
W3 K3 W2 51.67(7) . .
W3 K3 W4 80.45(10) . .
W3 K3 K18 113.0(2) . .
W4 K3 W2 54.13(7) . .
W4 K3 K18 51.65(18) . .
W5 K3 W2 80.87(10) . .
W5 K3 W3 59.57(8) . .
W5 K3 W4 52.53(7) . .
W5 K3 K18 54.4(2) . .
O9 K3 W2 29.7(2) . .
O9 K3 W3 28.9(3) . .
O9 K3 W4 77.8(3) . .
O9 K3 W5 81.1(3) . .
O9 K3 K18 125.8(3) . .
O9 K3 O10 53.6(4) . .
O10 K3 W2 27.0(3) . .
O10 K3 W3 65.7(3) . .
O10 K3 W4 27.3(3) . .
O10 K3 W5 66.5(3) . .
O10 K3 K18 78.9(3) . .
O12 K3 W2 66.1(2) . .
O12 K3 W3 29.6(2) . .
O12 K3 W4 66.7(3) . .
O12 K3 W5 30.3(2) . .
O12 K3 K18 84.7(3) . .
O12 K3 O9 54.8(3) . .
O12 K3 O10 65.5(4) . .
O16 K3 W2 78.3(3) . .
O16 K3 W3 80.5(3) . .
O16 K3 W4 30.8(3) . .
O16 K3 W5 28.4(3) . .
O16 K3 K18 33.9(3) . .
O16 K3 O9 92.5(4) . .
O16 K3 O10 54.5(4) . .
O16 K3 O12 54.9(4) . .
O16 K3 O58 83.5(4) . 1_455
O16 K3 O29W 97.3(6) . .
O58 K3 W2 156.3(4) 1_455 .
O58 K3 W3 139.5(4) 1_455 .
O58 K3 W4 103.3(3) 1_455 .
O58 K3 W5 90.4(3) 1_455 .
O58 K3 K18 52.3(4) 1_455 .
O58 K3 O9 168.4(5) 1_455 .
O58 K3 O10 129.7(4) 1_455 .
O58 K3 O12 114.7(4) 1_455 .
O99 K3 W2 94.3(3) 1_445 .
O99 K3 W3 99.5(4) 1_445 .
O99 K3 W4 139.9(4) 1_445 .
O99 K3 W5 156.6(4) 1_445 .
O99 K3 K18 147.5(4) 1_445 .
O99 K3 O9 83.5(4) 1_445 .
O99 K3 O10 116.9(4) 1_445 .
O99 K3 O12 127.3(5) 1_445 .
O99 K3 O16 170.7(5) 1_445 .
O99 K3 O58 102.0(5) 1_445 1_455
O99 K3 O29W 91.7(6) 1_445 .
O29W K3 W2 127.1(5) . .
O29W K3 W3 75.4(5) . .
O29W K3 W4 126.1(5) . .
O29W K3 W5 73.7(5) . .
O29W K3 K18 96.0(5) . .
O29W K3 O9 99.8(6) . .
O29W K3 O10 134.3(6) . .
O29W K3 O12 68.8(6) . .
O29W K3 O58 70.1(6) . 1_455
W32 K4 K10 66.15(15) . .
O74 K4 W32 111.3(4) . .
O74 K4 K10 170.0(4) . .
O74 K4 O114 127.5(5) . 2_656
O74 K4 O121 84.3(4) . .
O74 K4 O18W 84.2(5) . .
O74 K4 O19W 68.7(5) . .
O114 K4 W32 92.2(4) 2_656 .
O114 K4 K10 44.8(3) 2_656 .
O114 K4 O121 116.5(5) 2_656 .
O114 K4 O18W 148.2(5) 2_656 .
O114 K4 O19W 71.9(5) 2_656 .
O121 K4 W32 28.3(3) . .
O121 K4 K10 94.2(3) . .
O121 K4 O18W 61.0(5) . .
O121 K4 O19W 74.5(5) . .
O122 K4 W32 28.3(3) . .
O122 K4 K10 39.1(3) . .
O122 K4 O74 136.2(5) . .
O122 K4 O114 66.3(5) . 2_656
O122 K4 O121 56.5(4) . .
O122 K4 O18W 91.9(5) . .
O122 K4 O19W 81.3(5) . .
O18W K4 W32 73.8(4) . .
O18W K4 K10 103.8(4) . .
O18W K4 O19W 129.8(6) . .
O19W K4 W32 77.9(4) . .
O19W K4 K10 101.4(4) . .
W15 K5 K2 49.18(9) . .
W23 K5 W15 92.54(12) . .
W23 K5 K2 111.07(14) . .
K12 K5 W15 126.3(2) . .
K12 K5 W23 64.93(17) . .
K12 K5 K2 92.4(2) . .
O55 K5 W15 17.5(3) . .
O55 K5 W23 95.3(3) . .
O55 K5 K2 32.7(3) . .
O55 K5 K12 112.2(4) . .
O55 K5 O88 69.5(4) . .
O55 K5 O91 126.1(4) . .
O55 K5 O24W 87.9(6) . .
O55 K5 O35W 74.9(7) . .
O88 K5 W15 67.8(3) . .
O88 K5 W23 25.8(3) . .
O88 K5 K2 88.6(3) . .
O88 K5 K12 76.9(4) . .
O91 K5 W15 123.7(3) . .
O91 K5 W23 31.4(2) . .
O91 K5 K2 132.8(3) . .
O91 K5 K12 52.1(3) . .
O91 K5 O88 56.9(4) . .
O91 K5 O24W 78.5(5) . .
O91 K5 O35W 142.7(8) . .
O126 K5 W15 133.5(4) 1_655 .
O126 K5 W23 110.3(4) 1_655 .
O126 K5 K2 138.3(4) 1_655 .
O126 K5 K12 100.2(4) 1_655 .
O126 K5 O55 145.2(5) 1_655 .
O126 K5 O88 132.9(5) 1_655 .
O126 K5 O91 83.9(4) 1_655 .
O126 K5 O24W 80.7(6) 1_655 .
O126 K5 O35W 70.2(7) 1_655 .
O24W K5 W15 71.0(5) . .
O24W K5 W23 67.8(4) . .
O24W K5 K2 120.2(5) . .
O24W K5 K12 129.8(5) . .
O24W K5 O88 67.7(5) . .
O24W K5 O35W 71.3(8) . .
O35W K5 W15 66.1(6) . .
O35W K5 W23 138.3(7) . .
O35W K5 K2 82.5(7) . .
O35W K5 K12 156.4(7) . .
O35W K5 O88 125.7(7) . .
W36 K6 Dy6 96.95(14) . .
W37 K6 W36 51.20(8) . .
W37 K6 Dy6 56.90(9) . .
W38 K6 W36 56.97(9) . .
W38 K6 W37 88.96(14) . .
W38 K6 Dy6 88.12(13) . .
O137 K6 W36 28.5(2) . .
O137 K6 W37 63.3(3) . .
O137 K6 W38 29.8(2) . .
O137 K6 Dy6 86.5(3) . .
O137 K6 O13W 114.0(4) . .
O138 K6 W36 27.9(3) . .
O138 K6 W37 30.2(3) . .
O138 K6 W38 82.1(3) . .
O138 K6 Dy6 86.2(3) . .
O138 K6 O137 52.2(3) . .
O138 K6 O140 53.9(4) . .
O138 K6 O13W 86.0(4) . .
O140 K6 W36 64.9(3) . .
O140 K6 W37 27.4(2) . .
O140 K6 W38 77.8(3) . .
O140 K6 Dy6 33.1(2) . .
O140 K6 O137 62.3(4) . .
O140 K6 O13W 51.7(4) . .
O142 K6 W36 79.7(3) . .
O142 K6 W37 114.6(4) . .
O142 K6 W38 26.1(3) . .
O142 K6 Dy6 98.2(4) . .
O142 K6 O137 55.1(4) . .
O142 K6 O138 106.7(4) . .
O142 K6 O140 99.3(4) . .
O142 K6 O12W 82.4(5) . .
O142 K6 O13W 132.8(4) . .
O142 K6 O38W 71.4(7) . 2_757
O12W K6 W36 122.9(4) . .
O12W K6 W37 90.6(3) . .
O12W K6 W38 86.8(3) . .
O12W K6 Dy6 33.7(3) . .
O12W K6 O137 101.6(4) . .
O12W K6 O138 119.3(4) . .
O12W K6 O140 65.3(4) . .
O12W K6 O13W 53.0(4) . .
O13W K6 W36 109.7(3) . .
O13W K6 W37 58.5(3) . .
O13W K6 W38 123.7(3) . .
O13W K6 Dy6 36.1(3) . .
O38W K6 W36 68.1(6) 2_757 .
O38W K6 W37 114.0(6) 2_757 .
O38W K6 W38 76.5(6) 2_757 .
O38W K6 Dy6 162.7(6) 2_757 .
O38W K6 O137 76.2(7) 2_757 .
O38W K6 O138 83.8(6) 2_757 .
O38W K6 O140 133.0(7) 2_757 .
O38W K6 O12W 149.6(7) 2_757 .
O38W K6 O13W 155.8(7) 2_757 .
O41W K6 W36 104.4(7) . .
O41W K6 W37 89.1(7) . .
O41W K6 W38 156.1(7) . .
O41W K6 Dy6 110.5(7) . .
O41W K6 O137 132.9(8) . .
O41W K6 O138 84.3(8) . .
O41W K6 O140 109.4(8) . .
O41W K6 O142 150.0(8) . .
O41W K6 O12W 117.1(8) . .
O41W K6 O13W 74.6(8) . .
O41W K6 O38W 82.5(9) . 2_757
W9 K7 K1 153.9(3) 2_757 .
W9 K7 K8 54.78(13) 2_757 .
W9 K7 K13 89.67(16) 2_757 2_867
K1 K7 K8 101.3(2) . .
K1 K7 K13 105.58(18) . 2_867
K8 K7 K13 98.1(2) . 2_867
O27 K7 W9 29.4(3) 2_757 2_757
O27 K7 K1 170.9(4) 2_757 .
O27 K7 K8 77.4(3) 2_757 .
O27 K7 K13 66.0(3) 2_757 2_867
O27 K7 O32 56.2(4) 2_757 2_757
O27 K7 O93 121.4(5) 2_757 .
O27 K7 O16W 69.0(5) 2_757 .
O27 K7 O23W 123.2(6) 2_757 .
O27 K7 O27W 133.7(7) 2_757 .
O27 K7 O40W 98.7(8) 2_757 2_867
O32 K7 W9 27.0(3) 2_757 2_757
O32 K7 K1 128.5(3) 2_757 .
O32 K7 K8 42.8(3) 2_757 .
O32 K7 K13 113.7(3) 2_757 2_867
O32 K7 O23W 136.8(6) 2_757 .
O93 K7 W9 100.4(4) . 2_757
O93 K7 K1 67.5(4) . .
O93 K7 K8 92.7(4) . .
O93 K7 K13 168.2(4) . 2_867
O93 K7 O32 77.5(5) . 2_757
O93 K7 O16W 136.0(6) . .
O93 K7 O23W 68.3(6) . .
O93 K7 O40W 138.6(8) . 2_867
O16W K7 W9 68.3(4) . 2_757
O16W K7 K1 103.6(4) . .
O16W K7 K8 45.2(4) . .
O16W K7 K13 53.7(4) . 2_867
O16W K7 O32 76.5(5) . 2_757
O16W K7 O23W 146.6(6) . .
O23W K7 W9 139.0(5) . 2_757
O23W K7 K1 60.1(4) . .
O23W K7 K8 156.9(5) . .
O23W K7 K13 100.1(5) . 2_867
O27W K7 W9 112.7(6) . 2_757
O27W K7 K1 43.3(6) . .
O27W K7 K8 58.3(6) . .
O27W K7 K13 105.3(6) . 2_867
O27W K7 O32 93.5(6) . 2_757
O27W K7 O93 76.6(7) . .
O27W K7 O16W 70.3(7) . .
O27W K7 O23W 103.0(7) . .
O27W K7 O40W 83.0(9) . 2_867
O40W K7 W9 120.7(8) 2_867 2_757
O40W K7 K1 72.9(7) 2_867 .
O40W K7 K8 106.5(8) 2_867 .
O40W K7 K13 32.7(7) 2_867 2_867
O40W K7 O32 140.0(8) 2_867 2_757
O40W K7 O16W 64.7(8) 2_867 .
O40W K7 O23W 82.2(9) 2_867 .
W1 K8 K7 97.93(17) 2_757 .
W1 K8 K13 67.18(19) 2_757 .
W9 K8 W1 59.15(9) 2_757 2_757
W9 K8 K7 56.78(13) 2_757 .
W9 K8 K13 126.3(2) 2_757 .
K7 K8 K13 138.3(2) . .
O1 K8 W1 26.5(3) 2_757 2_757
O1 K8 W9 85.6(3) 2_757 2_757
O1 K8 K7 117.8(4) 2_757 .
O1 K8 K13 40.7(3) 2_757 .
O1 K8 O5 56.8(4) 2_757 2_757
O1 K8 O32 112.7(4) 2_757 2_757
O1 K8 O3W 69.5(4) 2_757 2_757
O1 K8 O16W 79.6(5) 2_757 .
O5 K8 W1 30.5(2) 2_757 2_757
O5 K8 W9 30.3(2) 2_757 2_757
O5 K8 K7 71.3(3) 2_757 .
O5 K8 K13 97.1(3) 2_757 .
O5 K8 O3W 71.9(4) 2_757 2_757
O5 K8 O16W 58.7(4) 2_757 .
O11 K8 W1 103.5(4) 1_665 2_757
O11 K8 W9 150.9(4) 1_665 2_757
O11 K8 K7 108.5(4) 1_665 .
O11 K8 K13 45.6(4) 1_665 .
O11 K8 O1 80.3(5) 1_665 2_757
O11 K8 O5 125.4(4) 1_665 2_757
O11 K8 O32 154.9(5) 1_665 2_757
O11 K8 O3W 125.7(5) 1_665 2_757
O11 K8 O16W 83.8(5) 1_665 .
O32 K8 W1 86.4(3) 2_757 2_757
O32 K8 W9 27.3(3) 2_757 2_757
O32 K8 K7 46.7(3) 2_757 .
O32 K8 K13 153.1(4) 2_757 .
O32 K8 O5 57.3(4) 2_757 2_757
O32 K8 O3W 79.4(4) 2_757 2_757
O32 K8 O16W 77.9(5) 2_757 .
O3W K8 W1 65.1(3) 2_757 2_757
O3W K8 W9 71.1(3) 2_757 2_757
O3W K8 K7 125.3(4) 2_757 .
O3W K8 K13 85.0(4) 2_757 .
O16W K8 W1 69.9(4) . 2_757
O16W K8 W9 68.6(4) . 2_757
O16W K8 K7 43.0(4) . .
O16W K8 K13 96.3(4) . .
O16W K8 O3W 130.4(5) . 2_757
W6 K9 K11 136.1(2) . 1_455
W6 K9 K17 117.7(2) . .
W6 K9 K18 69.6(2) . .
K17 K9 K11 90.4(2) . 1_455
K18 K9 K11 99.7(3) . 1_455
K18 K9 K17 154.7(3) . .
O20 K9 W6 31.3(3) . .
O20 K9 K11 105.6(4) . 1_455
O20 K9 K17 138.5(4) . .
O20 K9 K18 60.6(4) . .
O20 K9 O22 57.4(4) . .
O20 K9 O30W 74.7(7) . 1_455
O22 K9 W6 26.0(3) . .
O22 K9 K11 159.9(4) . 1_455
O22 K9 K17 96.8(3) . .
O22 K9 K18 81.6(4) . .
O22 K9 O30W 128.4(7) . 1_455
O52 K9 W6 111.4(4) 1_455 .
O52 K9 K11 59.1(4) 1_455 1_455
O52 K9 K17 129.7(4) 1_455 .
O52 K9 K18 44.5(4) 1_455 .
O52 K9 O20 90.5(5) 1_455 .
O52 K9 O22 126.0(6) 1_455 .
O52 K9 O30W 67.0(7) 1_455 1_455
O129 K9 W6 100.1(4) . .
O129 K9 K11 121.2(4) . 1_455
O129 K9 K17 38.8(4) . .
O129 K9 K18 118.4(5) . .
O129 K9 O20 131.3(5) . .
O129 K9 O22 74.1(4) . .
O129 K9 O52 123.5(6) . 1_455
O129 K9 O30W 146.8(8) . 1_455
O30W K9 W6 104.3(6) 1_455 .
O30W K9 K11 31.9(6) 1_455 1_455
O30W K9 K17 108.7(7) 1_455 .
O30W K9 K18 91.4(7) 1_455 .
K4 K10 K18 106.9(3) . .
O114 K10 K4 42.6(3) 2_656 .
O114 K10 K18 139.7(4) 2_656 .
O114 K10 O10W 78.4(4) 2_656 2_656
O122 K10 K4 41.2(3) . .
O122 K10 K18 110.9(5) . .
O122 K10 O114 66.2(5) . 2_656
O122 K10 O10W 92.1(5) . 2_656
O122 K10 O11W 137.0(5) . 2_656
O10W K10 K4 111.2(3) 2_656 .
O10W K10 K18 140.6(4) 2_656 .
O11W K10 K4 116.1(4) 2_656 .
O11W K10 K18 111.3(4) 2_656 .
O11W K10 O114 76.3(5) 2_656 2_656
O11W K10 O10W 59.3(4) 2_656 2_656
W11 K11 W14 77.96(16) . .
W12 K11 W11 51.12(11) . .
W12 K11 W14 56.56(12) . .
O29 K11 W11 100.6(3) 2_757 .
O29 K11 W12 150.7(3) 2_757 .
O29 K11 W14 133.1(4) 2_757 .
O29 K11 O145 89.0(4) 2_757 2_757
O29 K11 C7 55.3(4) 2_757 2_757
O42 K11 W11 29.9(3) . .
O42 K11 W12 27.5(3) . .
O42 K11 W14 76.8(3) . .
O42 K11 O29 123.6(4) . 2_757
O42 K11 O43 53.3(4) . .
O42 K11 O45 52.7(4) . .
O42 K11 O49 89.5(4) . .
O42 K11 O145 92.7(4) . 2_757
O42 K11 C7 85.5(5) . 2_757
O43 K11 W11 27.4(3) . .
O43 K11 W12 64.5(3) . .
O43 K11 W14 63.4(3) . .
O43 K11 O29 93.9(4) . 2_757
O43 K11 O45 63.5(4) . .
O43 K11 O145 140.2(5) . 2_757
O43 K11 C7 102.6(5) . 2_757
O45 K11 W11 64.9(3) . .
O45 K11 W12 28.9(3) . .
O45 K11 W14 28.0(3) . .
O45 K11 O29 154.9(5) . 2_757
O45 K11 O145 115.2(5) . 2_757
O45 K11 C7 136.8(5) . 2_757
O49 K11 W11 77.2(3) . .
O49 K11 W12 77.7(3) . .
O49 K11 W14 27.2(3) . .
O49 K11 O29 106.1(5) . 2_757
O49 K11 O43 53.2(4) . .
O49 K11 O45 52.3(4) . .
O49 K11 O145 160.1(5) . 2_757
O49 K11 C7 151.1(5) . 2_757
O145 K11 W11 113.3(3) 2_757 .
O145 K11 W12 95.6(4) 2_757 .
O145 K11 W14 135.3(4) 2_757 .
O145 K11 C7 48.7(4) 2_757 2_757
O146 K11 W11 64.9(4) 2_757 .
O146 K11 W12 87.0(4) 2_757 .
O146 K11 W14 139.7(4) 2_757 .
O146 K11 O29 71.6(4) 2_757 2_757
O146 K11 O42 63.3(5) 2_757 .
O146 K11 O43 87.1(5) 2_757 .
O146 K11 O45 115.3(5) 2_757 .
O146 K11 O49 140.3(5) 2_757 .
O146 K11 O145 56.4(4) 2_757 2_757
O146 K11 C7 22.2(5) 2_757 2_757
C7 K11 W11 84.6(4) 2_757 .
C7 K11 W12 107.9(4) 2_757 .
C7 K11 W14 161.8(4) 2_757 .
O30W K11 W11 125.1(7) . .
O30W K11 W12 74.0(7) . .
O30W K11 W14 69.6(7) . .
O30W K11 O29 133.9(8) . 2_757
O30W K11 O42 98.4(8) . .
O30W K11 O43 129.0(8) . .
O30W K11 O45 65.8(7) . .
O30W K11 O49 91.0(7) . .
O30W K11 O145 69.2(7) . 2_757
O30W K11 O146 119.9(8) . 2_757
O30W K11 C7 117.9(8) . 2_757
W21 K12 W22 52.95(13) . .
W21 K12 W23 79.69(17) . .
W21 K12 W25 57.59(13) . .
W21 K12 K2 53.81(15) . 2_756
W22 K12 W23 55.58(12) . .
W22 K12 W25 80.35(17) . .
W22 K12 K2 65.50(17) . 2_756
W23 K12 K2 119.6(2) . 2_756
W25 K12 W23 50.12(11) . .
W25 K12 K2 111.0(2) . 2_756
K5 K12 W21 126.3(3) . .
K5 K12 W22 112.1(2) . .
K5 K12 W23 58.41(16) . .
K5 K12 W25 69.55(19) . .
K5 K12 K2 177.2(3) . 2_756
O71 K12 W21 85.2(5) 2_756 .
O71 K12 W22 101.6(5) 2_756 .
O71 K12 W23 157.2(6) 2_756 .
O71 K12 W25 132.1(6) 2_756 .
O71 K12 K2 38.2(5) 2_756 2_756
O71 K12 K5 143.4(6) 2_756 .
O71 K12 O82 80.1(6) 2_756 .
O71 K12 O83 107.9(6) 2_756 .
O71 K12 O87 130.1(6) 2_756 .
O71 K12 O91 159.5(7) 2_756 .
O71 K12 O17W 89.6(7) 2_756 .
O82 K12 W21 30.8(3) . .
O82 K12 W22 29.3(3) . .
O82 K12 W23 78.2(3) . .
O82 K12 W25 80.6(4) . .
O82 K12 K2 41.8(3) . 2_756
O82 K12 K5 136.5(4) . .
O82 K12 O87 54.6(4) . .
O82 K12 O91 91.4(4) . .
O82 K12 O17W 124.8(6) . .
O83 K12 W21 29.0(3) . .
O83 K12 W22 66.5(3) . .
O83 K12 W23 64.5(3) . .
O83 K12 W25 28.9(3) . .
O83 K12 K2 82.1(3) . 2_756
O83 K12 K5 98.4(4) . .
O83 K12 O82 55.7(4) . .
O83 K12 O87 65.2(4) . .
O83 K12 O91 52.7(4) . .
O83 K12 O17W 77.4(5) . .
O87 K12 W21 66.9(3) . .
O87 K12 W22 28.7(2) . .
O87 K12 W23 27.3(2) . .
O87 K12 W25 65.0(3) . .
O87 K12 K2 94.0(3) . 2_756
O87 K12 K5 83.8(3) . .
O87 K12 O91 52.9(4) . .
O87 K12 O17W 131.3(6) . .
O91 K12 W21 78.2(3) . .
O91 K12 W22 77.9(3) . .
O91 K12 W23 28.7(2) . .
O91 K12 W25 27.5(2) . .
O91 K12 K2 130.8(4) . 2_756
O91 K12 K5 48.7(3) . .
O91 K12 O17W 80.0(5) . .
O17W K12 W21 94.7(5) . .
O17W K12 W22 143.9(5) . .
O17W K12 W23 108.5(5) . .
O17W K12 W25 67.1(5) . .
O17W K12 K5 71.5(5) . .
W3 K13 K7 92.9(2) 1_665 2_867
W3 K13 K8 60.30(16) 1_665 .
W3 K13 K17 109.1(2) 1_665 2_767
W7 K13 W3 57.26(12) 1_665 1_665
W7 K13 K7 58.60(16) 1_665 2_867
W7 K13 K8 117.1(2) 1_665 .
W7 K13 K17 60.33(17) 1_665 2_767
K8 K13 K7 119.3(3) . 2_867
K8 K13 K17 156.0(4) . 2_767
K17 K13 K7 81.0(3) 2_767 2_867
O1 K13 W3 86.5(4) 2_757 1_665
O1 K13 W7 126.2(4) 2_757 1_665
O1 K13 K7 88.9(4) 2_757 2_867
O1 K13 K8 41.2(3) 2_757 .
O1 K13 K17 161.6(5) 2_757 2_767
O1 K13 O11 74.3(5) 2_757 1_665
O1 K13 O13 103.1(5) 2_757 1_665
O1 K13 O25 144.3(6) 2_757 1_665
O1 K13 O136 131.4(5) 2_757 2_767
O11 K13 W3 25.6(2) 1_665 1_665
O11 K13 W7 81.9(3) 1_665 1_665
O11 K13 K7 114.5(4) 1_665 2_867
O11 K13 K8 38.5(3) 1_665 .
O11 K13 K17 123.8(4) 1_665 2_767
O13 K13 W3 29.7(3) 1_665 1_665
O13 K13 W7 29.0(3) 1_665 1_665
O13 K13 K7 69.1(3) 1_665 2_867
O13 K13 K8 88.2(3) 1_665 .
O13 K13 K17 87.6(3) 1_665 2_767
O13 K13 O11 55.2(4) 1_665 1_665
O13 K13 O136 124.2(5) 1_665 2_767
O25 K13 W3 82.5(3) 1_665 1_665
O25 K13 W7 26.4(3) 1_665 1_665
O25 K13 K7 58.1(3) 1_665 2_867
O25 K13 K8 142.8(4) 1_665 .
O25 K13 K17 35.7(3) 1_665 2_767
O25 K13 O11 105.6(4) 1_665 1_665
O25 K13 O13 55.3(4) 1_665 1_665
O25 K13 O136 71.3(4) 1_665 2_767
O136 K13 W3 140.7(4) 2_767 1_665
O136 K13 W7 96.9(4) 2_767 1_665
O136 K13 K7 97.2(4) 2_767 2_867
O136 K13 K8 139.0(4) 2_767 .
O136 K13 K17 36.7(3) 2_767 2_767
O136 K13 O11 140.7(6) 2_767 1_665
O40W K13 W3 119.7(8) . 1_665
O40W K13 W7 90.8(7) . 1_665
O40W K13 K7 33.1(7) . 2_867
O40W K13 K8 113.7(8) . .
O40W K13 K17 90.3(8) . 2_767
O40W K13 O1 73.1(8) . 2_757
O40W K13 O11 132.9(8) . 1_665
O40W K13 O13 101.1(8) . 1_665
O40W K13 O25 83.1(8) . 1_665
O40W K13 O136 86.3(8) . 2_767
W11 K14 W38 136.3(3) . 2_757
W11 K14 K6 165.9(3) . 2_757
W11 K14 K11 52.84(16) . .
W12 K14 W11 54.14(11) . .
W12 K14 W38 135.3(3) . 2_757
W12 K14 K6 126.4(3) . 2_757
W12 K14 K11 52.51(16) . .
W38 K14 K6 55.25(14) 2_757 2_757
W38 K14 K11 96.6(3) 2_757 .
K6 K14 K11 140.5(3) 2_757 .
O36 K14 W11 31.7(3) . .
O36 K14 W12 60.3(3) . .
O36 K14 W38 157.7(4) . 2_757
O36 K14 K6 134.3(4) . 2_757
O36 K14 K11 82.7(3) . .
O36 K14 O37 48.3(4) . .
O36 K14 O146 96.2(5) . 2_757
O36 K14 O38W 129.7(7) . .
O37 K14 W11 61.7(3) . .
O37 K14 W12 30.3(2) . .
O37 K14 W38 153.8(4) . 2_757
O37 K14 K6 111.2(4) . 2_757
O37 K14 K11 81.7(3) . .
O42 K14 W11 31.7(3) . .
O42 K14 W12 29.2(3) . .
O42 K14 W38 129.2(5) . 2_757
O42 K14 K6 154.2(5) . 2_757
O42 K14 K11 32.7(3) . .
O42 K14 O36 53.8(4) . .
O42 K14 O37 52.3(4) . .
O42 K14 O146 62.1(5) . 2_757
O42 K14 O38W 111.9(7) . .
O142 K14 W11 146.4(5) 2_757 .
O142 K14 W12 151.3(5) 2_757 .
O142 K14 W38 20.7(3) 2_757 2_757
O142 K14 K6 40.8(3) 2_757 2_757
O142 K14 K11 116.9(5) 2_757 .
O142 K14 O36 148.3(6) 2_757 .
O142 K14 O37 151.7(5) 2_757 .
O142 K14 O42 149.6(7) 2_757 .
O142 K14 O146 89.7(5) 2_757 2_757
O142 K14 O38W 70.9(7) 2_757 .
O146 K14 W11 65.4(3) 2_757 .
O146 K14 W12 86.6(4) 2_757 .
O146 K14 W38 72.4(4) 2_757 2_757
O146 K14 K6 127.5(4) 2_757 2_757
O146 K14 K11 34.5(4) 2_757 .
O146 K14 O37 114.3(5) 2_757 .
O38W K14 W11 140.5(6) . .
O38W K14 W12 86.4(6) . .
O38W K14 W38 71.9(6) . 2_757
O38W K14 K6 42.4(5) . 2_757
O38W K14 K11 107.1(6) . .
O38W K14 O37 83.5(7) . .
O38W K14 O146 119.9(7) . 2_757
W17 K15 Dy1 96.7(3) . .
W18 K15 W17 51.22(15) . .
W18 K15 W19 89.3(3) . .
W18 K15 Dy1 56.24(17) . .
W19 K15 W17 56.57(17) . .
W19 K15 Dy1 89.7(3) . .
O63 K15 W17 27.7(2) . .
O63 K15 W18 30.3(3) . .
O63 K15 W19 81.7(4) . .
O63 K15 Dy1 85.6(4) . .
O63 K15 O64 53.1(4) . .
O63 K15 O66 54.9(4) . .
O63 K15 O68 105.4(5) . .
O63 K15 O1W 117.7(6) . .
O64 K15 W17 29.1(2) . .
O64 K15 W18 64.9(3) . .
O64 K15 W19 28.5(2) . .
O64 K15 Dy1 87.9(4) . .
O64 K15 O66 65.1(4) . .
O66 K15 W17 66.2(3) . .
O66 K15 W18 27.9(2) . .
O66 K15 W19 79.5(4) . .
O66 K15 Dy1 31.5(2) . .
O68 K15 W17 78.4(4) . .
O68 K15 W18 114.9(5) . .
O68 K15 W19 25.8(3) . .
O68 K15 Dy1 101.3(4) . .
O68 K15 O64 53.1(4) . .
O68 K15 O66 101.3(5) . .
O1W K15 W17 123.7(5) . .
O1W K15 W18 88.4(4) . .
O1W K15 W19 91.5(4) . .
O1W K15 Dy1 32.1(3) . .
O1W K15 O64 104.5(5) . .
O1W K15 O66 62.9(4) . .
O1W K15 O68 89.4(5) . .
W15 K16 W13 48.33(18) . .
W15 K16 W23 89.4(4) . .
W19 K16 W13 89.1(3) . .
W19 K16 W15 56.6(2) . .
W19 K16 W23 119.9(5) . .
W23 K16 W13 103.6(4) . .
O48 K16 W13 22.3(3) . .
O48 K16 W15 61.7(4) . .
O48 K16 W19 83.9(4) . .
O48 K16 W23 124.7(6) . .
O48 K16 O50 49.2(4) . .
O48 K16 O57 66.5(5) . .
O48 K16 O69 113.2(6) . .
O48 K16 O73 173.4(7) . .
O48 K16 O88 115.3(7) . .
O50 K16 W13 28.5(3) . .
O50 K16 W15 27.6(3) . .
O50 K16 W19 82.5(4) . .
O50 K16 W23 82.9(4) . .
O57 K16 W13 62.2(4) . .
O57 K16 W15 24.0(3) . .
O57 K16 W19 32.8(3) . .
O57 K16 W23 105.8(6) . .
O57 K16 O50 49.8(4) . .
O57 K16 O69 54.6(5) . .
O57 K16 O73 108.3(7) . .
O57 K16 O88 83.1(6) . .
O69 K16 W13 116.2(5) . .
O69 K16 W15 74.1(4) . .
O69 K16 W19 29.3(3) . .
O69 K16 W23 100.5(6) . .
O69 K16 O50 101.6(6) . .
O69 K16 O73 60.3(5) . .
O69 K16 O88 87.5(7) . .
O73 K16 W13 159.5(7) . .
O73 K16 W15 115.4(6) . .
O73 K16 W19 89.6(5) . .
O73 K16 W23 59.9(4) . .
O73 K16 O50 131.2(7) . .
O88 K16 W13 93.1(5) . .
O88 K16 W15 67.9(4) . .
O88 K16 W19 100.2(6) . .
O88 K16 W23 22.7(3) . .
O88 K16 O50 67.3(5) . .
O88 K16 O73 67.0(5) . .
O9W K16 W13 143.3(8) . .
O9W K16 W15 168.2(8) . .
O9W K16 W19 117.9(6) . .
O9W K16 W23 84.9(4) . .
O9W K16 O48 129.8(9) . .
O9W K16 O50 159.6(8) . .
O9W K16 O57 150.3(8) . .
O9W K16 O69 96.7(7) . .
O9W K16 O73 52.8(5) . .
O9W K16 O88 104.9(6) . .
O36W K16 W13 72.8(6) . .
O36W K16 W15 107.4(7) . .
O36W K16 W19 161.7(7) . .
O36W K16 W23 64.4(6) . .
O36W K16 O48 80.0(8) . .
O36W K16 O50 80.5(7) . .
O36W K16 O57 130.2(8) . .
O36W K16 O69 164.5(9) . .
O36W K16 O73 106.6(7) . .
O36W K16 O88 79.2(7) . .
O36W K16 O9W 79.5(8) . .
W34 K17 K9 58.4(2) . .
W34 K17 K13 119.2(3) . 2_767
W36 K17 W34 58.42(17) . .
W36 K17 K9 116.8(3) . .
W36 K17 K13 63.33(19) . 2_767
K13 K17 K9 162.1(4) 2_767 .
O25 K17 W34 132.6(5) 2_657 .
O25 K17 W36 95.2(4) 2_657 .
O25 K17 K9 126.9(5) 2_657 .
O25 K17 K13 39.3(3) 2_657 2_767
O25 K17 O129 139.2(7) 2_657 .
O25 K17 O130 110.4(5) 2_657 .
O25 K17 O136 79.6(5) 2_657 .
O25 K17 O144 143.2(6) 2_657 .
O25 K17 O145 145.1(7) 2_657 .
O129 K17 W34 25.7(3) . .
O129 K17 W36 84.1(4) . .
O129 K17 K9 32.8(3) . .
O129 K17 K13 143.5(5) . 2_767
O130 K17 W34 30.2(3) . .
O130 K17 W36 29.8(3) . .
O130 K17 K9 87.6(4) . .
O130 K17 K13 89.1(4) . 2_767
O130 K17 O129 55.6(4) . .
O136 K17 W34 84.8(4) . .
O136 K17 W36 27.0(3) . .
O136 K17 K9 143.1(5) . .
O136 K17 K13 41.6(3) . 2_767
O136 K17 O129 110.3(5) . .
O136 K17 O130 56.8(4) . .
O136 K17 O144 68.5(4) . .
O136 K17 O145 111.2(6) . .
O144 K17 W34 63.7(3) . .
O144 K17 W36 64.0(3) . .
O144 K17 K9 89.9(4) . .
O144 K17 K13 104.9(4) . 2_767
O144 K17 O129 72.0(5) . .
O144 K17 O130 67.0(4) . .
O145 K17 W34 82.2(4) . .
O145 K17 W36 109.0(4) . .
O145 K17 K9 63.8(5) . .
O145 K17 K13 134.0(6) . 2_767
O145 K17 O129 70.1(5) . .
O145 K17 O130 102.7(5) . .
O145 K17 O144 45.3(4) . .
O34W K17 W34 139.9(8) . .
O34W K17 W36 99.1(8) . .
O34W K17 K9 131.2(9) . .
O34W K17 K13 63.5(8) . 2_767
O34W K17 O25 77.3(9) . 2_657
O34W K17 O129 143.3(9) . .
O34W K17 O130 126.6(9) . .
O34W K17 O136 74.3(9) . .
O34W K17 O144 76.7(9) . .
O34W K17 O145 74.3(9) . .
W4 K18 W5 53.04(14) . .
W4 K18 W14 146.9(4) . 1_455
W4 K18 K3 55.65(17) . .
W4 K18 K9 97.2(3) . .
W4 K18 K10 90.0(3) . .
W5 K18 K3 51.64(16) . .
W5 K18 K9 66.6(3) . .
W5 K18 K10 137.5(4) . .
W14 K18 W5 93.9(3) 1_455 .
W14 K18 K3 105.6(3) 1_455 .
W14 K18 K9 65.5(2) 1_455 .
W14 K18 K10 120.6(3) 1_455 .
K9 K18 K3 117.2(3) . .
K9 K18 K10 103.7(4) . .
K10 K18 K3 127.8(3) . .
O14 K18 W4 27.1(2) . .
O14 K18 W5 78.0(3) . .
O14 K18 W14 164.9(5) . 1_455
O14 K18 K3 59.4(3) . .
O14 K18 K9 120.9(5) . .
O14 K18 K10 72.6(4) . .
O16 K18 W4 33.4(3) . .
O16 K18 W5 25.6(3) . .
O16 K18 W14 115.0(5) . 1_455
O16 K18 K3 35.1(4) . .
O16 K18 K9 89.5(5) . .
O16 K18 K10 123.4(5) . .
O16 K18 O14 54.2(4) . .
O16 K18 O17 52.2(4) . .
O16 K18 O52 108.0(6) . 1_455
O16 K18 O54 106.8(5) . 1_455
O17 K18 W4 31.5(2) . .
O17 K18 W5 57.0(3) . .
O17 K18 W14 134.6(5) . 1_455
O17 K18 K3 83.9(3) . .
O17 K18 K9 70.7(4) . .
O17 K18 K10 80.6(4) . .
O17 K18 O14 50.3(4) . .
O52 K18 W4 131.6(5) 1_455 .
O52 K18 W5 82.9(4) 1_455 .
O52 K18 W14 24.8(3) 1_455 1_455
O52 K18 K3 114.4(5) 1_455 .
O52 K18 K9 40.7(4) 1_455 .
O52 K18 K10 117.7(5) 1_455 .
O52 K18 O14 158.6(6) 1_455 .
O52 K18 O17 110.6(6) 1_455 .
O52 K18 O54 54.4(4) 1_455 1_455
O54 K18 W4 138.0(5) 1_455 .
O54 K18 W5 96.2(4) 1_455 .
O54 K18 W14 30.5(2) 1_455 1_455
O54 K18 K3 83.2(4) 1_455 .
O54 K18 K9 94.0(4) 1_455 .
O54 K18 K10 126.2(4) 1_455 .
O54 K18 O14 136.9(6) 1_455 .
O54 K18 O17 152.5(5) 1_455 .
W1 O1 K8 106.7(6) . 2_757
W1 O1 K13 155.2(8) . 2_757
K13 O1 K8 98.1(5) 2_757 2_757
W1 O2 Dy1 154.3(7) . .
W1 O3 W2 116.8(6) . .
W3 O4 W1 119.9(6) . .
W1 O5 K8 98.6(5) . 2_757
W9 O5 W1 150.2(7) . .
W9 O5 K8 97.6(5) . 2_757
W1 O6 W2 91.2(4) . .
W1 O6 W3 93.4(4) . .
W2 O6 W3 94.6(4) . .
As1 O6 W1 116.2(5) . .
As1 O6 W2 116.7(6) . .
As1 O6 W3 134.8(6) . .
W2 O7 K1 147.1(7) . 1_445
W2 O9 K3 105.8(5) . .
W3 O9 W2 119.7(7) . .
W3 O9 K3 102.1(5) . .
W2 O10 K3 108.7(5) . .
W4 O10 W2 143.0(7) . .
W4 O10 K3 107.2(5) . .
W3 O11 K8 136.6(7) . 1_445
W3 O11 K13 104.7(6) . 1_445
K8 O11 K13 96.0(5) 1_445 1_445
W3 O12 W5 156.0(8) . .
W3 O12 K3 101.5(5) . .
W5 O12 K3 99.4(5) . .
W3 O13 K13 101.4(5) . 1_445
W7 O13 W3 148.6(8) . .
W7 O13 K13 99.1(5) . 1_445
W4 O14 K18 89.4(6) . .
W4 O16 K3 106.0(5) . .
W4 O16 K18 101.1(6) . .
W5 O16 W4 119.4(6) . .
W5 O16 K3 104.7(5) . .
W5 O16 K18 114.4(7) . .
K18 O16 K3 111.1(6) . .
W4 O17 K18 89.4(5) . .
W6 O17 W4 118.7(6) . .
W6 O17 K18 122.4(6) . .
W4 O18 W5 93.8(4) . .
W4 O18 W6 90.9(4) . .
W6 O18 W5 91.5(4) . .
As1 O18 W4 117.2(6) . .
As1 O18 W5 134.6(7) . .
As1 O18 W6 118.4(6) . .
W5 O20 W6 119.6(7) . .
W5 O20 K9 136.6(6) . .
W6 O20 K9 101.5(5) . .
W7 O21 W5 149.6(7) . .
W6 O22 K9 104.1(6) . .
W6 O23 Dy3 152.6(7) . .
W8 O24 W6 149.5(7) . .
W7 O25 K13 103.8(6) . 1_445
W7 O25 K17 141.3(8) . 2_657
K17 O25 K13 105.0(5) 2_657 1_445
W7 O26 W8 122.0(6) . .
W7 O27 W9 122.6(6) . .
W7 O27 K7 130.2(6) . 2_757
W9 O27 K7 107.1(5) . 2_757
W8 O28 W7 92.2(4) . .
W8 O28 W9 93.7(5) . .
W9 O28 W7 92.1(4) . .
As1 O28 W7 134.1(7) . .
As1 O28 W8 118.1(6) . .
As1 O28 W9 117.3(5) . .
W8 O29 K11 151.9(6) . 2_757
W8 O30 Dy2 112.2(5) . .
W8 O30 Dy3 145.1(6) . .
Dy2 O30 Dy3 102.0(4) . .
W8 O31 Dy2 97.8(4) . .
W9 O31 W8 118.8(6) . .
W9 O31 Dy2 98.0(4) . .
W9 O32 K7 100.2(6) . 2_757
W9 O32 K8 104.1(6) . 2_757
K8 O32 K7 90.5(4) 2_757 2_757
W9 O33 Dy1 149.7(7) . .
W9 O33 Dy2 109.1(6) . .
Dy1 O33 Dy2 100.6(4) . .
W10 O35 Dy1 132.5(6) . .
W10 O35 Dy2 136.5(6) . .
Dy1 O35 Dy2 89.9(4) . .
W10 O36 W11 118.3(7) . .
W10 O36 K14 117.8(6) . .
W11 O36 K14 95.5(5) . .
W10 O37 K14 102.6(5) . .
W12 O37 W10 121.2(7) . .
W12 O37 K14 86.9(5) . .
W18 O38 W10 146.6(7) . .
W10 O39 W12 91.5(4) . .
W11 O39 W10 92.4(4) . .
W11 O39 W12 92.0(4) . .
As2 O39 W10 119.4(6) . .
As2 O39 W11 116.1(6) . .
As2 O39 W12 135.1(6) . .
W11 O41 Dy2 147.5(7) . .
W11 O42 K11 103.6(6) . .
W11 O42 K14 103.6(6) . .
W12 O42 W11 120.5(7) . .
W12 O42 K11 106.3(5) . .
W12 O42 K14 106.1(6) . .
K14 O42 K11 117.6(5) . .
W11 O43 W13 146.9(8) . .
W11 O43 K11 105.2(6) . .
W13 O43 K11 107.1(6) . .
W12 O45 K11 100.3(5) . .
W14 O45 W12 154.0(8) . .
W14 O45 K11 102.4(5) . .
W16 O46 W12 148.0(8) . .
W13 O48 K16 117.9(7) . .
W13 O49 K11 103.4(5) . .
W14 O49 W13 119.4(6) . .
W14 O49 K11 105.9(6) . .
W13 O50 K16 95.4(6) . .
W15 O50 W13 120.2(6) . .
W15 O50 K16 95.4(6) . .
W13 O51 W14 94.7(5) . .
W13 O51 W15 92.3(5) . .
W15 O51 W14 92.1(4) . .
As2 O51 W13 117.9(6) . .
As2 O51 W14 132.0(7) . .
As2 O51 W15 118.5(7) . .
W14 O52 K9 155.2(9) . 1_655
W14 O52 K18 109.8(8) . 1_655
K9 O52 K18 94.8(6) 1_655 1_655
W14 O53 W15 122.4(6) . .
W14 O54 K18 92.7(5) . 1_655
W16 O54 W14 149.3(7) . .
W16 O54 K18 110.6(6) . 1_655
W15 O55 K2 105.1(6) . .
W15 O55 K5 134.5(7) . .
K5 O55 K2 117.4(5) . .
W15 O56 K2 98.2(5) . .
W17 O56 W15 149.0(7) . .
W17 O56 K2 100.5(5) . .
W15 O57 W19 147.6(7) . .
W15 O57 K16 112.8(6) . .
W19 O57 K16 98.0(5) . .
W16 O58 K3 156.0(8) . 1_655
W17 O59 W16 120.9(6) . .
W16 O60 W18 121.7(6) . .
W17 O61 W16 91.9(4) . .
W18 O61 W16 94.7(4) . .
W18 O61 W17 93.6(4) . .
As2 O61 W16 134.1(6) . .
As2 O61 W17 119.3(6) . .
As2 O61 W18 114.1(5) . .
W17 O62 K2 104.4(6) . .
W17 O63 W18 119.0(6) . .
W17 O63 K15 108.6(5) . .
W18 O63 K15 101.6(5) . .
W17 O64 K15 102.2(5) . .
W19 O64 W17 149.3(7) . .
W19 O64 K15 100.3(5) . .
W18 O66 Dy1 136.5(6) . .
W18 O66 K15 100.0(5) . .
Dy1 O66 K15 104.9(5) . .
W19 O67 Dy3 151.1(7) . .
W19 O68 K15 106.9(7) . .
W19 O69 K16 101.8(6) . .
C2 O69 W19 123.4(15) . .
C2 O69 K16 90.9(17) . .
W19 O70 K2 140.7(6) . .
C1 O70 W19 118.5(14) . .
C1 O70 K2 84.1(15) . .
K2 O71 K12 100.8(7) . 2_756
C1 O71 K2 94(2) . .
C1 O71 K12 145(2) . 2_756
Dy4 O73 K16 96.6(6) . .
C4 O73 Dy4 138.3(13) . .
C4 O73 K16 119.3(12) . .
C4 O74 K4 147.0(15) . .
W20 O76 Dy5 109.2(6) . .
W20 O76 Dy6 149.6(7) . .
Dy6 O76 Dy5 100.9(4) . .
W20 O77 W21 120.5(6) . .
W20 O78 Dy5 98.0(5) . .
W22 O78 W20 118.2(7) . .
W22 O78 Dy5 98.8(5) . .
W20 O79 W28 148.6(8) . .
W21 O80 W20 92.2(4) . .
W21 O80 W22 92.6(5) . .
W22 O80 W20 94.5(5) . .
As3 O80 W20 117.7(6) . .
As3 O80 W21 133.1(6) . .
As3 O80 W22 117.9(6) . .
W21 O81 K2 99.2(6) . 2_756
W21 O82 K2 97.3(5) . 2_756
W21 O82 K12 99.7(5) . .
W22 O82 W21 121.5(7) . .
W22 O82 K2 132.9(6) . 2_756
W22 O82 K12 102.9(5) . .
K2 O82 K12 94.9(4) 2_756 .
W21 O83 W25 148.6(8) . .
W21 O83 K12 103.2(6) . .
W25 O83 K12 106.4(5) . .
W21 O84 W27 151.9(9) . .
W22 O86 Dy4 147.2(7) . .
W22 O86 Dy5 111.2(5) . .
Dy4 O86 Dy5 100.5(4) . .
W22 O87 W23 147.8(7) . .
W22 O87 K12 101.3(5) . .
W23 O87 K12 108.7(5) . .
W23 O88 K5 104.7(6) . .
W23 O88 K16 113.3(7) . .
K5 O88 K16 134.9(6) . .
W23 O89 Dy4 153.8(7) . .
W23 O90 W24 118.1(6) . .
W23 O91 K5 101.2(5) . .
W23 O91 K12 105.8(5) . .
W25 O91 W23 120.6(6) . .
W25 O91 K5 134.1(6) . .
W25 O91 K12 104.4(5) . .
K5 O91 K12 79.2(4) . .
W23 O92 W25 92.4(4) . .
W24 O92 W23 92.0(4) . .
W24 O92 W25 94.5(4) . .
As3 O92 W23 117.4(5) . .
As3 O92 W24 117.2(5) . .
As3 O92 W25 133.7(6) . .
W24 O93 K7 145.0(8) . .
W24 O95 K1 102.6(5) . .
W25 O95 W24 120.8(6) . .
W25 O95 K1 103.6(5) . .
W24 O96 K1 106.6(5) . .
W26 O96 W24 144.5(7) . .
W26 O96 K1 108.2(5) . .
W25 O98 W27 155.7(7) . .
W25 O98 K1 100.6(5) . .
W27 O98 K1 100.4(5) . .
W26 O99 K3 137.4(10) . 1_665
W26 O101 K1 103.4(6) . .
W27 O101 W26 120.5(7) . .
W27 O101 K1 105.4(6) . .
W28 O102 W26 118.1(7) . .
W26 O103 W27 94.2(4) . .
W26 O103 W28 91.5(4) . .
W28 O103 W27 92.0(5) . .
As3 O103 W26 117.1(7) . .
As3 O103 W27 134.6(7) . .
As3 O103 W28 117.3(6) . .
W27 O105 W28 118.6(7) . .
W28 O107 Dy6 153.7(9) . .
W29 O108 Dy5 135.1(6) . .
W29 O108 Dy6 134.6(7) . .
Dy6 O108 Dy5 89.5(4) . .
W29 O110 W30 117.2(6) . .
W31 O111 W29 120.7(7) . .
W29 O112 W37 146.4(7) . .
W29 O113 W31 91.6(4) . .
W30 O113 W29 91.0(5) . .
W30 O113 W31 91.1(5) . .
As4 O113 W29 118.2(6) . .
As4 O113 W30 117.0(6) . .
As4 O113 W31 136.6(7) . .
W30 O114 K4 140.3(8) . 2_656
W30 O114 K10 126.0(7) . 2_656
K4 O114 K10 92.6(5) 2_656 2_656
W30 O115 Dy5 148.4(7) . .
W31 O116 W30 119.8(7) . .
W30 O117 W32 148.3(8) . .
W33 O119 W31 157.9(9) . .
W35 O120 W31 148.8(7) . .
W32 O121 K4 98.1(6) . .
W32 O122 K4 102.0(6) . .
W32 O122 K10 149.8(8) . .
K10 O122 K4 99.8(5) . .
W33 O123 W32 120.9(7) . .
W34 O124 W32 118.9(7) . .
W32 O125 W33 95.1(5) . .
W32 O125 W34 92.0(4) . .
W33 O125 W34 91.1(4) . .
As4 O125 W32 117.4(6) . .
As4 O125 W33 132.4(6) . .
As4 O125 W34 119.3(7) . .
W33 O126 K5 154.5(9) . 1_455
W33 O127 W34 121.8(7) . .
W35 O128 W33 148.0(8) . .
W34 O129 K9 148.2(10) . .
W34 O129 K17 102.6(7) . .
K9 O129 K17 108.4(6) . .
W34 O130 K17 101.3(5) . .
W36 O130 W34 148.6(7) . .
W36 O130 K17 96.9(6) . .
W34 O131 W38 148.4(8) . .
W35 O132 K1 165.4(10) . 1_455
W36 O133 W35 119.4(6) . .
W35 O134 W37 121.4(6) . .
W36 O135 W35 91.5(5) . .
W37 O135 W35 93.9(4) . .
W37 O135 W36 93.1(5) . .
As4 O135 W35 133.4(7) . .
As4 O135 W36 120.5(6) . .
As4 O135 W37 115.1(6) . .
W36 O136 K13 128.2(7) . 2_767
W36 O136 K17 106.9(7) . .
K17 O136 K13 101.7(5) . 2_767
W36 O137 K6 103.4(5) . .
W38 O137 W36 148.3(7) . .
W38 O137 K6 97.7(5) . .
W36 O138 W37 119.5(7) . .
W36 O138 K6 107.2(5) . .
W37 O138 K6 100.8(5) . .
W37 O140 Dy6 135.0(7) . .
W37 O140 K6 102.6(5) . .
Dy6 O140 K6 102.4(5) . .
W38 O141 Dy4 148.2(7) . .
W38 O142 K6 110.0(6) . .
W38 O142 K14 127.8(8) . 2_757
K14 O142 K6 101.4(5) 2_757 .
C6 O143 W38 119.8(11) . .
W38 O144 K17 138.9(6) . .
C5 O144 W38 115.5(12) . .
C5 O144 K17 87.5(11) . .
K17 O145 K11 132.6(6) . 2_757
C5 O145 K11 115.0(15) . 2_757
C5 O145 K17 95.2(14) . .
K11 O146 K14 106.9(5) 2_757 2_757
C7 O146 K11 105.9(13) . 2_757
C7 O146 K14 138.2(13) . 2_757
C8 O147 Dy3 137.1(13) . .
Dy1 O149 Dy3 148.6(5) . .
Dy2 O149 Dy1 96.9(4) . .
Dy2 O149 Dy3 97.2(4) . .
Dy5 O150 Dy4 96.8(4) . .
Dy5 O150 Dy6 98.2(4) . .
Dy6 O150 Dy4 148.5(5) . .
Dy3 O151 Dy2 93.3(4) . .
Dy4 O152 Dy5 92.5(4) . .
O70 C1 K2 70.9(15) . .
O70 C1 C2 115(2) . .
O71 C1 K2 61.9(18) . .
O71 C1 O70 127(3) . .
O71 C1 C2 118(3) . .
C2 C1 K2 154(2) . .
O69 C2 C1 104(2) . .
O69 C2 H2 110.4 . .
O69 C2 C3 112(2) . .
C1 C2 H2 110.4 . .
C3 C2 C1 110(3) . .
C3 C2 H2 110.4 . .
O72 C3 C2 110(2) . .
O72 C3 H3 109.6 . .
O72 C3 C4 107.5(19) . .
C2 C3 H3 109.6 . .
C2 C3 C4 110.5(19) . .
C4 C3 H3 109.6 . .
O73 C4 O74 125.9(19) . .
O73 C4 C3 117.8(19) . .
O74 C4 C3 116(2) . .
O144 C5 C6 116.2(17) . .
O145 C5 O144 123.5(19) . .
O145 C5 C6 120(2) . .
O143 C6 C5 108.7(17) . .
O143 C6 H6 109.9 . .
O143 C6 C7 110.4(15) . .
C5 C6 H6 109.9 . .
C5 C6 C7 108.2(16) . .
C7 C6 H6 109.9 . .
K11 C7 H7 56.0 2_757 .
O146 C7 K11 51.9(11) . 2_757
O146 C7 C6 109.3(16) . .
O146 C7 H7 107.8 . .
O146 C7 C8 112.1(17) . .
C6 C7 K11 119.8(12) . 2_757
C6 C7 H7 107.8 . .
C8 C7 K11 128.2(13) . 2_757
C8 C7 C6 112.0(16) . .
C8 C7 H7 107.8 . .
O147 C8 C7 118.5(18) . .
O148 C8 O147 124.0(19) . .
O148 C8 C7 117.4(18) . .
Dy1 O1W K15 107.5(5) . .
Dy1 O3W K8 127.6(7) . 2_757
Dy4 O9W K16 111.2(6) . .
Dy5 O10W K10 108.1(5) . 2_656
Dy5 O11W K10 115.5(5) . 2_656
Dy6 O12W K6 105.3(5) . .
Dy6 O13W K6 89.9(5) . .
K7 O16W K8 91.8(6) . .
K7 O27W K1 95.9(8) . .
K11 O30W K9 112.4(10) . 1_655
K6 O38W K14 91.6(8) 2_757 .
K13 O40W K7 114.2(12) . 2_867

loop_
_geom_bond_atom_site_label_1
_geom_bond_atom_site_label_2
_geom_bond_distance
_geom_bond_site_symmetry_2
W1 K8 3.773(7) 2_757
W1 O1 1.759(15) .
W1 O2 1.801(12) .
W1 O3 1.912(13) .
W1 O4 2.025(11) .
W1 O5 1.936(12) .
W1 O6 2.327(11) .
W2 K3 4.035(5) .
W2 O3 1.991(13) .
W2 O6 2.329(12) .
W2 O7 1.707(14) .
W2 O8 1.781(12) .
W2 O9 2.077(12) .
W2 O10 1.937(13) .
W3 K3 3.808(6) .
W3 K13 3.929(9) 1_445
W3 O4 1.890(12) .
W3 O6 2.331(11) .
W3 O9 1.881(13) .
W3 O11 1.757(12) .
W3 O12 1.919(12) .
W3 O13 1.983(14) .
W4 K3 3.979(6) .
W4 K18 3.780(11) .
W4 O10 1.909(13) .
W4 O14 1.722(14) .
W4 O15 1.720(13) .
W4 O16 2.119(12) .
W4 O17 1.974(11) .
W4 O18 2.323(13) .
W5 K3 3.756(5) .
W5 K18 3.896(11) .
W5 O12 1.922(12) .
W5 O16 1.850(14) .
W5 O18 2.373(13) .
W5 O19 1.759(13) .
W5 O20 1.886(14) .
W5 O21 1.971(13) .
W6 K9 3.815(7) .
W6 O17 1.897(14) .
W6 O18 2.347(13) .
W6 O20 2.025(13) .
W6 O22 1.726(13) .
W6 O23 1.814(12) .
W6 O24 1.982(13) .
W7 K13 3.793(8) 1_445
W7 O13 1.862(13) .
W7 O21 1.879(12) .
W7 O25 1.733(12) .
W7 O26 1.934(12) .
W7 O27 1.908(12) .
W7 O28 2.358(11) .
W8 Dy2 3.4882(11) .
W8 O24 1.855(12) .
W8 O26 1.941(11) .
W8 O28 2.346(13) .
W8 O29 1.736(14) .
W8 O30 1.869(11) .
W8 O31 2.017(12) .
W9 Dy2 3.4556(11) .
W9 K7 3.810(6) 2_757
W9 K8 3.721(6) 2_757
W9 O5 1.892(11) .
W9 O27 1.955(12) .
W9 O28 2.349(12) .
W9 O31 1.962(11) .
W9 O32 1.758(13) .
W9 O33 1.863(11) .
W10 O34 1.737(13) .
W10 O35 1.811(12) .
W10 O36 1.909(13) .
W10 O37 2.029(14) .
W10 O38 1.923(12) .
W10 O39 2.329(12) .
W11 K11 3.947(8) .
W11 K14 3.747(9) .
W11 O36 1.979(14) .
W11 O39 2.297(12) .
W11 O40 1.740(13) .
W11 O41 1.779(12) .
W11 O42 2.023(12) .
W11 O43 1.882(14) .
W12 K11 3.919(10) .
W12 K14 3.711(9) .
W12 O37 1.875(13) .
W12 O39 2.420(11) .
W12 O42 1.885(14) .
W12 O44 1.726(13) .
W12 O45 1.927(14) .
W12 O46 1.949(14) .
W13 K11 4.031(9) .
W13 K16 4.107(16) .
W13 O43 1.937(14) .
W13 O47 1.727(17) .
W13 O48 1.759(13) .
W13 O49 2.082(12) .
W13 O50 1.969(13) .
W13 O51 2.276(14) .
W14 K11 3.960(8) .
W14 K18 3.852(12) 1_655
W14 O45 1.904(14) .
W14 O49 1.883(13) .
W14 O51 2.379(12) .
W14 O52 1.720(13) .
W14 O53 1.871(12) .
W14 O54 1.957(12) .
W15 K2 3.774(5) .
W15 K5 4.109(6) .
W15 K16 4.062(17) .
W15 O50 1.888(13) .
W15 O51 2.361(14) .
W15 O53 2.023(12) .
W15 O55 1.728(14) .
W15 O56 1.978(12) .
W15 O57 1.794(12) .
W16 O46 1.882(13) .
W16 O54 1.879(12) .
W16 O58 1.750(12) .
W16 O59 1.986(13) .
W16 O60 1.898(11) .
W16 O61 2.377(12) .
W17 K2 3.757(6) .
W17 K15 3.959(11) .
W17 O56 1.858(12) .
W17 O59 1.886(11) .
W17 O61 2.309(12) .
W17 O62 1.717(14) .
W17 O63 1.940(11) .
W17 O64 1.969(10) .
W18 K15 3.802(12) .
W18 O38 1.909(12) .
W18 O60 2.037(11) .
W18 O61 2.296(12) .
W18 O63 1.957(12) .
W18 O65 1.746(13) .
W18 O66 1.804(11) .
W19 K15 3.844(13) .
W19 K16 3.944(17) .
W19 O57 2.160(12) .
W19 O64 1.867(10) .
W19 O67 1.756(11) .
W19 O68 1.746(14) .
W19 O69 1.970(13) .
W19 O70 2.112(12) .
W20 Dy5 3.4615(11) .
W20 O75 1.748(14) .
W20 O76 1.876(12) .
W20 O77 1.928(12) .
W20 O78 2.013(15) .
W20 O79 1.853(15) .
W20 O80 2.351(12) .
W21 K2 3.638(6) 2_756
W21 K12 3.769(9) .
W21 O77 1.961(13) .
W21 O80 2.337(11) .
W21 O81 1.735(13) .
W21 O82 1.960(14) .
W21 O83 1.874(12) .
W21 O84 1.869(16) .
W22 Dy5 3.4759(11) .
W22 K12 3.821(9) .
W22 O78 2.006(13) .
W22 O80 2.346(13) .
W22 O82 1.918(12) .
W22 O85 1.723(16) .
W22 O86 1.838(11) .
W22 O87 1.869(12) .
W23 K5 3.826(6) .
W23 K12 4.068(9) .
W23 K16 4.091(16) .
W23 O87 1.967(12) .
W23 O88 1.718(14) .
W23 O89 1.797(12) .
W23 O90 1.912(12) .
W23 O91 2.032(12) .
W23 O92 2.330(11) .
W24 K1 3.896(5) .
W24 O90 1.983(12) .
W24 O92 2.314(12) .
W24 O93 1.736(15) .
W24 O94 1.786(12) .
W24 O95 2.096(11) .
W24 O96 1.930(11) .
W25 K1 3.752(5) .
W25 K12 3.918(9) .
W25 O83 1.974(12) .
W25 O91 1.865(12) .
W25 O92 2.361(11) .
W25 O95 1.850(14) .
W25 O97 1.705(12) .
W25 O98 1.905(12) .
W26 K1 3.911(5) .
W26 O96 1.898(12) .
W26 O99 1.741(15) .
W26 O100 1.744(14) .
W26 O101 2.110(12) .
W26 O102 1.985(14) .
W26 O103 2.326(14) .
W27 K1 3.768(6) .
W27 O84 1.943(16) .
W27 O98 1.937(12) .
W27 O101 1.836(16) .
W27 O103 2.354(12) .
W27 O104 1.743(12) .
W27 O105 1.900(13) .
W28 O79 1.977(16) .
W28 O102 1.910(16) .
W28 O103 2.338(13) .
W28 O105 2.025(12) .
W28 O106 1.725(15) .
W28 O107 1.792(13) .
W29 O108 1.815(12) .
W29 O109 1.723(15) .
W29 O110 1.942(13) .
W29 O111 2.014(12) .
W29 O112 1.902(13) .
W29 O113 2.350(13) .
W30 O110 1.985(12) .
W30 O113 2.349(13) .
W30 O114 1.715(16) .
W30 O115 1.784(12) .
W30 O116 2.021(13) .
W30 O117 1.897(13) .
W31 O111 1.908(13) .
W31 O113 2.401(13) .
W31 O116 1.899(15) .
W31 O118 1.741(14) .
W31 O119 1.919(13) .
W31 O120 2.006(15) .
W32 K4 3.626(6) .
W32 O117 1.916(13) .
W32 O121 1.736(13) .
W32 O122 1.760(14) .
W32 O123 2.068(13) .
W32 O124 1.974(14) .
W32 O125 2.249(13) .
W33 O119 1.891(14) .
W33 O123 1.848(15) .
W33 O125 2.372(12) .
W33 O126 1.729(13) .
W33 O127 1.888(16) .
W33 O128 1.971(14) .
W34 K17 3.897(13) .
W34 O124 1.901(14) .
W34 O125 2.387(14) .
W34 O127 2.000(14) .
W34 O129 1.735(14) .
W34 O130 2.000(12) .
W34 O131 1.812(13) .
W35 O120 1.814(16) .
W35 O128 1.878(12) .
W35 O132 1.739(14) .
W35 O133 2.034(15) .
W35 O134 1.901(13) .
W35 O135 2.373(13) .
W36 K6 3.955(6) .
W36 K17 3.688(10) .
W36 O130 1.849(12) .
W36 O133 1.860(13) .
W36 O135 2.323(14) .
W36 O136 1.748(15) .
W36 O137 1.939(11) .
W36 O138 1.937(13) .
W37 K6 3.802(7) .
W37 O112 1.937(14) .
W37 O134 2.015(12) .
W37 O135 2.298(13) .
W37 O138 1.946(13) .
W37 O139 1.780(12) .
W37 O140 1.791(12) .
W38 K6 3.781(6) .
W38 K14 3.954(10) 2_757
W38 O131 2.134(14) .
W38 O137 1.899(11) .
W38 O141 1.800(12) .
W38 O142 1.767(15) .
W38 O143 1.941(12) .
W38 O144 2.157(13) .
Dy1 Dy2 3.5928(12) .
Dy1 K15 4.272(12) .
Dy1 O2 2.263(12) .
Dy1 O33 2.308(12) .
Dy1 O35 2.438(13) .
Dy1 O66 2.312(11) .
Dy1 O149 2.415(11) .
Dy1 O1W 2.384(14) .
Dy1 O2W 2.458(15) .
Dy1 O3W 2.454(15) .
Dy2 O30 2.322(12) .
Dy2 O31 2.586(11) .
Dy2 O33 2.363(13) .
Dy2 O35 2.644(12) .
Dy2 O41 2.307(11) .
Dy2 O149 2.384(12) .
Dy2 O151 2.561(13) .
Dy2 O4W 2.383(13) .
Dy2 O5W 2.462(15) .
Dy3 K16 4.438(17) .
Dy3 O23 2.231(12) .
Dy3 O30 2.329(11) .
Dy3 O67 2.334(11) .
Dy3 O147 2.342(13) .
Dy3 O149 2.434(12) .
Dy3 O151 2.409(12) .
Dy3 O6W 2.414(13) .
Dy3 O7W 2.396(15) .
Dy4 Dy5 3.6042(12) .
Dy4 K16 4.343(14) .
Dy4 O73 2.365(14) .
Dy4 O86 2.330(11) .
Dy4 O89 2.252(12) .
Dy4 O141 2.335(12) .
Dy4 O150 2.468(11) .
Dy4 O152 2.396(12) .
Dy4 O8W 2.392(13) .
Dy4 O9W 2.395(14) .
Dy5 Dy6 3.5945(13) .
Dy5 O76 2.356(13) .
Dy5 O78 2.549(12) .
Dy5 O86 2.359(12) .
Dy5 O108 2.670(13) .
Dy5 O115 2.300(12) .
Dy5 O150 2.351(13) .
Dy5 O152 2.591(12) .
Dy5 O10W 2.456(13) .
Dy5 O11W 2.421(14) .
Dy6 K6 4.157(6) .
Dy6 O76 2.306(13) .
Dy6 O107 2.277(13) .
Dy6 O108 2.429(12) .
Dy6 O140 2.322(12) .
Dy6 O150 2.404(11) .
Dy6 O12W 2.392(15) .
Dy6 O13W 2.449(15) .
Dy6 O14W 2.378(15) .
As1 O6 1.823(11) .
As1 O18 1.779(13) .
As1 O28 1.794(13) .
As2 O39 1.791(12) .
As2 O51 1.818(12) .
As2 O61 1.826(11) .
As3 O80 1.797(13) .
As3 O92 1.809(11) .
As3 O103 1.798(12) .
As4 O113 1.768(14) .
As4 O125 1.809(12) .
As4 O135 1.793(13) .
K1 O7 2.685(15) 1_665
K1 O95 2.859(13) .
K1 O96 2.877(14) .
K1 O98 2.900(15) .
K1 O101 2.840(14) .
K1 O132 2.697(15) 1_655
K1 O21W 3.05(4) .
K1 O27W 2.91(3) .
K2 K12 4.221(11) 2_756
K2 O55 2.936(15) .
K2 O56 2.943(14) .
K2 O62 2.942(14) .
K2 O70 2.858(14) .
K2 O71 2.66(2) .
K2 O81 2.931(18) 2_756
K2 O82 2.825(14) 2_756
K2 C1 3.01(3) .
K3 K18 4.602(15) .
K3 O9 2.939(14) .
K3 O10 2.972(13) .
K3 O12 2.929(15) .
K3 O16 2.833(14) .
K3 O58 2.854(14) 1_455
K3 O99 2.736(17) 1_445
K3 O29W 2.85(3) .
K4 K10 4.230(10) .
K4 O74 2.844(17) .
K4 O114 2.868(17) 2_656
K4 O121 2.949(14) .
K4 O122 2.826(15) .
K4 O18W 2.98(2) .
K4 O19W 3.04(2) .
K5 K12 3.752(12) .
K5 O55 2.710(14) .
K5 O88 3.011(15) .
K5 O91 2.870(14) .
K5 O126 2.673(15) 1_655
K5 O24W 2.96(3) .
K5 O35W 3.00(3) .
K6 O137 3.025(14) .
K6 O138 2.923(14) .
K6 O140 2.986(15) .
K6 O142 2.793(14) .
K6 O12W 2.828(15) .
K6 O13W 3.37(2) .
K6 O38W 2.83(3) 2_757
K6 O41W 2.71(4) .
K7 K8 4.236(12) .
K7 K13 4.709(13) 2_867
K7 O27 2.747(13) 2_757
K7 O32 3.082(15) 2_757
K7 O93 2.782(16) .
K7 O16W 2.89(2) .
K7 O23W 3.08(2) .
K7 O27W 2.77(3) .
K7 O40W 2.82(3) 2_867
K8 K13 4.312(12) .
K8 O1 2.872(17) 2_757
K8 O5 2.963(14) 2_757
K8 O11 2.697(14) 1_665
K8 O32 2.878(15) 2_757
K8 O3W 3.27(2) 2_757
K8 O16W 3.005(19) .
K9 K11 4.904(11) 1_455
K9 K17 4.743(15) .
K9 K18 4.143(19) .
K9 O20 2.855(15) .
K9 O22 3.008(16) .
K9 O52 2.711(16) 1_455
K9 O129 2.709(15) .
K9 O30W 3.09(3) 1_455
K10 K18 4.505(15) .
K10 O114 2.982(18) 2_656
K10 O122 2.704(15) .
K10 O10W 3.122(17) 2_656
K10 O11W 2.928(16) 2_656
K11 O29 3.283(16) 2_757
K11 O42 2.948(16) .
K11 O43 3.011(16) .
K11 O45 3.086(16) .
K11 O49 3.004(16) .
K11 O145 3.41(2) 2_757
K11 O146 2.87(2) 2_757
K11 C7 3.50(2) 2_757
K11 O30W 2.81(3) .
K12 O71 2.82(2) 2_756
K12 O82 2.906(16) .
K12 O83 2.871(17) .
K12 O87 2.987(15) .
K12 O91 3.013(16) .
K12 O17W 3.11(2) .
K13 K17 4.553(14) 2_767
K13 O1 2.838(17) 2_757
K13 O11 3.097(18) 1_665
K13 O13 3.023(15) 1_665
K13 O25 2.986(16) 1_665
K13 O136 3.087(16) 2_767
K13 O40W 2.79(4) .
K14 O36 2.997(17) .
K14 O37 3.304(17) .
K14 O42 2.715(15) .
K14 O142 2.615(17) 2_757
K14 O146 3.16(2) 2_757
K14 O38W 3.01(3) .
K15 O63 2.888(16) .
K15 O64 3.043(17) .
K15 O66 3.047(18) .
K15 O68 2.955(19) .
K15 O1W 2.899(17) .
K16 O48 2.98(2) .
K16 O50 3.42(2) .
K16 O57 3.01(2) .
K16 O69 3.04(3) .
K16 O73 3.38(2) .
K16 O88 3.09(2) .
K16 O9W 2.86(2) .
K16 O36W 2.85(3) .
K17 O25 2.751(17) 2_657
K17 O129 3.13(2) .
K17 O130 2.976(18) .
K17 O136 2.779(19) .
K17 O144 2.961(16) .
K17 O145 2.80(2) .
K17 O34W 2.07(3) .
K18 O14 3.383(19) .
K18 O16 2.749(17) .
K18 O17 3.243(19) .
K18 O52 2.91(2) 1_455
K18 O54 3.228(18) 1_455
O69 C2 1.42(3) .
O70 C1 1.28(4) .
O71 C1 1.25(3) .
O72 C3 1.48(3) .
O73 C4 1.23(3) .
O74 C4 1.24(3) .
O143 C6 1.44(2) .
O144 C5 1.27(3) .
O145 C5 1.25(3) .
O146 C7 1.38(3) .
O147 C8 1.26(2) .
O148 C8 1.26(2) .
C1 C2 1.60(4) .
C2 H2 0.9800 .
C2 C3 1.51(4) .
C3 H3 0.9800 .
C3 C4 1.54(3) .
C5 C6 1.49(3) .
C6 H6 0.9800 .
C6 C7 1.54(3) .
C7 H7 0.9800 .
C7 C8 1.50(3) .

loop_
_smtbx_masks_void_nr
_smtbx_masks_void_average_x
_smtbx_masks_void_average_y
_smtbx_masks_void_average_z
_smtbx_masks_void_volume
_smtbx_masks_void_count_electrons
1 0.000 0.500 1.000 287.2 120.1
2 -0.916 0.500 0.500 927.1 384.3
3 0.309 0.103 0.865 46.7 23.3
4 0.500 1.000 0.000 1.5 0.0
5 0.691 0.897 0.135 46.7 13.9
